data_4321915
loop_
_publ_author_name
'Thomas F. F\"assler'
'Uwe Sch\"utz'

_publ_section_title
;
 Conformation Isomerism of Nonagermanide Ions. Crystal Structures of Brown
 and Red [K-([2.2.2]crypt)]6Ge9Ge9.(ethylenediamine)x (x= 0.5, 1.5)
;
_journal_name_full 'Inorganic Chemistry'
_journal_page_first 1866
_journal_page_last 1870
_journal_paper_doi 10.1021/ic981157j
_journal_volume 38
_journal_year 1999
_chemical_formula_moiety 'Ge9 Ge9 [K-(2.2.2-crtpt)]6 (en)1.5'
_chemical_formula_sum 'C108 H216 Ge18 K6 N12 O36'
_chemical_formula_weight 3800.15
_chemical_name_systematic
; 
 ? 
;
_space_group_IT_number 2
_symmetry_cell_setting triclinic
_symmetry_space_group_name_Hall '-P 1'
_symmetry_space_group_name_H-M 'P -1'
_atom_sites_solution_hydrogens geom
_atom_sites_solution_primary direct
_atom_sites_solution_secondary difmap
_audit_creation_method SHELXL-97
_cell_angle_alpha 87.430(10)
_cell_angle_beta 80.850(10)
_cell_angle_gamma 85.920(10)
_cell_formula_units_Z 2
_cell_length_a 14.5030(10)
_cell_length_b 19.924(2)
_cell_length_c 28.935(3)
_cell_measurement_temperature 233(2)
_cell_volume 8228.9(13)
_computing_structure_refinement 'SHELXL-97 (Sheldrick, 1997)'
_computing_structure_solution 'SHELXS-97 (Sheldrick, 1990)'
_diffrn_ambient_temperature 233(2)
_diffrn_measured_fraction_theta_full 0.934
_diffrn_measured_fraction_theta_max 0.934
_diffrn_measurement_device_type 'STOE IPDSB0 (image plate detector)'
_diffrn_radiation_monochromator graphite
_diffrn_radiation_source 'fine-focus sealed tube'
_diffrn_radiation_type MoK\a
_diffrn_radiation_wavelength 0.71073
_diffrn_reflns_av_R_equivalents 0.0829
_diffrn_reflns_av_sigmaI/netI 0.0960
_diffrn_reflns_limit_h_max 16
_diffrn_reflns_limit_h_min -16
_diffrn_reflns_limit_k_max 22
_diffrn_reflns_limit_k_min -22
_diffrn_reflns_limit_l_max 32
_diffrn_reflns_limit_l_min -33
_diffrn_reflns_number 48186
_diffrn_reflns_theta_full 24.11
_diffrn_reflns_theta_max 24.11
_diffrn_reflns_theta_min 3.93
_exptl_absorpt_coefficient_mu 3.449
_exptl_absorpt_correction_type 'STOE DECAY 3'
_exptl_crystal_colour deep_red
_exptl_crystal_density_diffrn 1.534
_exptl_crystal_density_method 'not measured'
_exptl_crystal_F_000 3852
_exptl_crystal_size_max 0.20
_exptl_crystal_size_mid 0.20
_exptl_crystal_size_min 0.15
_refine_diff_density_max 1.499
_refine_diff_density_min -1.330
_refine_diff_density_rms 0.149
_refine_ls_extinction_method none
_refine_ls_goodness_of_fit_ref 1.064
_refine_ls_hydrogen_treatment mixed
_refine_ls_matrix_type full
_refine_ls_number_parameters 1635
_refine_ls_number_reflns 24458
_refine_ls_number_restraints 17
_refine_ls_restrained_S_all 1.064
_refine_ls_R_factor_all 0.1365
_refine_ls_R_factor_gt 0.0884
_refine_ls_shift/su_max 0.653
_refine_ls_shift/su_mean 0.006
_refine_ls_structure_factor_coef Fsqd
_refine_ls_weighting_details 'calc w=1/[\s^2^(Fo^2^)+(0.1263P)^2^+49.3805P] where P=(Fo^2^+2Fc^2^)/3'
_refine_ls_weighting_scheme calc
_refine_ls_wR_factor_gt 0.2334
_refine_ls_wR_factor_ref 0.2691
_reflns_number_gt 15072
_reflns_number_total 24458
_reflns_threshold_expression >2sigma(I)
_cod_data_source_file ic981157j_2.cif
_cod_data_source_block ge9-red
_cod_database_code 4321915

loop_
_symmetry_equiv_pos_as_xyz
'x, y, z'
'-x, -y, -z'

loop_
_atom_site_label
_atom_site_type_symbol
_atom_site_fract_x
_atom_site_fract_y
_atom_site_fract_z
_atom_site_U_iso_or_equiv
_atom_site_adp_type
_atom_site_occupancy
_atom_site_symmetry_multiplicity
_atom_site_calc_flag
_atom_site_refinement_flags
_atom_site_disorder_assembly
_atom_site_disorder_group
Ge1 Ge 1.02257(11) 0.20286(7) 0.32639(6) 0.0638(4) Uani 1 1 d . . .
Ge2 Ge 0.91481(11) 0.22833(7) 0.43346(6) 0.0623(4) Uani 1 1 d . . .
Ge3 Ge 1.04666(10) 0.29178(7) 0.38671(5) 0.0566(4) Uani 1 1 d . . .
Ge4 Ge 0.88547(11) 0.14200(6) 0.37701(5) 0.0572(4) Uani 1 1 d . . .
Ge5 Ge 0.85344(11) 0.22172(7) 0.30738(5) 0.0569(4) Uani 1 1 d . . .
Ge6 Ge 0.76194(10) 0.24511(7) 0.39787(5) 0.0546(4) Uani 1 1 d . . .
Ge7 Ge 0.96982(11) 0.32841(7) 0.31387(5) 0.0576(4) Uani 1 1 d . . .
Ge8 Ge 0.87634(11) 0.35102(6) 0.40449(5) 0.0540(4) Uani 1 1 d . . .
Ge9 Ge 0.79026(12) 0.33921(7) 0.33393(5) 0.0646(4) Uani 1 1 d . . .
Ge10 Ge 0.40960(12) 0.68594(8) 0.12889(7) 0.0777(5) Uani 1 1 d . . .
Ge11 Ge 0.54611(13) 0.67032(8) 0.17613(5) 0.0693(4) Uani 1 1 d . . .
Ge12 Ge 0.57597(11) 0.67607(7) 0.08089(5) 0.0580(4) Uani 1 1 d . . .
Ge13 Ge 0.45400(11) 0.79326(8) 0.07980(5) 0.0622(4) Uani 1 1 d . . .
Ge14 Ge 0.42067(11) 0.79071(8) 0.17698(5) 0.0632(4) Uani 1 1 d . . .
Ge15 Ge 0.59130(13) 0.79006(9) 0.19375(7) 0.0767(5) Uani 1 1 d . . .
Ge16 Ge 0.69668(11) 0.71824(9) 0.13109(5) 0.0660(4) Uani 1 1 d . . .
Ge17 Ge 0.63365(12) 0.79725(8) 0.06937(7) 0.0742(5) Uani 1 1 d . . .
Ge18 Ge 0.53313(13) 0.87345(8) 0.13055(6) 0.0727(5) Uani 1 1 d . . .
K1 K 0.4492(2) 0.29928(14) 0.17152(9) 0.0512(6) Uani 1 1 d . . .
K2 K 0.3786(2) 0.01273(13) 0.39481(10) 0.0525(7) Uani 1 1 d . . .
K3 K 0.8964(2) 0.35483(13) 0.06103(10) 0.0562(7) Uani 1 1 d . . .
K4 K 0.9873(2) 0.68454(13) 0.33518(10) 0.0526(7) Uani 1 1 d . . .
K5 K 0.0075(2) 0.01094(13) 0.11878(9) 0.0486(6) Uani 1 1 d . . .
K6 K 0.4268(2) 0.54997(13) 0.39417(9) 0.0515(6) Uani 1 1 d . . .
N101 N 0.4225(8) 0.4319(5) 0.1205(3) 0.056(3) Uani 1 1 d . . .
N102 N 0.4767(9) 0.1655(6) 0.2232(4) 0.066(3) Uani 1 1 d . . .
O101 O 0.5613(6) 0.4047(4) 0.1823(3) 0.059(2) Uani 1 1 d . . .
O102 O 0.6100(7) 0.2715(4) 0.2138(3) 0.058(2) Uani 1 1 d . . .
O103 O 0.2750(7) 0.3733(5) 0.1874(3) 0.065(2) Uani 1 1 d . . .
O104 O 0.3186(7) 0.2631(5) 0.2485(3) 0.068(3) Uani 1 1 d . . .
O105 O 0.4613(8) 0.3015(5) 0.0750(3) 0.070(3) Uani 1 1 d . . .
O106 O 0.4482(7) 0.1763(5) 0.1253(4) 0.070(3) Uani 1 1 d . . .
C101 C 0.4703(11) 0.4831(6) 0.1406(5) 0.062(4) Uani 1 1 d . . .
H10A H 0.4327 0.4967 0.1703 0.075 Uiso 1 1 calc R . .
H10B H 0.4742 0.5228 0.1193 0.075 Uiso 1 1 calc R . .
C102 C 0.5657(11) 0.4603(7) 0.1491(6) 0.068(4) Uani 1 1 d . . .
H10C H 0.6041 0.4467 0.1196 0.082 Uiso 1 1 calc R . .
H10D H 0.5949 0.4974 0.1611 0.082 Uiso 1 1 calc R . .
C103 C 0.6530(10) 0.3825(7) 0.1906(6) 0.069(4) Uani 1 1 d . . .
H10E H 0.6852 0.4205 0.1994 0.083 Uiso 1 1 calc R . .
H10F H 0.6894 0.3635 0.1622 0.083 Uiso 1 1 calc R . .
C104 C 0.6445(11) 0.3303(8) 0.2293(6) 0.074(4) Uani 1 1 d . . .
H10G H 0.7058 0.3192 0.2389 0.089 Uiso 1 1 calc R . .
H10H H 0.6016 0.3476 0.2565 0.089 Uiso 1 1 calc R . .
C105 C 0.6117(11) 0.2179(8) 0.2469(5) 0.072(4) Uani 1 1 d . . .
H10I H 0.5735 0.2309 0.2766 0.086 Uiso 1 1 calc R . .
H10J H 0.6760 0.2070 0.2526 0.086 Uiso 1 1 calc R . .
C106 C 0.5742(11) 0.1575(7) 0.2293(6) 0.073(4) Uani 1 1 d . . .
H10K H 0.6120 0.1461 0.1991 0.088 Uiso 1 1 calc R . .
H10L H 0.5820 0.1194 0.2513 0.088 Uiso 1 1 calc R . .
C107 C 0.3231(13) 0.4494(8) 0.1246(6) 0.083(5) Uani 1 1 d . . .
H10M H 0.2963 0.4208 0.1042 0.100 Uiso 1 1 calc R . .
H10N H 0.3138 0.4962 0.1134 0.100 Uiso 1 1 calc R . .
C108 C 0.2710(10) 0.4421(7) 0.1732(6) 0.066(4) Uani 1 1 d . . .
H10O H 0.2991 0.4683 0.1945 0.080 Uiso 1 1 calc R . .
H10P H 0.2057 0.4591 0.1740 0.080 Uiso 1 1 calc R . .
C109 C 0.2248(11) 0.3621(8) 0.2334(6) 0.075(4) Uani 1 1 d . . .
H10Q H 0.1599 0.3801 0.2347 0.090 Uiso 1 1 calc R . .
H10R H 0.2532 0.3857 0.2560 0.090 Uiso 1 1 calc R . .
C110 C 0.2267(10) 0.2889(8) 0.2459(6) 0.073(4) Uani 1 1 d . . .
H11A H 0.1871 0.2815 0.2762 0.088 Uiso 1 1 calc R . .
H11B H 0.2014 0.2650 0.2223 0.088 Uiso 1 1 calc R . .
C111 C 0.3194(12) 0.1951(8) 0.2649(6) 0.078(5) Uani 1 1 d . . .
H11C H 0.2930 0.1680 0.2434 0.094 Uiso 1 1 calc R . .
H11D H 0.2802 0.1919 0.2958 0.094 Uiso 1 1 calc R . .
C112 C 0.4147(12) 0.1684(9) 0.2686(6) 0.079(5) Uani 1 1 d . . .
H11E H 0.4122 0.1230 0.2830 0.095 Uiso 1 1 calc R . .
H11F H 0.4414 0.1968 0.2893 0.095 Uiso 1 1 calc R . .
C113 C 0.4632(13) 0.4213(8) 0.0718(5) 0.076(4) Uani 1 1 d . . .
H11G H 0.5315 0.4169 0.0696 0.092 Uiso 1 1 calc R . .
H11H H 0.4474 0.4615 0.0531 0.092 Uiso 1 1 calc R . .
C114 C 0.4327(15) 0.3613(8) 0.0505(5) 0.086(5) Uani 1 1 d . . .
H11I H 0.3645 0.3646 0.0524 0.104 Uiso 1 1 calc R . .
H11J H 0.4607 0.3596 0.0174 0.104 Uiso 1 1 calc R . .
C115 C 0.4267(13) 0.2442(9) 0.0582(5) 0.078(4) Uani 1 1 d . . .
H11K H 0.4387 0.2457 0.0239 0.093 Uiso 1 1 calc R . .
H11L H 0.3588 0.2446 0.0682 0.093 Uiso 1 1 calc R . .
C116 C 0.4707(11) 0.1827(8) 0.0756(5) 0.069(4) Uani 1 1 d . . .
H11M H 0.4495 0.1440 0.0615 0.083 Uiso 1 1 calc R . .
H11N H 0.5387 0.1830 0.0666 0.083 Uiso 1 1 calc R . .
C117 C 0.4892(13) 0.1177(8) 0.1438(6) 0.083(5) Uani 1 1 d . . .
H11O H 0.5574 0.1199 0.1386 0.100 Uiso 1 1 calc R . .
H11P H 0.4741 0.0787 0.1276 0.100 Uiso 1 1 calc R . .
C118 C 0.4550(13) 0.1094(8) 0.1946(6) 0.079(5) Uani 1 1 d . . .
H11Q H 0.4830 0.0670 0.2062 0.095 Uiso 1 1 calc R . .
H11R H 0.3870 0.1060 0.1993 0.095 Uiso 1 1 calc R . .
N201 N 0.1766(9) 0.0474(6) 0.4257(5) 0.075(4) Uani 1 1 d D . .
N202 N 0.5841(8) -0.0216(5) 0.3650(4) 0.062(3) Uani 1 1 d . . .
O201 O 0.2515(9) -0.0203(6) 0.3360(4) 0.085(3) Uani 1 1 d . . .
O202 O 0.4458(8) -0.0331(4) 0.3032(3) 0.070(3) Uani 1 1 d . . .
O203 O 0.2856(7) -0.0444(5) 0.4809(3) 0.068(3) Uani 1 1 d . . .
O204 O 0.4696(7) -0.0920(4) 0.4428(3) 0.063(2) Uani 1 1 d . . .
O205 O 0.3189(7) 0.1489(5) 0.4141(3) 0.065(2) Uani 1 1 d . . .
O206 O 0.5110(7) 0.1102(4) 0.3994(3) 0.059(2) Uani 1 1 d . . .
C201 C 0.1604(11) 0.1209(7) 0.4218(7) 0.084(5) Uani 1 1 d . . .
H20A H 0.0979 0.1338 0.4385 0.100 Uiso 1 1 calc R . .
H20B H 0.1613 0.1342 0.3887 0.100 Uiso 1 1 calc R . .
C202 C 0.2299(12) 0.1583(8) 0.4406(6) 0.081(5) Uani 1 1 d . . .
H20C H 0.2103 0.2064 0.4406 0.097 Uiso 1 1 calc R . .
H20D H 0.2325 0.1430 0.4731 0.097 Uiso 1 1 calc R . .
C203 C 0.3856(10) 0.1846(6) 0.4307(5) 0.060(3) Uani 1 1 d . . .
H20E H 0.3933 0.1672 0.4621 0.072 Uiso 1 1 calc R . .
H20F H 0.3633 0.2321 0.4330 0.072 Uiso 1 1 calc R . .
C204 C 0.4767(11) 0.1793(6) 0.3999(5) 0.063(4) Uani 1 1 d . . .
H20G H 0.4696 0.1955 0.3681 0.076 Uiso 1 1 calc R . .
H20H H 0.5209 0.2068 0.4115 0.076 Uiso 1 1 calc R . .
C205 C 0.5990(11) 0.1023(8) 0.3700(6) 0.071(4) Uani 1 1 d . . .
H20I H 0.6409 0.1354 0.3773 0.085 Uiso 1 1 calc R . .
H20J H 0.5909 0.1093 0.3371 0.085 Uiso 1 1 calc R . .
C206 C 0.6393(12) 0.0332(7) 0.3780(7) 0.081(5) Uani 1 1 d . . .
H20K H 0.6451 0.0271 0.4113 0.097 Uiso 1 1 calc R . .
H20L H 0.7025 0.0287 0.3600 0.097 Uiso 1 1 calc R . .
C207 C 0.1479(13) 0.0237(10) 0.4741(7) 0.100(6) Uani 1 1 d . . .
H20M H 0.0794 0.0237 0.4804 0.120 Uiso 1 1 calc R . .
H20N H 0.1669 0.0553 0.4953 0.120 Uiso 1 1 calc R . .
C208 C 0.1896(13) -0.0469(9) 0.4849(7) 0.088(5) Uani 1 1 d . . .
H20O H 0.1635 -0.0620 0.5166 0.106 Uiso 1 1 calc R . .
H20P H 0.1744 -0.0787 0.4628 0.106 Uiso 1 1 calc R . .
C209 C 0.3251(12) -0.1097(8) 0.4917(6) 0.078(5) Uani 1 1 d . . .
H20Q H 0.3130 -0.1419 0.4691 0.093 Uiso 1 1 calc R . .
H20R H 0.2973 -0.1251 0.5231 0.093 Uiso 1 1 calc R . .
C210 C 0.4277(13) -0.1049(8) 0.4893(5) 0.075(4) Uani 1 1 d . . .
H21R H 0.4393 -0.0687 0.5090 0.090 Uiso 1 1 calc R . .
H21S H 0.4555 -0.1472 0.5012 0.090 Uiso 1 1 calc R . .
C211 C 0.5688(12) -0.0891(8) 0.4389(6) 0.081(5) Uani 1 1 d . . .
H21A H 0.5954 -0.1291 0.4542 0.097 Uiso 1 1 calc R . .
H21B H 0.5835 -0.0491 0.4541 0.097 Uiso 1 1 calc R . .
C212 C 0.6086(12) -0.0861(8) 0.3892(6) 0.078(5) Uani 1 1 d . . .
H21C H 0.5863 -0.1232 0.3737 0.093 Uiso 1 1 calc R . .
H21D H 0.6769 -0.0927 0.3862 0.093 Uiso 1 1 calc R . .
C213 C 0.1630(14) 0.0236(10) 0.3431(6) 0.102(6) Uani 1 1 d D . .
C21A C 0.127(6) 0.013(6) 0.3937(9) 0.13(4) Uiso 0.50 1 d PD . .
H21E H 0.0602 0.0283 0.3994 0.156 Uiso 0.50 1 calc PR . .
H21F H 0.1307 -0.0358 0.4013 0.156 Uiso 0.50 1 calc PR . .
C21B C 0.122(3) 0.018(3) 0.3933(7) 0.067(16) Uiso 0.50 1 d PD . .
H21G H 0.1152 -0.0298 0.4021 0.080 Uiso 0.50 1 calc PR . .
H21H H 0.0586 0.0404 0.3974 0.080 Uiso 0.50 1 calc PR . .
C215 C 0.2889(18) -0.0268(11) 0.2886(7) 0.103(7) Uani 1 1 d . . .
H21I H 0.2982 0.0180 0.2739 0.124 Uiso 1 1 calc R . .
H21J H 0.2446 -0.0484 0.2727 0.124 Uiso 1 1 calc R . .
C216 C 0.3785(17) -0.0669(10) 0.2830(6) 0.098(6) Uani 1 1 d . . .
H21K H 0.3698 -0.1113 0.2984 0.118 Uiso 1 1 calc R . .
H21L H 0.4012 -0.0734 0.2496 0.118 Uiso 1 1 calc R . .
C217 C 0.5318(14) -0.0688(8) 0.2949(6) 0.086(5) Uani 1 1 d . . .
H21M H 0.5504 -0.0750 0.2613 0.103 Uiso 1 1 calc R . .
H21N H 0.5280 -0.1133 0.3107 0.103 Uiso 1 1 calc R . .
C218 C 0.6042(12) -0.0290(7) 0.3137(5) 0.076(5) Uani 1 1 d . . .
H21O H 0.6663 -0.0519 0.3055 0.091 Uiso 1 1 calc R . .
H21P H 0.6056 0.0159 0.2984 0.091 Uiso 1 1 calc R . .
N301 N 0.8115(13) 0.3566(9) -0.0231(5) 0.102(5) Uani 1 1 d . . .
N302 N 0.9821(10) 0.3501(7) 0.1482(6) 0.084(4) Uani 1 1 d . . .
O301 O 0.7748(9) 0.4655(6) 0.0443(4) 0.095(4) Uiso 1 1 d D . .
O302 O 0.8984(10) 0.4758(6) 0.1095(5) 0.102(4) Uani 1 1 d . . .
O303 O 0.7839(8) 0.2492(6) 0.0488(4) 0.085(3) Uani 1 1 d . . .
O304 O 0.8330(8) 0.2672(5) 0.1351(4) 0.073(3) Uani 1 1 d . . .
O305 O 1.0174(10) 0.3491(7) -0.0243(5) 0.101(4) Uiso 1 1 d . . .
O306 O 1.0909(8) 0.3108(5) 0.0576(4) 0.081(3) Uani 1 1 d . . .
C301 C 0.723(2) 0.4074(11) -0.0168(8) 0.146(11) Uani 1 1 d D . .
C30A C 0.754(2) 0.4723(12) -0.0023(8) 0.063(7) Uiso 0.50 1 d PD . .
H30A H 0.8100 0.4850 -0.0237 0.075 Uiso 0.50 1 calc PR . .
H30B H 0.7046 0.5080 -0.0039 0.075 Uiso 0.50 1 calc PR . .
C30B C 0.707(4) 0.464(3) 0.015(2) 0.20(3) Uiso 0.50 1 d PD . .
H30C H 0.7058 0.5061 -0.0040 0.244 Uiso 0.50 1 calc PR . .
H30D H 0.6451 0.4613 0.0341 0.244 Uiso 0.50 1 calc PR . .
C303 C 0.7985(19) 0.5257(9) 0.0609(10) 0.123(8) Uani 1 1 d . . .
H30E H 0.8548 0.5407 0.0409 0.147 Uiso 1 1 calc R . .
H30F H 0.7477 0.5602 0.0586 0.147 Uiso 1 1 calc R . .
C304 C 0.8142(17) 0.5200(8) 0.1055(9) 0.110(7) Uani 1 1 d . . .
H30G H 0.7600 0.5015 0.1253 0.132 Uiso 1 1 calc R . .
H30H H 0.8220 0.5646 0.1166 0.132 Uiso 1 1 calc R . .
C305 C 0.9145(14) 0.4693(10) 0.1575(7) 0.096(6) Uani 1 1 d . . .
H30I H 0.8581 0.4549 0.1778 0.116 Uiso 1 1 calc R . .
H30J H 0.9292 0.5129 0.1680 0.116 Uiso 1 1 calc R . .
C306 C 0.9951(13) 0.4179(10) 0.1611(8) 0.106(7) Uani 1 1 d . . .
H30K H 1.0509 0.4338 0.1411 0.127 Uiso 1 1 calc R . .
H30L H 1.0076 0.4161 0.1935 0.127 Uiso 1 1 calc R . .
C307 C 0.7803(17) 0.2923(14) -0.0295(8) 0.121(8) Uani 1 1 d . . .
H30M H 0.8353 0.2632 -0.0417 0.146 Uiso 1 1 calc R . .
H30N H 0.7403 0.2973 -0.0539 0.146 Uiso 1 1 calc R . .
C308 C 0.7280(15) 0.2557(13) 0.0115(10) 0.123(9) Uani 1 1 d . . .
H30O H 0.6683 0.2807 0.0222 0.147 Uiso 1 1 calc R . .
H30P H 0.7147 0.2110 0.0024 0.147 Uiso 1 1 calc R . .
C309 C 0.7321(14) 0.2234(10) 0.0886(8) 0.102(7) Uani 1 1 d . . .
H30Q H 0.7043 0.1823 0.0816 0.123 Uiso 1 1 calc R . .
H30R H 0.6816 0.2562 0.1008 0.123 Uiso 1 1 calc R . .
C310 C 0.7967(15) 0.2080(7) 0.1237(7) 0.093(6) Uani 1 1 d . . .
H31A H 0.7626 0.1870 0.1520 0.112 Uiso 1 1 calc R . .
H31B H 0.8480 0.1763 0.1107 0.112 Uiso 1 1 calc R . .
C311 C 0.8859(15) 0.2553(11) 0.1729(7) 0.106(7) Uani 1 1 d . . .
H31C H 0.9398 0.2236 0.1637 0.127 Uiso 1 1 calc R . .
H31D H 0.8467 0.2359 0.2003 0.127 Uiso 1 1 calc R . .
C312 C 0.9177(15) 0.3202(10) 0.1844(6) 0.093(6) Uani 1 1 d . . .
H31E H 0.8629 0.3518 0.1919 0.111 Uiso 1 1 calc R . .
H31F H 0.9473 0.3135 0.2126 0.111 Uiso 1 1 calc R . .
C313 C 0.884(2) 0.3763(14) -0.0631(6) 0.145(10) Uani 1 1 d . . .
H31R H 0.8924 0.4246 -0.0623 0.174 Uiso 1 1 calc R . .
H31S H 0.8625 0.3680 -0.0927 0.174 Uiso 1 1 calc R . .
C314 C 0.9766(18) 0.3379(13) -0.0617(8) 0.121(7) Uani 1 1 d . . .
H31I H 0.9675 0.2896 -0.0621 0.145 Uiso 1 1 calc R . .
H31J H 1.0195 0.3495 -0.0902 0.145 Uiso 1 1 calc R . .
C315 C 1.1021(14) 0.3093(8) -0.0245(7) 0.091(6) Uani 1 1 d . . .
H31K H 1.1436 0.3169 -0.0542 0.110 Uiso 1 1 calc R . .
H31L H 1.0892 0.2615 -0.0217 0.110 Uiso 1 1 calc R . .
C316 C 1.1485(14) 0.3263(9) 0.0145(8) 0.103(7) Uani 1 1 d . . .
H31G H 1.2091 0.3007 0.0129 0.124 Uiso 1 1 calc R . .
H31H H 1.1596 0.3744 0.0125 0.124 Uiso 1 1 calc R . .
C317 C 1.1304(14) 0.3264(11) 0.0976(8) 0.037(5) Uani 0.50 1 d P . .
H31M H 1.1916 0.3018 0.0965 0.044 Uiso 0.50 1 calc PR . .
H31N H 1.1404 0.3747 0.0963 0.044 Uiso 0.50 1 calc PR . .
C318 C 1.0745(16) 0.3104(12) 0.1401(8) 0.116(8) Uani 1 1 d . . .
N401 N 0.9226(8) 0.7257(6) 0.4345(4) 0.063(3) Uani 1 1 d . . .
N402 N 1.0500(9) 0.6436(6) 0.2372(4) 0.067(3) Uani 1 1 d . . .
O401 O 1.0212(8) 0.5489(4) 0.3175(4) 0.071(3) Uani 1 1 d . . .
O402 O 0.8712(8) 0.7221(6) 0.2655(4) 0.079(3) Uani 1 1 d . . .
O403 O 1.0839(7) 0.7812(5) 0.3733(3) 0.062(2) Uani 1 1 d . . .
O404 O 0.9893(7) 0.5890(5) 0.4112(4) 0.069(3) Uani 1 1 d . . .
O405 O 1.1597(7) 0.7249(5) 0.2871(3) 0.067(3) Uani 1 1 d . . .
O406 O 0.7979(8) 0.7360(5) 0.3620(4) 0.082(3) Uani 1 1 d . . .
C401 C 0.9677(11) 0.7884(7) 0.4406(6) 0.070(4) Uani 1 1 d . . .
H40A H 0.9359 0.8257 0.4249 0.084 Uiso 1 1 calc R . .
H40B H 0.9587 0.7976 0.4740 0.084 Uiso 1 1 calc R . .
C402 C 1.0688(11) 0.7869(7) 0.4222(5) 0.064(4) Uani 1 1 d . . .
H40C H 1.0944 0.8283 0.4302 0.077 Uiso 1 1 calc R . .
H40D H 1.1012 0.7487 0.4366 0.077 Uiso 1 1 calc R . .
C403 C 1.1808(11) 0.7801(8) 0.3552(6) 0.073(4) Uani 1 1 d . . .
H40E H 1.2126 0.7386 0.3660 0.087 Uiso 1 1 calc R . .
H40F H 1.2084 0.8184 0.3666 0.087 Uiso 1 1 calc R . .
C404 C 1.1937(11) 0.7836(8) 0.3029(6) 0.077(5) Uani 1 1 d . . .
H40G H 1.1593 0.8238 0.2921 0.092 Uiso 1 1 calc R . .
H40H H 1.2601 0.7863 0.2901 0.092 Uiso 1 1 calc R . .
C405 C 1.1711(13) 0.7245(10) 0.2378(5) 0.089(6) Uani 1 1 d . . .
H40I H 1.2360 0.7330 0.2247 0.107 Uiso 1 1 calc R . .
H40J H 1.1301 0.7604 0.2262 0.107 Uiso 1 1 calc R . .
C406 C 1.1482(14) 0.6590(11) 0.2224(6) 0.098(6) Uani 1 1 d . . .
H40K H 1.1623 0.6584 0.1882 0.118 Uiso 1 1 calc R . .
H40L H 1.1885 0.6234 0.2349 0.118 Uiso 1 1 calc R . .
C407 C 0.8208(12) 0.7346(9) 0.4418(6) 0.084(5) Uani 1 1 d . . .
H40M H 0.7998 0.7587 0.4708 0.101 Uiso 1 1 calc R . .
H40N H 0.7950 0.6902 0.4459 0.101 Uiso 1 1 calc R . .
C408 C 0.7832(13) 0.7722(9) 0.4028(7) 0.089(5) Uani 1 1 d . . .
H40O H 0.7159 0.7826 0.4120 0.107 Uiso 1 1 calc R . .
H40P H 0.8134 0.8148 0.3967 0.107 Uiso 1 1 calc R . .
C409 C 0.7530(14) 0.7656(9) 0.3255(7) 0.089(5) Uani 1 1 d . . .
H40Q H 0.7759 0.8103 0.3170 0.106 Uiso 1 1 calc R . .
H40R H 0.6854 0.7712 0.3364 0.106 Uiso 1 1 calc R . .
C410 C 0.7705(14) 0.7240(9) 0.2844(8) 0.098(6) Uani 1 1 d . . .
H41A H 0.7340 0.7430 0.2606 0.118 Uiso 1 1 calc R . .
H41B H 0.7515 0.6783 0.2930 0.118 Uiso 1 1 calc R . .
C411 C 0.8917(14) 0.6845(9) 0.2245(5) 0.080(5) Uani 1 1 d . . .
H41C H 0.8565 0.7050 0.2007 0.096 Uiso 1 1 calc R . .
H41D H 0.8723 0.6385 0.2315 0.096 Uiso 1 1 calc R . .
C412 C 0.9902(14) 0.6824(10) 0.2067(5) 0.087(5) Uani 1 1 d . . .
H41E H 1.0098 0.7287 0.2025 0.104 Uiso 1 1 calc R . .
H41F H 1.0008 0.6625 0.1758 0.104 Uiso 1 1 calc R . .
C413 C 0.9502(14) 0.6734(9) 0.4679(5) 0.084(5) Uani 1 1 d . . .
H41G H 0.9143 0.6820 0.4990 0.101 Uiso 1 1 calc R . .
H41H H 1.0166 0.6761 0.4699 0.101 Uiso 1 1 calc R . .
C414 C 0.9346(14) 0.6037(8) 0.4545(6) 0.088(5) Uani 1 1 d . . .
H41I H 0.9515 0.5710 0.4786 0.106 Uiso 1 1 calc R . .
H41J H 0.8683 0.6004 0.4525 0.106 Uiso 1 1 calc R . .
C415 C 0.9768(14) 0.5228(7) 0.3974(7) 0.084(5) Uani 1 1 d . . .
H41K H 0.9130 0.5202 0.3908 0.101 Uiso 1 1 calc R . .
H41L H 0.9865 0.4900 0.4227 0.101 Uiso 1 1 calc R . .
C416 C 1.0442(15) 0.5073(7) 0.3555(7) 0.087(6) Uani 1 1 d . . .
H41M H 1.1074 0.5152 0.3609 0.104 Uiso 1 1 calc R . .
H41N H 1.0427 0.4599 0.3482 0.104 Uiso 1 1 calc R . .
C417 C 1.0719(15) 0.5287(9) 0.2750(7) 0.091(5) Uani 1 1 d . . .
H41O H 1.0635 0.4811 0.2708 0.109 Uiso 1 1 calc R . .
H41P H 1.1386 0.5339 0.2748 0.109 Uiso 1 1 calc R . .
C418 C 1.0390(14) 0.5704(8) 0.2359(5) 0.084(5) Uani 1 1 d . . .
H41Q H 1.0734 0.5539 0.2062 0.101 Uiso 1 1 calc R . .
H41R H 0.9726 0.5635 0.2362 0.101 Uiso 1 1 calc R . .
N501 N 0.1923(8) 0.0706(6) 0.1109(4) 0.062(3) Uani 1 1 d . . .
N502 N -0.1797(8) -0.0451(5) 0.1260(4) 0.058(3) Uani 1 1 d . . .
O501 O 0.0706(6) 0.0950(4) 0.0395(3) 0.058(2) Uani 1 1 d . . .
O502 O -0.1145(7) 0.0591(5) 0.0564(3) 0.060(2) Uani 1 1 d . . .
O503 O 0.1678(7) -0.0733(5) 0.1235(3) 0.064(2) Uani 1 1 d . . .
O504 O 0.0006(7) -0.1298(4) 0.1119(3) 0.061(2) Uani 1 1 d . . .
O505 O 0.0405(7) 0.0941(4) 0.1888(3) 0.062(2) Uani 1 1 d . . .
O506 O -0.1212(7) 0.0173(4) 0.2036(3) 0.059(2) Uani 1 1 d . . .
C501 C 0.2195(11) 0.0927(7) 0.0622(5) 0.068(4) Uani 1 1 d . . .
H50A H 0.2377 0.0527 0.0435 0.081 Uiso 1 1 calc R . .
H50B H 0.2752 0.1185 0.0603 0.081 Uiso 1 1 calc R . .
C502 C 0.1491(10) 0.1338(7) 0.0405(5) 0.063(4) Uani 1 1 d . . .
H50C H 0.1295 0.1743 0.0586 0.076 Uiso 1 1 calc R . .
H50D H 0.1757 0.1480 0.0086 0.076 Uiso 1 1 calc R . .
C503 C -0.0020(11) 0.1323(7) 0.0203(5) 0.064(4) Uani 1 1 d . . .
H50E H 0.0240 0.1541 -0.0095 0.077 Uiso 1 1 calc R . .
H50F H -0.0297 0.1676 0.0417 0.077 Uiso 1 1 calc R . .
C504 C -0.0747(10) 0.0884(8) 0.0125(5) 0.065(4) Uani 1 1 d . . .
H50G H -0.1233 0.1146 -0.0017 0.077 Uiso 1 1 calc R . .
H50H H -0.0474 0.0529 -0.0088 0.077 Uiso 1 1 calc R . .
C505 C -0.1861(11) 0.0170(9) 0.0507(6) 0.075(4) Uani 1 1 d . . .
H50I H -0.1584 -0.0227 0.0334 0.090 Uiso 1 1 calc R . .
H50J H -0.2297 0.0413 0.0323 0.090 Uiso 1 1 calc R . .
C506 C -0.2382(11) -0.0050(9) 0.0973(5) 0.074(4) Uani 1 1 d . . .
H50K H -0.2653 0.0349 0.1143 0.089 Uiso 1 1 calc R . .
H50L H -0.2899 -0.0315 0.0922 0.089 Uiso 1 1 calc R . .
C507 C 0.2613(12) 0.0185(8) 0.1247(7) 0.082(5) Uani 1 1 d . . .
H50M H 0.2515 0.0136 0.1590 0.099 Uiso 1 1 calc R . .
H50N H 0.3241 0.0342 0.1148 0.099 Uiso 1 1 calc R . .
C508 C 0.2576(10) -0.0487(7) 0.1051(6) 0.074(4) Uani 1 1 d . . .
H50O H 0.2656 -0.0450 0.0709 0.088 Uiso 1 1 calc R . .
H50P H 0.3077 -0.0796 0.1143 0.088 Uiso 1 1 calc R . .
C509 C 0.1642(12) -0.1420(7) 0.1120(6) 0.075(4) Uani 1 1 d . . .
H50Q H 0.2139 -0.1698 0.1243 0.090 Uiso 1 1 calc R . .
H50R H 0.1734 -0.1459 0.0779 0.090 Uiso 1 1 calc R . .
C510 C 0.0711(11) -0.1653(7) 0.1331(5) 0.065(4) Uani 1 1 d . . .
H51A H 0.0697 -0.2136 0.1286 0.078 Uiso 1 1 calc R . .
H51B H 0.0601 -0.1577 0.1668 0.078 Uiso 1 1 calc R . .
C511 C -0.0869(12) -0.1556(7) 0.1292(6) 0.076(5) Uani 1 1 d . . .
H51A H -0.0994 -0.1529 0.1634 0.092 Uiso 1 1 calc R . .
H51B H -0.0858 -0.2030 0.1213 0.092 Uiso 1 1 calc R . .
C512 C -0.1635(11) -0.1156(7) 0.1081(6) 0.072(4) Uani 1 1 d . . .
H51C H -0.2216 -0.1387 0.1156 0.086 Uiso 1 1 calc R . .
H51D H -0.1463 -0.1133 0.0739 0.086 Uiso 1 1 calc R . .
C513 C 0.1828(12) 0.1275(8) 0.1424(5) 0.076(4) Uani 1 1 d . . .
H51E H 0.1494 0.1657 0.1284 0.091 Uiso 1 1 calc R . .
H51F H 0.2454 0.1410 0.1450 0.091 Uiso 1 1 calc R . .
C514 C 0.1311(11) 0.1121(8) 0.1912(5) 0.074(4) Uani 1 1 d . . .
H51G H 0.1652 0.0752 0.2062 0.089 Uiso 1 1 calc R . .
H51H H 0.1278 0.1519 0.2104 0.089 Uiso 1 1 calc R . .
C515 C -0.0059(12) 0.0735(8) 0.2335(5) 0.076(4) Uani 1 1 d . . .
H51I H 0.0032 0.1057 0.2567 0.091 Uiso 1 1 calc R . .
H51J H 0.0210 0.0293 0.2426 0.091 Uiso 1 1 calc R . .
C516 C -0.1065(12) 0.0699(7) 0.2325(5) 0.070(4) Uani 1 1 d . . .
H51K H -0.1393 0.0617 0.2643 0.084 Uiso 1 1 calc R . .
H51L H -0.1320 0.1128 0.2204 0.084 Uiso 1 1 calc R . .
C517 C -0.2170(10) 0.0132(8) 0.2006(5) 0.066(4) Uani 1 1 d . . .
H51M H -0.2402 0.0543 0.1851 0.080 Uiso 1 1 calc R . .
H51N H -0.2529 0.0097 0.2322 0.080 Uiso 1 1 calc R . .
C518 C -0.2307(11) -0.0458(7) 0.1741(6) 0.073(4) Uani 1 1 d . . .
H51O H -0.2103 -0.0867 0.1907 0.088 Uiso 1 1 calc R . .
H51P H -0.2976 -0.0476 0.1730 0.088 Uiso 1 1 calc R . .
N601 N 0.3871(10) 0.4172(5) 0.3605(5) 0.072(3) Uani 1 1 d D . .
N602 N 0.4642(9) 0.6820(5) 0.4333(4) 0.067(3) Uani 1 1 d . . .
O601 O 0.2481(7) 0.4951(5) 0.4189(4) 0.075(3) Uani 1 1 d . . .
O602 O 0.2950(7) 0.6071(5) 0.4632(3) 0.070(3) Uani 1 1 d . . .
O603 O 0.4094(8) 0.5434(6) 0.3032(3) 0.080(3) Uani 1 1 d . . .
O604 O 0.4127(8) 0.6724(5) 0.3409(4) 0.081(3) Uani 1 1 d . . .
O605 O 0.5324(8) 0.4320(5) 0.4195(4) 0.076(3) Uani 1 1 d D . .
O606 O 0.5853(7) 0.5603(5) 0.4368(4) 0.071(3) Uani 1 1 d . . .
C601 C 0.2901(14) 0.4036(9) 0.3692(8) 0.098(6) Uani 1 1 d . . .
H60A H 0.2841 0.3554 0.3663 0.117 Uiso 1 1 calc R . .
H60B H 0.2578 0.4280 0.3456 0.117 Uiso 1 1 calc R . .
C602 C 0.2446(14) 0.4246(8) 0.4171(5) 0.083(5) Uani 1 1 d . . .
H60C H 0.1795 0.4122 0.4232 0.100 Uiso 1 1 calc R . .
H60D H 0.2778 0.4019 0.4410 0.100 Uiso 1 1 calc R . .
C603 C 0.1912(12) 0.5218(9) 0.4585(5) 0.080(5) Uani 1 1 d . . .
H60G H 0.2079 0.4984 0.4868 0.096 Uiso 1 1 calc R . .
H60H H 0.1255 0.5147 0.4571 0.096 Uiso 1 1 calc R . .
C604 C 0.2030(10) 0.5942(9) 0.4607(5) 0.073(4) Uani 1 1 d . . .
H60E H 0.1842 0.6175 0.4328 0.087 Uiso 1 1 calc R . .
H60F H 0.1620 0.6121 0.4882 0.087 Uiso 1 1 calc R . .
C605 C 0.3059(12) 0.6749(7) 0.4742(6) 0.076(4) Uani 1 1 d . . .
H60I H 0.2661 0.6855 0.5040 0.092 Uiso 1 1 calc R . .
H60J H 0.2851 0.7054 0.4498 0.092 Uiso 1 1 calc R . .
C606 C 0.4023(12) 0.6864(7) 0.4778(6) 0.073(4) Uani 1 1 d . . .
H60K H 0.4248 0.6531 0.5001 0.088 Uiso 1 1 calc R . .
H60L H 0.4045 0.7312 0.4902 0.088 Uiso 1 1 calc R . .
C607 C 0.4488(15) 0.7375(8) 0.4017(6) 0.087(5) Uani 1 1 d . . .
H60M H 0.4864 0.7741 0.4077 0.104 Uiso 1 1 calc R . .
H60N H 0.3828 0.7538 0.4082 0.104 Uiso 1 1 calc R . .
C608 C 0.4727(13) 0.7207(8) 0.3509(6) 0.086(5) Uani 1 1 d . . .
H61E H 0.4653 0.7615 0.3312 0.103 Uiso 1 1 calc R . .
H61F H 0.5380 0.7029 0.3441 0.103 Uiso 1 1 calc R . .
C609 C 0.4274(16) 0.6615(9) 0.2933(6) 0.099(6) Uani 1 1 d . . .
H61C H 0.4940 0.6503 0.2825 0.118 Uiso 1 1 calc R . .
H61D H 0.4086 0.7025 0.2762 0.118 Uiso 1 1 calc R . .
C610 C 0.3718(14) 0.6054(11) 0.2837(6) 0.096(6) Uani 1 1 d . . .
H61A H 0.3062 0.6141 0.2978 0.116 Uiso 1 1 calc R . .
H61B H 0.3745 0.6019 0.2498 0.116 Uiso 1 1 calc R . .
C611 C 0.3787(16) 0.4842(11) 0.2865(6) 0.100(6) Uani 1 1 d . . .
H60Q H 0.3975 0.4827 0.2525 0.121 Uiso 1 1 calc R . .
H60R H 0.3103 0.4848 0.2933 0.121 Uiso 1 1 calc R . .
C612 C 0.4195(14) 0.4248(9) 0.3091(7) 0.090(5) Uani 1 1 d . . .
H60O H 0.4877 0.4266 0.3037 0.108 Uiso 1 1 calc R . .
H60P H 0.4047 0.3846 0.2941 0.108 Uiso 1 1 calc R . .
C61A C 0.464(2) 0.3683(17) 0.3696(12) 0.089(12) Uiso 0.50 1 d PD . .
H61G H 0.4388 0.3240 0.3705 0.107 Uiso 0.50 1 calc PR . .
H61H H 0.5111 0.3701 0.3412 0.107 Uiso 0.50 1 calc PR . .
C61B C 0.4331(19) 0.3627(11) 0.3867(11) 0.057(7) Uiso 0.50 1 d PD . .
H61I H 0.4306 0.3194 0.3723 0.068 Uiso 0.50 1 calc PR . .
H61J H 0.4014 0.3597 0.4192 0.068 Uiso 0.50 1 calc PR . .
C61C C 0.518(3) 0.3659(10) 0.4082(16) 0.116(15) Uiso 0.50 1 d PD . .
H61K H 0.4841 0.3426 0.4356 0.139 Uiso 0.50 1 calc PR . .
H61L H 0.5786 0.3410 0.3992 0.139 Uiso 0.50 1 calc PR . .
C61D C 0.5344(19) 0.3794(13) 0.3853(11) 0.053(6) Uiso 0.50 1 d P . .
H61M H 0.5725 0.3395 0.3936 0.064 Uiso 0.50 1 calc PR . .
H61N H 0.5608 0.3959 0.3538 0.064 Uiso 0.50 1 calc PR . .
C615 C 0.6235(12) 0.4452(8) 0.4218(6) 0.077(4) Uani 1 1 d . . .
H61G H 0.6549 0.4582 0.3905 0.092 Uiso 1 1 calc R . .
H61H H 0.6567 0.4042 0.4324 0.092 Uiso 1 1 calc R . .
C616 C 0.6282(12) 0.4970(9) 0.4527(6) 0.082(5) Uani 1 1 d . . .
H61I H 0.6939 0.5028 0.4549 0.099 Uiso 1 1 calc R . .
H61J H 0.5962 0.4844 0.4840 0.099 Uiso 1 1 calc R . .
C617 C 0.5955(14) 0.6145(8) 0.4629(7) 0.088(5) Uani 1 1 d . . .
H61K H 0.6618 0.6168 0.4654 0.106 Uiso 1 1 calc R . .
H61L H 0.5609 0.6083 0.4946 0.106 Uiso 1 1 calc R . .
C618 C 0.5607(14) 0.6786(8) 0.4413(6) 0.088(6) Uani 1 1 d . . .
H61M H 0.5678 0.7154 0.4616 0.106 Uiso 1 1 calc R . .
H61N H 0.6008 0.6866 0.4113 0.106 Uiso 1 1 calc R . .
C1 C 0.4484(15) 0.0048(12) 0.0067(9) 0.120(7) Uiso 1 1 d . . .
H1A H 0.4337 0.0094 0.0407 0.144 Uiso 1 1 calc R . .
H1B H 0.4267 0.0470 -0.0081 0.144 Uiso 1 1 calc R . .
N1 N 0.3987(19) 0.9522(13) -0.0061(9) 0.173(9) Uiso 1 1 d . . .
H1C H 0.4180 0.9105 -0.0011 0.208 Uiso 1 1 calc R . .
H1D H 0.3488 0.9613 -0.0189 0.208 Uiso 1 1 calc R . .
C2 C 0.952(3) 0.8847(17) 0.3054(12) 0.082(9) Uiso 0.50 1 d P . .
H2A H 1.0198 0.8777 0.3056 0.098 Uiso 0.50 1 calc PR . .
H2B H 0.9251 0.8442 0.3207 0.098 Uiso 0.50 1 calc PR . .
C3 C 0.924(3) 0.934(2) 0.3372(16) 0.118(14) Uiso 0.50 1 d P . .
H3A H 0.9829 0.9550 0.3373 0.141 Uiso 0.50 1 calc PR . .
H3B H 0.8886 0.9659 0.3186 0.141 Uiso 0.50 1 calc PR . .
N2 N 0.945(3) 0.880(2) 0.2667(14) 0.124(12) Uiso 0.50 1 d P . .
H2C H 0.9162 0.9131 0.2524 0.148 Uiso 0.50 1 calc PR . .
H2D H 0.9678 0.8446 0.2517 0.148 Uiso 0.50 1 calc PR . .
N3 N 0.8836(14) 0.9464(9) 0.3769(6) 0.064(6) Uiso 0.50 1 d P . .
H3C H 0.8613 0.9139 0.3955 0.077 Uiso 0.50 1 calc PR . .
H3D H 0.8775 0.9875 0.3864 0.077 Uiso 0.50 1 calc PR . .
N4 N 0.8465(14) 0.4994(9) 0.2822(6) 0.21(2) Uiso 0.50 1 d PRD . .
C4 C 0.7716(14) 0.5342(9) 0.3022(6) 0.089(10) Uiso 0.50 1 d PRD . .
C5 C 0.6799(14) 0.5252(9) 0.3009(6) 0.15(2) Uiso 0.50 1 d PRD . .
N5 N 0.6274(14) 0.5656(9) 0.3161(6) 0.20(2) Uiso 0.50 1 d PRD . .

loop_
_atom_site_aniso_label
_atom_site_aniso_U_11
_atom_site_aniso_U_22
_atom_site_aniso_U_33
_atom_site_aniso_U_23
_atom_site_aniso_U_13
_atom_site_aniso_U_12
Ge1 0.0533(10) 0.0503(8) 0.0894(11) -0.0071(7) -0.0136(7) -0.0058(6)
Ge2 0.0574(10) 0.0509(8) 0.0802(10) 0.0031(7) -0.0157(7) -0.0066(6)
Ge3 0.0507(9) 0.0609(8) 0.0598(8) -0.0070(6) -0.0087(6) -0.0122(6)
Ge4 0.0615(10) 0.0399(7) 0.0684(9) -0.0038(6) -0.0030(7) -0.0059(6)
Ge5 0.0612(10) 0.0616(8) 0.0513(8) -0.0144(6) -0.0174(6) -0.0006(7)
Ge6 0.0470(9) 0.0534(8) 0.0621(8) -0.0076(6) -0.0018(6) -0.0059(6)
Ge7 0.0673(10) 0.0520(8) 0.0514(8) 0.0057(6) -0.0026(6) -0.0104(6)
Ge8 0.0659(10) 0.0421(7) 0.0532(8) -0.0090(6) -0.0040(6) -0.0043(6)
Ge9 0.0721(11) 0.0579(8) 0.0635(9) -0.0029(7) -0.0168(7) 0.0128(7)
Ge10 0.0621(11) 0.0646(10) 0.1061(13) -0.0101(9) -0.0032(9) -0.0201(8)
Ge11 0.0894(13) 0.0618(9) 0.0547(9) 0.0026(7) -0.0027(8) -0.0137(8)
Ge12 0.0683(10) 0.0563(8) 0.0503(8) -0.0147(6) -0.0099(6) -0.0009(7)
Ge13 0.0556(10) 0.0656(9) 0.0698(9) -0.0078(7) -0.0235(7) -0.0001(7)
Ge14 0.0499(9) 0.0661(9) 0.0691(9) -0.0094(7) 0.0081(7) -0.0074(7)
Ge15 0.0675(12) 0.0698(10) 0.0963(13) -0.0228(9) -0.0229(9) 0.0060(8)
Ge16 0.0521(10) 0.0883(11) 0.0584(9) -0.0038(7) -0.0094(7) -0.0068(8)
Ge17 0.0591(11) 0.0638(9) 0.1025(13) -0.0002(8) -0.0219(9) -0.0047(7)
Ge18 0.0754(12) 0.0688(10) 0.0763(10) -0.0079(8) -0.0079(8) -0.0264(8)
K1 0.0474(17) 0.0587(16) 0.0481(15) -0.0025(12) -0.0086(11) -0.0051(12)
K2 0.0554(18) 0.0433(14) 0.0578(16) -0.0007(11) -0.0073(12) -0.0004(12)
K3 0.065(2) 0.0476(15) 0.0541(16) -0.0039(12) -0.0021(13) -0.0044(13)
K4 0.0528(18) 0.0477(14) 0.0563(16) -0.0016(12) -0.0068(12) 0.0000(12)
K5 0.0518(17) 0.0442(14) 0.0498(15) -0.0041(11) -0.0058(12) -0.0050(11)
K6 0.0550(18) 0.0459(14) 0.0537(15) 0.0011(11) -0.0103(12) -0.0006(12)
N101 0.064(8) 0.060(6) 0.046(6) 0.005(5) -0.017(5) -0.004(5)
N102 0.056(8) 0.069(7) 0.073(8) 0.010(6) -0.010(6) -0.009(6)
O101 0.046(6) 0.055(5) 0.078(6) -0.001(4) -0.020(4) -0.005(4)
O102 0.060(6) 0.059(5) 0.059(5) 0.004(4) -0.018(4) -0.010(4)
O103 0.056(6) 0.068(6) 0.067(6) -0.004(5) -0.001(5) 0.001(4)
O104 0.052(7) 0.078(7) 0.072(6) 0.003(5) -0.001(5) -0.008(5)
O105 0.083(8) 0.080(7) 0.051(5) -0.005(5) -0.020(5) -0.020(5)
O106 0.065(7) 0.061(6) 0.081(7) -0.014(5) -0.005(5) -0.006(5)
C101 0.069(10) 0.049(7) 0.072(9) 0.006(6) -0.023(7) -0.004(6)
C102 0.069(11) 0.054(8) 0.085(10) 0.011(7) -0.021(8) -0.022(7)
C103 0.047(9) 0.056(8) 0.108(12) -0.015(8) -0.018(8) -0.007(6)
C104 0.053(10) 0.078(10) 0.099(12) -0.012(9) -0.033(8) -0.001(7)
C105 0.059(10) 0.093(11) 0.064(9) 0.006(8) -0.012(7) -0.006(8)
C106 0.067(12) 0.064(9) 0.089(11) 0.016(8) -0.018(8) -0.003(7)
C107 0.080(13) 0.075(10) 0.098(13) 0.020(9) -0.034(10) 0.005(8)
C108 0.041(9) 0.067(9) 0.092(11) -0.007(8) -0.018(7) 0.008(6)
C109 0.045(9) 0.092(11) 0.087(11) -0.034(9) -0.003(7) 0.002(7)
C110 0.031(9) 0.080(10) 0.111(12) 0.000(9) -0.009(7) -0.020(7)
C111 0.074(12) 0.075(10) 0.084(11) 0.020(8) -0.009(8) -0.022(8)
C112 0.072(12) 0.084(11) 0.078(11) 0.029(8) -0.004(8) -0.012(8)
C113 0.105(14) 0.073(10) 0.053(8) 0.016(7) -0.022(8) -0.007(9)
C114 0.124(16) 0.089(12) 0.052(9) 0.002(8) -0.035(9) -0.002(10)
C115 0.074(12) 0.101(13) 0.063(9) -0.010(8) -0.018(8) -0.019(9)
C116 0.066(10) 0.072(10) 0.072(10) -0.023(8) -0.003(7) -0.022(8)
C117 0.089(13) 0.073(11) 0.092(12) -0.027(9) -0.023(10) -0.006(9)
C118 0.084(13) 0.064(9) 0.096(12) -0.003(8) -0.029(9) -0.017(8)
N201 0.062(9) 0.060(7) 0.102(10) 0.004(7) -0.007(7) 0.000(6)
N202 0.065(8) 0.041(6) 0.073(8) 0.007(5) 0.007(6) 0.004(5)
O201 0.096(10) 0.076(7) 0.091(8) 0.010(6) -0.034(7) -0.020(6)
O202 0.102(9) 0.050(5) 0.058(6) -0.019(4) -0.011(5) -0.008(5)
O203 0.065(7) 0.055(5) 0.077(6) 0.006(5) 0.009(5) -0.007(5)
O204 0.076(7) 0.056(5) 0.051(5) 0.014(4) -0.001(4) 0.005(4)
O205 0.064(7) 0.060(5) 0.072(6) -0.009(5) -0.017(5) 0.009(5)
O206 0.063(6) 0.037(4) 0.078(6) 0.013(4) -0.017(5) -0.007(4)
C201 0.049(10) 0.062(9) 0.135(15) 0.006(9) -0.015(9) 0.021(7)
C202 0.066(12) 0.068(10) 0.106(13) -0.021(9) -0.013(9) 0.018(8)
C203 0.068(10) 0.040(7) 0.073(9) -0.001(6) -0.023(7) 0.008(6)
C204 0.072(11) 0.031(6) 0.094(11) 0.003(6) -0.029(8) -0.011(6)
C205 0.057(10) 0.073(10) 0.079(10) -0.010(8) 0.006(7) -0.009(7)
C206 0.059(11) 0.062(9) 0.119(14) 0.005(9) -0.009(9) 0.001(7)
C207 0.056(11) 0.106(14) 0.120(15) 0.016(11) 0.027(10) 0.013(9)
C208 0.079(13) 0.083(11) 0.099(13) 0.024(9) -0.004(9) -0.018(9)
C209 0.083(13) 0.070(10) 0.070(10) 0.021(7) 0.011(8) -0.001(8)
C210 0.097(14) 0.062(9) 0.062(9) 0.008(7) -0.012(8) 0.009(8)
C211 0.072(13) 0.064(9) 0.102(13) 0.019(8) -0.018(9) 0.025(8)
C212 0.071(11) 0.067(9) 0.082(11) 0.000(8) 0.013(8) 0.026(8)
C213 0.082(15) 0.101(14) 0.132(17) 0.005(12) -0.042(12) -0.011(11)
C215 0.15(2) 0.105(15) 0.074(12) 0.009(10) -0.054(13) -0.053(15)
C216 0.14(2) 0.094(13) 0.063(10) -0.017(9) -0.011(11) -0.031(13)
C217 0.105(15) 0.059(9) 0.078(11) -0.005(8) 0.026(10) 0.007(9)
C218 0.088(12) 0.060(9) 0.065(9) 0.006(7) 0.021(8) 0.018(8)
N301 0.121(15) 0.117(13) 0.071(10) -0.017(9) -0.035(9) 0.021(11)
N302 0.059(9) 0.090(10) 0.109(11) -0.028(8) -0.031(8) 0.005(7)
O302 0.117(11) 0.067(7) 0.118(10) -0.022(7) -0.003(8) 0.000(7)
O303 0.069(8) 0.090(8) 0.101(8) -0.031(6) -0.010(6) -0.018(6)
O304 0.071(7) 0.070(6) 0.075(7) 0.004(5) -0.004(5) -0.003(5)
O306 0.065(7) 0.071(6) 0.098(8) -0.019(6) 0.014(6) -0.002(5)
C301 0.18(3) 0.17(2) 0.101(16) -0.028(15) -0.097(17) 0.074(19)
C303 0.16(2) 0.041(9) 0.17(2) -0.021(12) -0.019(18) 0.012(10)
C304 0.14(2) 0.036(9) 0.15(2) -0.001(10) -0.015(15) 0.018(9)
C305 0.082(14) 0.117(15) 0.097(14) -0.043(11) -0.020(10) -0.013(11)
C306 0.060(13) 0.117(15) 0.153(19) -0.060(14) -0.040(11) 0.005(10)
C307 0.098(19) 0.17(2) 0.120(18) -0.042(17) -0.083(15) 0.020(15)
C308 0.067(14) 0.15(2) 0.16(2) -0.072(18) -0.038(14) -0.015(13)
C309 0.073(14) 0.098(14) 0.130(17) -0.025(12) 0.021(12) -0.039(11)
C310 0.108(16) 0.041(8) 0.117(15) -0.003(8) 0.032(12) -0.020(8)
C311 0.114(17) 0.111(16) 0.083(13) 0.035(11) -0.011(11) 0.032(12)
C312 0.101(16) 0.100(14) 0.077(12) -0.020(10) -0.023(10) 0.021(11)
C313 0.21(3) 0.19(2) 0.028(9) 0.021(11) -0.011(12) 0.02(2)
C314 0.12(2) 0.126(18) 0.118(18) -0.016(14) -0.024(14) 0.019(15)
C315 0.111(16) 0.054(9) 0.094(13) 0.005(8) 0.028(11) 0.000(9)
C316 0.082(14) 0.074(11) 0.140(18) -0.021(11) 0.032(13) -0.012(9)
C317 0.009(11) 0.054(13) 0.048(13) -0.027(10) -0.003(9) 0.006(8)
C318 0.091(16) 0.142(18) 0.123(17) -0.052(14) -0.056(13) 0.050(13)
N401 0.049(8) 0.068(7) 0.068(7) -0.006(6) -0.002(5) -0.003(5)
N402 0.069(9) 0.078(8) 0.055(7) -0.016(6) -0.011(6) -0.010(6)
O401 0.087(8) 0.046(5) 0.087(7) 0.001(5) -0.036(6) -0.001(5)
O402 0.078(9) 0.089(7) 0.077(7) -0.009(6) -0.032(6) 0.000(6)
O403 0.055(6) 0.071(6) 0.064(6) -0.001(4) -0.018(4) -0.011(5)
O404 0.075(7) 0.056(5) 0.077(7) 0.009(5) -0.019(5) -0.014(5)
O405 0.068(7) 0.076(6) 0.059(6) 0.002(5) -0.002(5) -0.030(5)
O406 0.073(8) 0.072(7) 0.099(8) -0.009(6) -0.013(6) 0.019(5)
C401 0.065(11) 0.068(9) 0.077(10) -0.028(7) -0.011(8) 0.007(7)
C402 0.078(11) 0.064(8) 0.056(8) 0.001(6) -0.023(7) -0.008(7)
C403 0.062(11) 0.073(10) 0.088(11) -0.009(8) -0.019(8) -0.024(8)
C404 0.058(10) 0.075(10) 0.099(12) -0.003(8) -0.008(8) -0.035(8)
C405 0.071(12) 0.137(16) 0.063(10) -0.003(10) -0.001(8) -0.048(11)
C406 0.089(14) 0.140(17) 0.064(10) -0.034(10) 0.003(9) -0.016(12)
C407 0.075(12) 0.079(11) 0.088(12) -0.006(9) 0.015(9) 0.012(8)
C408 0.063(12) 0.085(11) 0.110(14) -0.009(10) 0.007(10) 0.016(9)
C409 0.076(13) 0.079(11) 0.117(15) -0.002(10) -0.044(10) 0.017(9)
C410 0.082(15) 0.079(12) 0.142(18) -0.009(11) -0.049(12) 0.004(9)
C411 0.104(15) 0.086(11) 0.062(9) 0.014(8) -0.046(9) -0.021(10)
C412 0.101(15) 0.111(14) 0.055(9) 0.002(9) -0.019(9) -0.035(11)
C413 0.094(14) 0.091(12) 0.059(9) 0.013(8) 0.003(8) 0.006(9)
C414 0.094(14) 0.068(10) 0.097(13) 0.032(9) -0.001(10) -0.017(9)
C415 0.120(16) 0.036(7) 0.108(14) 0.021(8) -0.054(12) -0.027(8)
C416 0.123(16) 0.034(7) 0.118(15) -0.005(8) -0.068(13) 0.008(8)
C417 0.101(15) 0.071(10) 0.104(14) -0.027(10) -0.026(11) 0.010(9)
C418 0.103(14) 0.089(12) 0.063(10) -0.028(8) -0.022(9) 0.005(10)
N501 0.059(8) 0.059(7) 0.070(7) -0.009(5) -0.007(6) -0.011(5)
N502 0.060(8) 0.058(6) 0.056(6) 0.002(5) -0.004(5) -0.014(5)
O501 0.054(6) 0.048(5) 0.071(6) 0.007(4) -0.006(4) -0.001(4)
O502 0.054(6) 0.073(6) 0.053(5) -0.002(4) -0.010(4) -0.003(4)
O503 0.048(6) 0.061(6) 0.084(7) -0.008(5) -0.014(5) 0.001(4)
O504 0.063(7) 0.051(5) 0.071(6) 0.002(4) -0.012(5) -0.011(4)
O505 0.081(7) 0.056(5) 0.051(5) -0.013(4) -0.005(5) -0.016(5)
O506 0.071(7) 0.050(5) 0.053(5) -0.006(4) 0.002(4) -0.006(4)
C501 0.057(10) 0.068(9) 0.076(10) -0.014(7) 0.004(7) -0.016(7)
C502 0.057(10) 0.061(8) 0.072(9) 0.004(7) -0.004(7) -0.018(7)
C503 0.070(10) 0.061(8) 0.055(8) 0.018(6) 0.001(7) 0.003(7)
C504 0.059(10) 0.081(10) 0.048(8) 0.004(7) 0.003(6) 0.009(7)
C505 0.053(10) 0.094(11) 0.084(11) -0.012(8) -0.024(8) -0.012(8)
C506 0.047(10) 0.092(11) 0.081(10) 0.013(8) -0.002(7) -0.014(8)
C507 0.052(11) 0.078(11) 0.121(14) -0.004(9) -0.026(9) -0.002(8)
C508 0.045(9) 0.061(9) 0.115(13) 0.004(8) -0.013(8) -0.005(7)
C509 0.089(13) 0.042(7) 0.092(11) 0.000(7) -0.018(9) 0.016(7)
C510 0.087(12) 0.045(7) 0.063(9) 0.010(6) -0.014(7) -0.004(7)
C511 0.084(12) 0.044(7) 0.099(12) -0.006(7) 0.002(9) -0.020(7)
C512 0.076(11) 0.057(8) 0.081(10) -0.027(7) 0.005(8) -0.023(8)
C513 0.084(12) 0.068(9) 0.078(10) -0.017(8) -0.010(8) -0.025(8)
C514 0.072(11) 0.080(10) 0.074(10) -0.025(8) -0.011(8) -0.022(8)
C515 0.094(13) 0.083(11) 0.052(8) -0.016(7) -0.006(8) -0.018(9)
C516 0.092(13) 0.067(9) 0.046(8) -0.010(6) 0.007(7) -0.004(8)
C517 0.051(9) 0.075(9) 0.067(9) -0.011(7) 0.015(7) -0.011(7)
C518 0.056(10) 0.055(8) 0.111(13) 0.002(8) -0.013(8) -0.029(7)
N601 0.080(10) 0.052(7) 0.088(9) -0.009(6) -0.030(7) 0.009(6)
N602 0.075(9) 0.049(6) 0.073(8) 0.003(5) 0.001(6) -0.004(6)
O601 0.067(7) 0.077(7) 0.079(7) -0.004(5) 0.004(5) -0.020(5)
O602 0.064(7) 0.072(6) 0.074(6) -0.015(5) -0.008(5) -0.005(5)
O603 0.100(9) 0.086(7) 0.055(6) 0.001(5) -0.019(5) 0.006(6)
O604 0.097(9) 0.079(7) 0.062(7) 0.021(5) -0.004(6) -0.016(6)
O605 0.075(8) 0.076(7) 0.077(7) -0.016(5) -0.026(5) 0.024(5)
O606 0.071(7) 0.069(6) 0.080(7) 0.001(5) -0.030(5) -0.011(5)
C601 0.086(14) 0.075(11) 0.143(18) -0.019(11) -0.036(12) -0.028(10)
C602 0.123(16) 0.068(10) 0.065(10) -0.001(8) -0.024(9) -0.036(10)
C603 0.073(12) 0.112(13) 0.058(9) 0.025(9) -0.018(8) -0.032(10)
C604 0.047(10) 0.102(12) 0.067(9) 0.002(8) -0.002(7) -0.005(8)
C605 0.078(12) 0.061(9) 0.086(11) -0.004(8) -0.006(8) 0.008(8)
C606 0.082(12) 0.055(8) 0.085(11) -0.009(7) -0.014(9) -0.013(7)
C607 0.112(15) 0.060(9) 0.089(12) 0.002(8) -0.016(10) -0.012(9)
C608 0.101(14) 0.052(8) 0.090(12) 0.014(8) 0.026(10) -0.012(8)
C609 0.127(18) 0.089(12) 0.072(12) 0.023(9) 0.007(10) -0.019(12)
C610 0.091(14) 0.138(17) 0.069(10) 0.041(11) -0.036(9) -0.036(12)
C611 0.120(17) 0.129(17) 0.058(10) -0.020(10) -0.015(10) -0.036(14)
C612 0.084(13) 0.080(11) 0.111(15) -0.042(10) -0.022(10) 0.011(9)
C615 0.066(12) 0.069(10) 0.092(12) 0.009(8) -0.015(8) 0.014(8)
C616 0.061(12) 0.095(12) 0.093(12) 0.005(10) -0.028(9) 0.012(8)
C617 0.082(13) 0.075(11) 0.113(14) -0.010(10) -0.030(10) -0.009(9)
C618 0.114(16) 0.073(11) 0.082(11) -0.012(8) -0.007(10) -0.043(10)

loop_
_atom_type_symbol
_atom_type_description
_atom_type_scat_dispersion_real
_atom_type_scat_dispersion_imag
_atom_type_scat_source
C C 0.0033 0.0016 'International Tables Vol C Tables 4.2.6.8 and 6.1.1.4'
H H 0.0000 0.0000 'International Tables Vol C Tables 4.2.6.8 and 6.1.1.4'
N N 0.0061 0.0033 'International Tables Vol C Tables 4.2.6.8 and 6.1.1.4'
O O 0.0106 0.0060 'International Tables Vol C Tables 4.2.6.8 and 6.1.1.4'
K K 0.2009 0.2494 'International Tables Vol C Tables 4.2.6.8 and 6.1.1.4'
Ge Ge 0.1547 1.8001 'International Tables Vol C Tables 4.2.6.8 and 6.1.1.4'

loop_
_geom_angle_atom_site_label_1
_geom_angle_atom_site_label_2
_geom_angle_atom_site_label_3
_geom_angle
_geom_angle_site_symmetry_1
_geom_angle_site_symmetry_3
_geom_angle_publ_flag
Ge7 Ge1 Ge5 66.33(6) . . ?
Ge7 Ge1 Ge4 109.06(7) . . ?
Ge5 Ge1 Ge4 59.61(6) . . ?
Ge7 Ge1 Ge3 59.62(6) . . ?
Ge5 Ge1 Ge3 108.66(7) . . ?
Ge4 Ge1 Ge3 98.54(7) . . ?
Ge7 Ge1 Ge2 82.65(6) . . ?
Ge5 Ge1 Ge2 82.20(6) . . ?
Ge4 Ge1 Ge2 49.14(5) . . ?
Ge3 Ge1 Ge2 49.40(5) . . ?
Ge4 Ge2 Ge3 103.00(7) . . ?
Ge4 Ge2 Ge6 62.52(6) . . ?
Ge3 Ge2 Ge6 112.31(7) . . ?
Ge4 Ge2 Ge8 112.52(7) . . ?
Ge3 Ge2 Ge8 61.92(6) . . ?
Ge6 Ge2 Ge8 65.56(6) . . ?
Ge4 Ge2 Ge1 51.44(5) . . ?
Ge3 Ge2 Ge1 51.56(5) . . ?
Ge6 Ge2 Ge1 86.71(6) . . ?
Ge8 Ge2 Ge1 86.49(6) . . ?
Ge2 Ge3 Ge7 99.43(7) . . ?
Ge2 Ge3 Ge1 79.03(6) . . ?
Ge7 Ge3 Ge1 59.61(6) . . ?
Ge2 Ge3 Ge8 60.16(5) . . ?
Ge7 Ge3 Ge8 64.50(6) . . ?
Ge1 Ge3 Ge8 100.99(7) . . ?
Ge2 Ge3 Ge4 38.38(5) . . ?
Ge7 Ge3 Ge4 77.41(5) . . ?
Ge1 Ge3 Ge4 40.66(5) . . ?
Ge8 Ge3 Ge4 77.50(5) . . ?
Ge2 Ge3 Ge9 69.13(5) . . ?
Ge7 Ge3 Ge9 34.07(4) . . ?
Ge1 Ge3 Ge9 69.60(5) . . ?
Ge8 Ge3 Ge9 34.80(4) . . ?
Ge4 Ge3 Ge9 62.34(4) . . ?
Ge2 Ge4 Ge5 99.34(6) . . ?
Ge2 Ge4 Ge1 79.42(6) . . ?
Ge5 Ge4 Ge1 59.88(6) . . ?
Ge2 Ge4 Ge6 59.80(6) . . ?
Ge5 Ge4 Ge6 64.14(6) . . ?
Ge1 Ge4 Ge6 100.92(6) . . ?
Ge2 Ge4 Ge3 38.62(5) . . ?
Ge5 Ge4 Ge3 77.43(5) . . ?
Ge1 Ge4 Ge3 40.80(4) . . ?
Ge6 Ge4 Ge3 77.24(5) . . ?
Ge2 Ge4 Ge9 69.19(5) . . ?
Ge5 Ge4 Ge9 33.70(4) . . ?
Ge1 Ge4 Ge9 69.64(5) . . ?
Ge6 Ge4 Ge9 34.78(4) . . ?
Ge3 Ge4 Ge9 62.32(4) . . ?
Ge9 Ge5 Ge4 112.13(7) . . ?
Ge9 Ge5 Ge1 107.60(7) . . ?
Ge4 Ge5 Ge1 60.51(6) . . ?
Ge9 Ge5 Ge6 57.61(5) . . ?
Ge4 Ge5 Ge6 59.04(5) . . ?
Ge1 Ge5 Ge6 97.95(7) . . ?
Ge9 Ge5 Ge7 56.66(6) . . ?
Ge4 Ge5 Ge7 102.59(6) . . ?
Ge1 Ge5 Ge7 56.73(5) . . ?
Ge6 Ge5 Ge7 89.90(5) . . ?
Ge9 Ge5 Ge8 39.81(5) . . ?
Ge4 Ge5 Ge8 78.09(5) . . ?
Ge1 Ge5 Ge8 73.20(5) . . ?
Ge6 Ge5 Ge8 45.08(4) . . ?
Ge7 Ge5 Ge8 44.82(4) . . ?
Ge9 Ge6 Ge2 105.71(7) . . ?
Ge9 Ge6 Ge4 109.33(7) . . ?
Ge2 Ge6 Ge4 57.68(6) . . ?
Ge9 Ge6 Ge5 56.79(5) . . ?
Ge2 Ge6 Ge5 93.12(6) . . ?
Ge4 Ge6 Ge5 56.82(5) . . ?
Ge9 Ge6 Ge8 57.14(5) . . ?
Ge2 Ge6 Ge8 57.50(5) . . ?
Ge4 Ge6 Ge8 102.66(6) . . ?
Ge5 Ge6 Ge8 90.30(6) . . ?
Ge9 Ge6 Ge7 39.51(5) . . ?
Ge2 Ge6 Ge7 69.67(5) . . ?
Ge4 Ge6 Ge7 76.68(5) . . ?
Ge5 Ge6 Ge7 45.60(4) . . ?
Ge8 Ge6 Ge7 44.71(4) . . ?
Ge9 Ge7 Ge1 107.34(7) . . ?
Ge9 Ge7 Ge3 111.59(7) . . ?
Ge1 Ge7 Ge3 60.77(6) . . ?
Ge9 Ge7 Ge8 57.40(6) . . ?
Ge1 Ge7 Ge8 97.89(6) . . ?
Ge3 Ge7 Ge8 58.69(5) . . ?
Ge9 Ge7 Ge5 56.18(5) . . ?
Ge1 Ge7 Ge5 56.93(5) . . ?
Ge3 Ge7 Ge5 102.57(6) . . ?
Ge8 Ge7 Ge5 89.48(6) . . ?
Ge9 Ge7 Ge6 39.68(4) . . ?
Ge1 Ge7 Ge6 73.07(5) . . ?
Ge3 Ge7 Ge6 77.75(5) . . ?
Ge8 Ge7 Ge6 44.97(4) . . ?
Ge5 Ge7 Ge6 44.51(4) . . ?
Ge9 Ge8 Ge2 105.16(7) . . ?
Ge9 Ge8 Ge3 109.47(7) . . ?
Ge2 Ge8 Ge3 57.93(6) . . ?
Ge9 Ge8 Ge7 56.98(6) . . ?
Ge2 Ge8 Ge7 92.96(6) . . ?
Ge3 Ge8 Ge7 56.81(5) . . ?
Ge9 Ge8 Ge6 57.04(6) . . ?
Ge2 Ge8 Ge6 56.95(5) . . ?
Ge3 Ge8 Ge6 102.61(6) . . ?
Ge7 Ge8 Ge6 90.32(6) . . ?
Ge9 Ge8 Ge5 39.32(4) . . ?
Ge2 Ge8 Ge5 69.38(5) . . ?
Ge3 Ge8 Ge5 76.92(5) . . ?
Ge7 Ge8 Ge5 45.71(4) . . ?
Ge6 Ge8 Ge5 44.61(4) . . ?
Ge5 Ge9 Ge7 67.16(6) . . ?
Ge5 Ge9 Ge6 65.60(6) . . ?
Ge7 Ge9 Ge6 100.82(7) . . ?
Ge5 Ge9 Ge8 100.86(7) . . ?
Ge7 Ge9 Ge8 65.62(6) . . ?
Ge6 Ge9 Ge8 65.83(6) . . ?
Ge5 Ge9 Ge4 34.17(4) . . ?
Ge7 Ge9 Ge4 71.71(5) . . ?
Ge6 Ge9 Ge4 35.89(4) . . ?
Ge8 Ge9 Ge4 72.23(5) . . ?
Ge5 Ge9 Ge3 71.83(5) . . ?
Ge7 Ge9 Ge3 34.34(4) . . ?
Ge6 Ge9 Ge3 72.09(5) . . ?
Ge8 Ge9 Ge3 35.73(4) . . ?
Ge4 Ge9 Ge3 55.34(3) . . ?
Ge11 Ge10 Ge13 100.44(7) . . ?
Ge11 Ge10 Ge12 63.64(6) . . ?
Ge13 Ge10 Ge12 66.49(6) . . ?
Ge11 Ge10 Ge14 68.49(7) . . ?
Ge13 Ge10 Ge14 65.01(6) . . ?
Ge12 Ge10 Ge14 100.71(7) . . ?
Ge11 Ge10 Ge18 71.01(6) . . ?
Ge13 Ge10 Ge18 35.99(5) . . ?
Ge12 Ge10 Ge18 71.33(5) . . ?
Ge14 Ge10 Ge18 34.45(4) . . ?
Ge11 Ge10 Ge16 34.13(5) . . ?
Ge13 Ge10 Ge16 70.56(5) . . ?
Ge12 Ge10 Ge16 35.81(4) . . ?
Ge14 Ge10 Ge16 70.46(6) . . ?
Ge18 Ge10 Ge16 52.34(4) . . ?
Ge10 Ge11 Ge16 111.86(8) . . ?
Ge10 Ge11 Ge15 107.46(8) . . ?
Ge16 Ge11 Ge15 59.86(7) . . ?
Ge10 Ge11 Ge12 58.40(6) . . ?
Ge16 Ge11 Ge12 59.87(6) . . ?
Ge15 Ge11 Ge12 100.66(7) . . ?
Ge10 Ge11 Ge14 56.01(6) . . ?
Ge16 Ge11 Ge14 99.37(7) . . ?
Ge15 Ge11 Ge14 55.84(6) . . ?
Ge12 Ge11 Ge14 90.14(7) . . ?
Ge10 Ge11 Ge13 39.81(5) . . ?
Ge16 Ge11 Ge13 76.46(6) . . ?
Ge15 Ge11 Ge13 74.31(6) . . ?
Ge12 Ge11 Ge13 45.64(5) . . ?
Ge14 Ge11 Ge13 44.51(4) . . ?
Ge10 Ge12 Ge17 106.85(7) . . ?
Ge10 Ge12 Ge16 109.35(7) . . ?
Ge17 Ge12 Ge16 58.44(6) . . ?
Ge10 Ge12 Ge11 57.97(7) . . ?
Ge17 Ge12 Ge11 97.71(7) . . ?
Ge16 Ge12 Ge11 57.46(6) . . ?
Ge10 Ge12 Ge13 56.61(6) . . ?
Ge17 Ge12 Ge13 56.57(6) . . ?
Ge16 Ge12 Ge13 99.70(6) . . ?
Ge11 Ge12 Ge13 90.97(6) . . ?
Ge10 Ge12 Ge14 39.68(5) . . ?
Ge17 Ge12 Ge14 71.96(6) . . ?
Ge16 Ge12 Ge14 75.32(5) . . ?
Ge11 Ge12 Ge14 46.81(5) . . ?
Ge13 Ge12 Ge14 44.16(4) . . ?
Ge10 Ge13 Ge17 107.71(8) . . ?
Ge10 Ge13 Ge18 109.20(8) . . ?
Ge17 Ge13 Ge18 59.12(7) . . ?
Ge10 Ge13 Ge14 57.70(6) . . ?
Ge17 Ge13 Ge14 97.42(7) . . ?
Ge18 Ge13 Ge14 56.78(6) . . ?
Ge10 Ge13 Ge12 56.89(6) . . ?
Ge17 Ge13 Ge12 57.25(6) . . ?
Ge18 Ge13 Ge12 100.57(7) . . ?
Ge14 Ge13 Ge12 90.58(6) . . ?
Ge10 Ge13 Ge11 39.74(5) . . ?
Ge17 Ge13 Ge11 72.14(6) . . ?
Ge18 Ge13 Ge11 76.09(6) . . ?
Ge14 Ge13 Ge11 47.19(5) . . ?
Ge12 Ge13 Ge11 43.39(4) . . ?
Ge18 Ge14 Ge10 111.02(7) . . ?
Ge18 Ge14 Ge15 60.65(7) . . ?
Ge10 Ge14 Ge15 107.47(8) . . ?
Ge18 Ge14 Ge13 59.20(6) . . ?
Ge10 Ge14 Ge13 57.29(6) . . ?
Ge15 Ge14 Ge13 99.80(7) . . ?
Ge18 Ge14 Ge11 99.76(7) . . ?
Ge10 Ge14 Ge11 55.50(6) . . ?
Ge15 Ge14 Ge11 56.36(6) . . ?
Ge13 Ge14 Ge11 88.31(6) . . ?
Ge18 Ge14 Ge12 76.66(6) . . ?
Ge10 Ge14 Ge12 39.61(5) . . ?
Ge15 Ge14 Ge12 73.81(6) . . ?
Ge13 Ge14 Ge12 45.26(4) . . ?
Ge11 Ge14 Ge12 43.05(4) . . ?
Ge16 Ge15 Ge14 107.69(8) . . ?
Ge16 Ge15 Ge11 59.48(6) . . ?
Ge14 Ge15 Ge11 67.80(7) . . ?
Ge16 Ge15 Ge18 92.57(8) . . ?
Ge14 Ge15 Ge18 59.44(6) . . ?
Ge11 Ge15 Ge18 107.00(8) . . ?
Ge16 Ge15 Ge17 46.10(5) . . ?
Ge14 Ge15 Ge17 80.22(6) . . ?
Ge11 Ge15 Ge17 79.52(6) . . ?
Ge18 Ge15 Ge17 46.52(6) . . ?
Ge17 Ge16 Ge11 102.38(8) . . ?
Ge17 Ge16 Ge15 87.14(8) . . ?
Ge11 Ge16 Ge15 60.66(6) . . ?
Ge17 Ge16 Ge12 59.89(6) . . ?
Ge11 Ge16 Ge12 62.67(6) . . ?
Ge15 Ge16 Ge12 103.15(7) . . ?
Ge17 Ge16 Ge18 43.22(6) . . ?
Ge11 Ge16 Ge18 80.62(6) . . ?
Ge15 Ge16 Ge18 43.96(6) . . ?
Ge12 Ge16 Ge18 80.26(6) . . ?
Ge17 Ge16 Ge10 70.11(6) . . ?
Ge11 Ge16 Ge10 34.01(5) . . ?
Ge15 Ge16 Ge10 70.28(6) . . ?
Ge12 Ge16 Ge10 34.84(5) . . ?
Ge18 Ge16 Ge10 63.74(4) . . ?
Ge16 Ge17 Ge13 109.01(8) . . ?
Ge16 Ge17 Ge18 93.98(8) . . ?
Ge13 Ge17 Ge18 61.80(6) . . ?
Ge16 Ge17 Ge12 61.68(6) . . ?
Ge13 Ge17 Ge12 66.18(6) . . ?
Ge18 Ge17 Ge12 108.91(8) . . ?
Ge16 Ge17 Ge15 46.76(5) . . ?
Ge13 Ge17 Ge15 82.53(7) . . ?
Ge18 Ge17 Ge15 47.27(6) . . ?
Ge12 Ge17 Ge15 82.09(6) . . ?
Ge14 Ge18 Ge17 102.46(7) . . ?
Ge14 Ge18 Ge15 59.92(7) . . ?
Ge17 Ge18 Ge15 86.22(8) . . ?
Ge14 Ge18 Ge13 64.02(6) . . ?
Ge17 Ge18 Ge13 59.08(6) . . ?
Ge15 Ge18 Ge13 102.59(7) . . ?
Ge14 Ge18 Ge16 80.25(6) . . ?
Ge17 Ge18 Ge16 42.80(5) . . ?
Ge15 Ge18 Ge16 43.46(5) . . ?
Ge13 Ge18 Ge16 79.47(6) . . ?
Ge14 Ge18 Ge10 34.53(5) . . ?
Ge17 Ge18 Ge10 70.11(6) . . ?
Ge15 Ge18 Ge10 70.25(6) . . ?
Ge13 Ge18 Ge10 34.81(5) . . ?
Ge16 Ge18 Ge10 63.92(4) . . ?
O105 K1 O104 136.5(3) . . ?
O105 K1 O101 100.7(3) . . ?
O104 K1 O101 117.3(3) . . ?
O105 K1 O103 95.1(3) . . ?
O104 K1 O103 61.3(3) . . ?
O101 K1 O103 97.4(3) . . ?
O105 K1 O102 120.6(3) . . ?
O104 K1 O102 97.2(3) . . ?
O101 K1 O102 60.9(3) . . ?
O103 K1 O102 139.9(3) . . ?
O105 K1 O106 60.6(3) . . ?
O104 K1 O106 94.7(3) . . ?
O101 K1 O106 143.1(3) . . ?
O103 K1 O106 114.7(3) . . ?
O102 K1 O106 99.5(3) . . ?
O105 K1 N101 61.2(3) . . ?
O104 K1 N101 119.9(3) . . ?
O101 K1 N101 60.0(3) . . ?
O103 K1 N101 60.2(3) . . ?
O102 K1 N101 119.6(3) . . ?
O106 K1 N101 120.5(3) . . ?
O105 K1 N102 118.9(3) . . ?
O104 K1 N102 60.1(3) . . ?
O101 K1 N102 119.8(3) . . ?
O103 K1 N102 119.9(3) . . ?
O102 K1 N102 60.3(3) . . ?
O106 K1 N102 59.6(3) . . ?
N101 K1 N102 179.9(4) . . ?
O204 K2 O201 118.9(3) . . ?
O204 K2 O205 134.4(3) . . ?
O201 K2 O205 101.5(3) . . ?
O204 K2 O202 96.2(3) . . ?
O201 K2 O202 59.8(4) . . ?
O205 K2 O202 123.5(3) . . ?
O204 K2 O206 96.3(3) . . ?
O201 K2 O206 139.2(3) . . ?
O205 K2 O206 59.2(3) . . ?
O202 K2 O206 99.1(3) . . ?
O204 K2 O203 59.8(3) . . ?
O201 K2 O203 98.1(3) . . ?
O205 K2 O203 96.4(3) . . ?
O202 K2 O203 136.2(3) . . ?
O206 K2 O203 118.3(3) . . ?
O204 K2 N201 119.1(3) . . ?
O201 K2 N201 62.1(4) . . ?
O205 K2 N201 61.3(3) . . ?
O202 K2 N201 121.2(4) . . ?
O206 K2 N201 119.7(3) . . ?
O203 K2 N201 60.0(3) . . ?
O204 K2 N202 60.5(3) . . ?
O201 K2 N202 118.9(4) . . ?
O205 K2 N202 118.2(3) . . ?
O202 K2 N202 59.8(3) . . ?
O206 K2 N202 59.7(3) . . ?
O203 K2 N202 119.4(3) . . ?
N201 K2 N202 179.0(4) . . ?
O304 K3 O305 137.9(4) . . ?
O304 K3 O301 116.5(4) . . ?
O305 K3 O301 101.4(4) . . ?
O304 K3 O303 58.7(3) . . ?
O305 K3 O303 98.9(4) . . ?
O301 K3 O303 99.9(4) . . ?
O304 K3 O302 100.6(4) . . ?
O305 K3 O302 114.4(4) . . ?
O301 K3 O302 60.1(4) . . ?
O303 K3 O302 143.3(4) . . ?
O304 K3 O306 94.8(3) . . ?
O305 K3 O306 59.2(4) . . ?
O301 K3 O306 143.6(4) . . ?
O303 K3 O306 112.8(3) . . ?
O302 K3 O306 97.9(4) . . ?
O304 K3 N301 118.7(5) . . ?
O305 K3 N301 63.0(5) . . ?
O301 K3 N301 62.3(4) . . ?
O303 K3 N301 61.5(5) . . ?
O302 K3 N301 120.0(5) . . ?
O306 K3 N301 119.9(4) . . ?
O304 K3 N302 60.2(4) . . ?
O305 K3 N302 117.5(4) . . ?
O301 K3 N302 118.4(4) . . ?
O303 K3 N302 117.3(4) . . ?
O302 K3 N302 61.0(4) . . ?
O306 K3 N302 60.3(4) . . ?
N301 K3 N302 178.8(5) . . ?
O401 K4 O405 96.2(3) . . ?
O401 K4 O403 134.7(3) . . ?
O405 K4 O403 59.8(3) . . ?
O401 K4 O404 60.3(3) . . ?
O405 K4 O404 118.3(3) . . ?
O403 K4 O404 95.7(3) . . ?
O401 K4 O406 118.5(3) . . ?
O405 K4 O406 140.6(3) . . ?
O403 K4 O406 100.6(3) . . ?
O404 K4 O406 96.1(3) . . ?
O401 K4 O402 99.1(3) . . ?
O405 K4 O402 99.4(3) . . ?
O403 K4 O402 121.1(3) . . ?
O404 K4 O402 137.6(3) . . ?
O406 K4 O402 59.5(3) . . ?
O401 K4 N402 61.1(3) . . ?
O405 K4 N402 60.7(3) . . ?
O403 K4 N402 119.6(3) . . ?
O404 K4 N402 120.7(3) . . ?
O406 K4 N402 119.0(4) . . ?
O402 K4 N402 60.7(4) . . ?
O401 K4 N401 118.7(3) . . ?
O405 K4 N401 119.7(3) . . ?
O403 K4 N401 60.7(3) . . ?
O404 K4 N401 59.2(3) . . ?
O406 K4 N401 60.7(3) . . ?
O402 K4 N401 119.1(3) . . ?
N402 K4 N401 179.7(4) . . ?
O503 K5 O505 94.1(3) . . ?
O503 K5 O502 141.8(3) . . ?
O505 K5 O502 119.2(3) . . ?
O503 K5 O504 60.2(3) . . ?
O505 K5 O504 134.3(3) . . ?
O502 K5 O504 100.9(3) . . ?
O503 K5 O506 114.6(3) . . ?
O505 K5 O506 60.9(3) . . ?
O502 K5 O506 98.7(3) . . ?
O504 K5 O506 94.1(3) . . ?
O503 K5 O501 100.7(3) . . ?
O505 K5 O501 98.4(3) . . ?
O502 K5 O501 59.0(3) . . ?
O504 K5 O501 121.8(3) . . ?
O506 K5 O501 139.3(3) . . ?
O503 K5 N501 60.6(3) . . ?
O505 K5 N501 60.6(3) . . ?
O502 K5 N501 118.2(3) . . ?
O504 K5 N501 119.6(3) . . ?
O506 K5 N501 120.6(3) . . ?
O501 K5 N501 60.3(3) . . ?
O503 K5 N502 121.0(3) . . ?
O505 K5 N502 118.9(3) . . ?
O502 K5 N502 60.5(3) . . ?
O504 K5 N502 61.9(3) . . ?
O506 K5 N502 59.3(3) . . ?
O501 K5 N502 118.7(3) . . ?
N501 K5 N502 178.4(3) . . ?
O603 K6 O602 125.8(4) . . ?
O603 K6 O606 130.7(4) . . ?
O602 K6 O606 98.2(3) . . ?
O603 K6 O604 61.8(3) . . ?
O602 K6 O604 87.9(3) . . ?
O606 K6 O604 104.2(3) . . ?
O603 K6 O605 108.1(3) . . ?
O602 K6 O605 117.3(3) . . ?
O606 K6 O605 59.7(3) . . ?
O604 K6 O605 150.5(4) . . ?
O603 K6 O601 89.0(3) . . ?
O602 K6 O601 59.7(3) . . ?
O606 K6 O601 136.6(3) . . ?
O604 K6 O601 111.0(3) . . ?
O605 K6 O601 95.6(3) . . ?
O603 K6 N601 62.6(3) . . ?
O602 K6 N601 116.8(4) . . ?
O606 K6 N601 119.7(3) . . ?
O604 K6 N601 123.3(3) . . ?
O605 K6 N601 60.8(3) . . ?
O601 K6 N601 58.0(3) . . ?
O603 K6 N602 120.2(3) . . ?
O602 K6 N602 61.2(3) . . ?
O606 K6 N602 59.5(3) . . ?
O604 K6 N602 59.3(3) . . ?
O605 K6 N602 117.8(4) . . ?
O601 K6 N602 120.4(3) . . ?
N601 K6 N602 177.1(4) . . ?
O603 K6 N5 64.3(4) . . ?
O602 K6 N5 148.2(4) . . ?
O606 K6 N5 66.6(4) . . ?
O604 K6 N5 70.5(4) . . ?
O605 K6 N5 80.2(4) . . ?
O601 K6 N5 149.5(4) . . ?
N601 K6 N5 94.8(4) . . ?
N602 K6 N5 87.4(4) . . ?
O603 K6 C610 22.0(4) . . ?
O602 K6 C610 109.0(4) . . ?
O606 K6 C610 132.5(4) . . ?
O604 K6 C610 41.5(4) . . ?
O605 K6 C610 129.6(4) . . ?
O601 K6 C610 90.8(4) . . ?
N601 K6 C610 81.8(4) . . ?
N602 K6 C610 100.8(4) . . ?
N5 K6 C610 70.1(4) . . ?
C107 N101 C101 111.2(12) . . ?
C107 N101 C113 110.7(12) . . ?
C101 N101 C113 110.9(11) . . ?
C107 N101 K1 108.1(8) . . ?
C101 N101 K1 109.6(7) . . ?
C113 N101 K1 106.0(8) . . ?
C106 N102 C112 111.2(13) . . ?
C106 N102 C118 109.3(13) . . ?
C112 N102 C118 111.6(12) . . ?
C106 N102 K1 107.2(8) . . ?
C112 N102 K1 107.5(9) . . ?
C118 N102 K1 109.9(9) . . ?
C103 O101 C102 110.2(10) . . ?
C103 O101 K1 113.6(7) . . ?
C102 O101 K1 119.0(7) . . ?
C105 O102 C104 111.8(11) . . ?
C105 O102 K1 119.1(8) . . ?
C104 O102 K1 112.9(8) . . ?
C108 O103 C109 112.1(11) . . ?
C108 O103 K1 118.3(8) . . ?
C109 O103 K1 113.1(8) . . ?
C110 O104 C111 110.7(11) . . ?
C110 O104 K1 114.0(8) . . ?
C111 O104 K1 118.9(9) . . ?
C115 O105 C114 110.7(12) . . ?
C115 O105 K1 113.4(8) . . ?
C114 O105 K1 120.2(9) . . ?
C117 O106 C116 113.0(12) . . ?
C117 O106 K1 118.9(9) . . ?
C116 O106 K1 113.7(8) . . ?
N101 C101 C102 113.7(12) . . ?
O101 C102 C101 109.9(11) . . ?
O101 C103 C104 108.4(12) . . ?
O102 C104 C103 109.5(12) . . ?
O102 C105 C106 109.8(12) . . ?
N102 C106 C105 115.0(13) . . ?
N101 C107 C108 114.3(12) . . ?
O103 C108 C107 108.8(12) . . ?
O103 C109 C110 110.3(12) . . ?
O104 C110 C109 110.6(11) . . ?
O104 C111 C112 110.9(12) . . ?
C111 C112 N102 113.3(14) . . ?
N101 C113 C114 115.5(13) . . ?
O105 C114 C113 109.4(12) . . ?
O105 C115 C116 111.0(13) . . ?
O106 C116 C115 110.8(13) . . ?
O106 C117 C118 110.9(14) . . ?
C117 C118 N102 114.0(13) . . ?
C207 N201 C201 110.1(14) . . ?
C207 N201 C21A 110(2) . . ?
C201 N201 C21A 112(5) . . ?
C207 N201 C21B 111.4(16) . . ?
C201 N201 C21B 107(3) . . ?
C21A N201 C21B 5(8) . . ?
C207 N201 K2 110.8(9) . . ?
C201 N201 K2 108.1(9) . . ?
C21A N201 K2 106(4) . . ?
C21B N201 K2 109(2) . . ?
C212 N202 C218 109.9(11) . . ?
C212 N202 C206 110.6(13) . . ?
C218 N202 C206 109.0(12) . . ?
C212 N202 K2 107.7(8) . . ?
C218 N202 K2 109.9(9) . . ?
C206 N202 K2 109.8(8) . . ?
C215 O201 C213 112.5(14) . . ?
C215 O201 K2 115.7(11) . . ?
C213 O201 K2 112.4(10) . . ?
C217 O202 C216 109.5(14) . . ?
C217 O202 K2 118.9(9) . . ?
C216 O202 K2 113.9(10) . . ?
C208 O203 C209 108.9(12) . . ?
C208 O203 K2 116.2(9) . . ?
C209 O203 K2 112.4(8) . . ?
C210 O204 C211 111.8(12) . . ?
C210 O204 K2 115.0(8) . . ?
C211 O204 K2 115.3(7) . . ?
C203 O205 C202 112.7(11) . . ?
C203 O205 K2 113.8(7) . . ?
C202 O205 K2 114.9(8) . . ?
C205 O206 C204 110.6(10) . . ?
C205 O206 K2 117.6(8) . . ?
C204 O206 K2 116.9(8) . . ?
N201 C201 C202 113.8(13) . . ?
O205 C202 C201 111.5(14) . . ?
O205 C203 C204 112.0(11) . . ?
O206 C204 C203 108.4(10) . . ?
O206 C205 C206 108.1(12) . . ?
C205 C206 N202 114.8(14) . . ?
N201 C207 C208 113.3(14) . . ?
O203 C208 C207 108.4(13) . . ?
O203 C209 C210 107.8(12) . . ?
O204 C210 C209 110.1(13) . . ?
O204 C211 C212 108.5(14) . . ?
C211 C212 N202 113.4(11) . . ?
C21B C213 C21A 5(8) . . ?
C21B C213 O201 108(3) . . ?
C21A C213 O201 103(5) . . ?
N201 C21A C213 114(2) . . ?
C213 C21B N201 114.5(17) . . ?
O201 C215 C216 111.1(15) . . ?
O202 C216 C215 109.8(15) . . ?
O202 C217 C218 108.5(12) . . ?
N202 C218 C217 113.1(12) . . ?
C307 N301 C313 111.0(19) . . ?
C307 N301 C301 107.2(18) . . ?
C313 N301 C301 112.9(18) . . ?
C307 N301 K3 110.2(12) . . ?
C313 N301 K3 107.2(13) . . ?
C301 N301 K3 108.3(10) . . ?
C312 N302 C306 108.5(16) . . ?
C312 N302 C318 112.1(17) . . ?
C306 N302 C318 109.9(14) . . ?
C312 N302 K3 107.1(10) . . ?
C306 N302 K3 109.8(12) . . ?
C318 N302 K3 109.3(11) . . ?
C303 O301 C30B 122(2) . . ?
C303 O301 C30A 112.9(17) . . ?
C30B O301 C30A 33(3) . . ?
C303 O301 K3 113.7(13) . . ?
C30B O301 K3 123.4(18) . . ?
C30A O301 K3 115.0(14) . . ?
C305 O302 C304 110.9(16) . . ?
C305 O302 K3 117.3(10) . . ?
C304 O302 K3 110.7(12) . . ?
C309 O303 C308 109.6(17) . . ?
C309 O303 K3 116.3(10) . . ?
C308 O303 K3 118.7(13) . . ?
C310 O304 C311 111.2(15) . . ?
C310 O304 K3 116.9(10) . . ?
C311 O304 K3 119.6(11) . . ?
C314 O305 C315 111.7(17) . . ?
C314 O305 K3 115.1(14) . . ?
C315 O305 K3 116.4(10) . . ?
C316 O306 C317 113.2(15) . . ?
C316 O306 K3 114.5(12) . . ?
C317 O306 K3 114.7(9) . . ?
C30B C301 C30A 31(3) . . ?
C30B C301 N301 126(2) . . ?
C30A C301 N301 107(2) . . ?
O301 C30A C301 110.3(17) . . ?
O301 C30B C301 113(2) . . ?
C304 C303 O301 113.0(19) . . ?
C303 C304 O302 111(2) . . ?
O302 C305 C306 109.3(16) . . ?
N302 C306 C305 116.1(14) . . ?
N301 C307 C308 119.0(19) . . ?
O303 C308 C307 109.0(15) . . ?
O303 C309 C310 107.5(15) . . ?
O304 C310 C309 110.1(14) . . ?
O304 C311 C312 108.0(14) . . ?
N302 C312 C311 114.7(15) . . ?
N301 C313 C314 112.1(18) . . ?
O305 C314 C313 115(2) . . ?
O305 C315 C316 110.4(15) . . ?
O306 C316 C315 109.3(16) . . ?
C318 C317 O306 113.4(17) . . ?
C317 C318 N302 114.1(19) . . ?
C407 N401 C413 108.4(12) . . ?
C407 N401 C401 112.8(12) . . ?
C413 N401 C401 109.6(13) . . ?
C407 N401 K4 108.1(9) . . ?
C413 N401 K4 111.0(9) . . ?
C401 N401 K4 107.1(8) . . ?
C406 N402 C418 111.0(14) . . ?
C406 N402 C412 109.4(14) . . ?
C418 N402 C412 111.0(12) . . ?
C406 N402 K4 109.6(8) . . ?
C418 N402 K4 107.5(8) . . ?
C412 N402 K4 108.2(9) . . ?
C417 O401 C416 112.0(13) . . ?
C417 O401 K4 120.1(9) . . ?
C416 O401 K4 115.6(8) . . ?
C411 O402 C410 111.1(13) . . ?
C411 O402 K4 114.6(9) . . ?
C410 O402 K4 112.9(10) . . ?
C402 O403 C403 110.9(11) . . ?
C402 O403 K4 118.0(8) . . ?
C403 O403 K4 114.0(8) . . ?
C414 O404 C415 111.7(12) . . ?
C414 O404 K4 119.0(9) . . ?
C415 O404 K4 111.5(8) . . ?
C405 O405 C404 111.7(11) . . ?
C405 O405 K4 116.2(8) . . ?
C404 O405 K4 116.6(8) . . ?
C408 O406 C409 114.5(13) . . ?
C408 O406 K4 114.0(10) . . ?
C409 O406 K4 115.8(11) . . ?
C402 C401 N401 114.7(12) . . ?
O403 C402 C401 110.4(12) . . ?
O403 C403 C404 109.4(12) . . ?
O405 C404 C403 108.8(12) . . ?
O405 C405 C406 110.3(14) . . ?
N402 C406 C405 114.1(15) . . ?
N401 C407 C408 113.5(14) . . ?
O406 C408 C407 112.1(14) . . ?
O406 C409 C410 111.1(14) . . ?
C409 C410 O402 108.7(15) . . ?
O402 C411 C412 110.6(13) . . ?
C411 C412 N402 114.3(13) . . ?
N401 C413 C414 113.0(14) . . ?
O404 C414 C413 110.0(12) . . ?
O404 C415 C416 108.9(13) . . ?
O401 C416 C415 109.2(14) . . ?
O401 C417 C418 109.7(14) . . ?
N402 C418 C417 115.4(13) . . ?
C501 N501 C513 111.2(11) . . ?
C501 N501 C507 110.4(12) . . ?
C513 N501 C507 110.1(12) . . ?
C501 N501 K5 107.8(8) . . ?
C513 N501 K5 108.7(9) . . ?
C507 N501 K5 108.7(8) . . ?
C506 N502 C518 106.9(12) . . ?
C506 N502 C512 109.1(12) . . ?
C518 N502 C512 110.5(10) . . ?
C506 N502 K5 110.7(8) . . ?
C518 N502 K5 112.6(8) . . ?
C512 N502 K5 107.0(8) . . ?
C503 O501 C502 112.2(10) . . ?
C503 O501 K5 114.3(7) . . ?
C502 O501 K5 118.9(8) . . ?
C505 O502 C504 110.8(11) . . ?
C505 O502 K5 116.4(8) . . ?
C504 O502 K5 118.0(8) . . ?
C508 O503 C509 110.8(11) . . ?
C508 O503 K5 118.9(8) . . ?
C509 O503 K5 116.9(8) . . ?
C510 O504 C511 109.8(11) . . ?
C510 O504 K5 111.2(7) . . ?
C511 O504 K5 115.1(8) . . ?
C514 O505 C515 111.0(11) . . ?
C514 O505 K5 120.8(8) . . ?
C515 O505 K5 111.8(8) . . ?
C517 O506 C516 112.1(11) . . ?
C517 O506 K5 117.3(7) . . ?
C516 O506 K5 113.5(8) . . ?
N501 C501 C502 116.6(12) . . ?
O501 C502 C501 108.9(11) . . ?
O501 C503 C504 110.9(11) . . ?
O502 C504 C503 108.9(11) . . ?
O502 C505 C506 110.8(12) . . ?
N502 C506 C505 113.3(13) . . ?
N501 C507 C508 115.0(13) . . ?
O503 C508 C507 107.6(13) . . ?
O503 C509 C510 108.4(12) . . ?
O504 C510 C509 109.8(11) . . ?
O504 C511 C512 110.0(12) . . ?
C511 C512 N502 111.9(12) . . ?
N501 C513 C514 113.9(12) . . ?
O505 C514 C513 110.1(12) . . ?
O505 C515 C516 110.2(13) . . ?
O506 C516 C515 110.2(12) . . ?
O506 C517 C518 110.7(12) . . ?
N502 C518 C517 113.7(11) . . ?
C601 N601 C61A 125(2) . . ?
C601 N601 C61B 104.4(16) . . ?
C61A N601 C61B 24.5(17) . . ?
C601 N601 C612 109.9(14) . . ?
C61A N601 C612 95.5(18) . . ?
C61B N601 C612 117.9(17) . . ?
C601 N601 K6 113.9(10) . . ?
C61A N601 K6 107.3(16) . . ?
C61B N601 K6 109.2(12) . . ?
C612 N601 K6 101.9(9) . . ?
C607 N602 C618 109.3(13) . . ?
C607 N602 C606 112.8(13) . . ?
C618 N602 C606 109.4(13) . . ?
C607 N602 K6 111.5(10) . . ?
C618 N602 K6 108.6(9) . . ?
C606 N602 K6 105.1(8) . . ?
C603 O601 C602 112.5(12) . . ?
C603 O601 K6 115.7(9) . . ?
C602 O601 K6 117.6(10) . . ?
C604 O602 C605 113.5(12) . . ?
C604 O602 K6 114.8(8) . . ?
C605 O602 K6 117.0(9) . . ?
C611 O603 C610 114.6(14) . . ?
C611 O603 K6 119.9(9) . . ?
C610 O603 K6 113.6(10) . . ?
C609 O604 C608 109.8(12) . . ?
C609 O604 K6 111.6(10) . . ?
C608 O604 K6 113.7(9) . . ?
C615 O605 C61C 116.0(17) . . ?
C615 O605 C61D 108.0(14) . . ?
C61C O605 C61D 28.8(19) . . ?
C615 O605 K6 111.4(9) . . ?
C61C O605 K6 125.4(12) . . ?
C61D O605 K6 110.9(13) . . ?
C617 O606 C616 114.3(12) . . ?
C617 O606 K6 122.2(10) . . ?
C616 O606 K6 115.7(9) . . ?
N601 C601 C602 111.4(14) . . ?
O601 C602 C601 107.9(13) . . ?
O601 C603 C604 110.4(12) . . ?
O602 C604 C603 112.0(13) . . ?
O602 C605 C606 112.2(13) . . ?
C605 C606 N602 112.9(14) . . ?
N602 C607 C608 113.9(14) . . ?
O604 C608 C607 109.1(12) . . ?
O604 C609 C610 109.5(14) . . ?
O603 C610 C609 109.1(15) . . ?
O603 C610 K6 44.4(7) . . ?
C609 C610 K6 80.2(9) . . ?
O603 C611 C612 109.9(15) . . ?
C611 C612 N601 114.8(14) . . ?
C61C C61A N601 128(2) . . ?
N601 C61B C61D 107.5(19) . . ?
O605 C61C C61A 109(2) . . ?
O605 C61D C61B 106(2) . . ?
O605 C615 C616 112.0(14) . . ?
C615 C616 O606 111.4(13) . . ?
O606 C617 C618 111.4(15) . . ?
N602 C618 C617 116.1(13) . . ?
N1 C1 C1 114(3) 1_545 2_655 ?
N2 C2 C3 133(4) . . ?
N3 C3 C2 145(4) . . ?
N4 C4 C5 129.0 . . ?
N5 C5 C4 117.0 . . ?
C5 N5 K6 129.0(3) . . ?

loop_
_geom_bond_atom_site_label_1
_geom_bond_atom_site_label_2
_geom_bond_distance
_geom_bond_site_symmetry_2
_geom_bond_publ_flag
Ge1 Ge7 2.590(2) . ?
Ge1 Ge5 2.596(2) . ?
Ge1 Ge4 2.613(2) . ?
Ge1 Ge3 2.620(2) . ?
Ge1 Ge2 3.284(2) . ?
Ge2 Ge4 2.527(2) . ?
Ge2 Ge3 2.540(2) . ?
Ge2 Ge6 2.584(2) . ?
Ge2 Ge8 2.6002(19) . ?
Ge3 Ge7 2.590(2) . ?
Ge3 Ge8 2.645(2) . ?
Ge3 Ge4 3.965(2) . ?
Ge3 Ge9 4.270(2) . ?
Ge4 Ge5 2.589(2) . ?
Ge4 Ge6 2.653(2) . ?
Ge4 Ge9 4.270(2) . ?
Ge5 Ge9 2.558(2) . ?
Ge5 Ge6 2.784(2) . ?
Ge5 Ge7 2.837(2) . ?
Ge5 Ge8 3.9637(19) . ?
Ge6 Ge9 2.581(2) . ?
Ge6 Ge8 2.8068(19) . ?
Ge6 Ge7 3.971(2) . ?
Ge7 Ge9 2.572(2) . ?
Ge7 Ge8 2.7938(19) . ?
Ge8 Ge9 2.584(2) . ?
Ge10 Ge11 2.573(3) . ?
Ge10 Ge13 2.576(2) . ?
Ge10 Ge12 2.585(2) . ?
Ge10 Ge14 2.588(2) . ?
Ge10 Ge18 4.262(2) . ?
Ge10 Ge16 4.269(2) . ?
Ge11 Ge16 2.580(2) . ?
Ge11 Ge15 2.611(2) . ?
Ge11 Ge12 2.719(2) . ?
Ge11 Ge14 2.904(2) . ?
Ge11 Ge13 3.957(2) . ?
Ge12 Ge17 2.601(2) . ?
Ge12 Ge16 2.647(2) . ?
Ge12 Ge13 2.829(2) . ?
Ge12 Ge14 3.983(2) . ?
Ge13 Ge17 2.581(2) . ?
Ge13 Ge18 2.652(2) . ?
Ge13 Ge14 2.775(2) . ?
Ge14 Ge18 2.583(2) . ?
Ge14 Ge15 2.595(2) . ?
Ge15 Ge16 2.590(2) . ?
Ge15 Ge18 2.614(3) . ?
Ge15 Ge17 3.551(3) . ?
Ge16 Ge17 2.562(2) . ?
Ge16 Ge18 3.762(3) . ?
Ge17 Ge18 2.582(3) . ?
K1 O105 2.768(9) . ?
K1 O104 2.789(10) . ?
K1 O101 2.803(9) . ?
K1 O103 2.817(10) . ?
K1 O102 2.812(9) . ?
K1 O106 2.845(10) . ?
K1 N101 2.999(11) . ?
K1 N102 3.029(12) . ?
K2 O204 2.820(9) . ?
K2 O201 2.828(12) . ?
K2 O205 2.840(9) . ?
K2 O202 2.842(9) . ?
K2 O206 2.848(9) . ?
K2 O203 2.868(9) . ?
K2 N201 2.966(13) . ?
K2 N202 3.006(12) . ?
K3 O304 2.783(10) . ?
K3 O305 2.794(14) . ?
K3 O301 2.797(13) . ?
K3 O303 2.820(11) . ?
K3 O302 2.847(12) . ?
K3 O306 2.881(12) . ?
K3 N301 2.896(15) . ?
K3 N302 2.980(15) . ?
K4 O401 2.767(9) . ?
K4 O405 2.812(9) . ?
K4 O403 2.820(9) . ?
K4 O404 2.845(10) . ?
K4 O406 2.862(11) . ?
K4 O402 2.868(11) . ?
K4 N402 2.969(11) . ?
K4 N401 3.011(12) . ?
K5 O503 2.786(10) . ?
K5 O505 2.792(9) . ?
K5 O502 2.816(9) . ?
K5 O504 2.831(9) . ?
K5 O506 2.839(9) . ?
K5 O501 2.849(9) . ?
K5 N501 2.980(12) . ?
K5 N502 2.982(11) . ?
K6 O603 2.694(10) . ?
K6 O602 2.762(10) . ?
K6 O606 2.800(10) . ?
K6 O604 2.838(10) . ?
K6 O605 2.846(10) . ?
K6 O601 2.857(10) . ?
K6 N601 2.984(12) . ?
K6 N602 3.026(12) . ?
K6 N5 3.411(19) . ?
K6 C610 3.528(15) . ?
N101 C107 1.45(2) . ?
N101 C101 1.464(17) . ?
N101 C113 1.458(18) . ?
N102 C106 1.450(19) . ?
N102 C112 1.471(19) . ?
N102 C118 1.499(19) . ?
O101 C103 1.424(17) . ?
O101 C102 1.433(16) . ?
O102 C105 1.404(17) . ?
O102 C104 1.423(17) . ?
O103 C108 1.414(17) . ?
O103 C109 1.428(18) . ?
O104 C110 1.406(18) . ?
O104 C111 1.415(17) . ?
O105 C115 1.414(18) . ?
O105 C114 1.430(18) . ?
O106 C117 1.40(2) . ?
O106 C116 1.425(17) . ?
C101 C102 1.48(2) . ?
C103 C104 1.49(2) . ?
C105 C106 1.50(2) . ?
C107 C108 1.49(2) . ?
C109 C110 1.49(2) . ?
C111 C112 1.46(2) . ?
C113 C114 1.49(2) . ?
C115 C116 1.45(2) . ?
C117 C118 1.48(2) . ?
N201 C207 1.46(2) . ?
N201 C201 1.469(18) . ?
N201 C21A 1.49(2) . ?
N201 C21B 1.488(18) . ?
N202 C212 1.484(18) . ?
N202 C218 1.479(18) . ?
N202 C206 1.495(19) . ?
O201 C215 1.40(2) . ?
O201 C213 1.49(2) . ?
O202 C217 1.38(2) . ?
O202 C216 1.44(2) . ?
O203 C208 1.38(2) . ?
O203 C209 1.425(17) . ?
O204 C210 1.407(17) . ?
O204 C211 1.429(19) . ?
O205 C203 1.396(16) . ?
O205 C202 1.397(18) . ?
O206 C205 1.420(16) . ?
O206 C204 1.429(15) . ?
C201 C202 1.48(2) . ?
C203 C204 1.47(2) . ?
C205 C206 1.48(2) . ?
C207 C208 1.53(2) . ?
C209 C210 1.49(2) . ?
C211 C212 1.46(2) . ?
C213 C21B 1.484(19) . ?
C213 C21A 1.49(2) . ?
C215 C216 1.47(3) . ?
C217 C218 1.54(2) . ?
N301 C307 1.42(3) . ?
N301 C313 1.49(3) . ?
N301 C301 1.57(3) . ?
N302 C312 1.43(2) . ?
N302 C306 1.45(2) . ?
N302 C318 1.50(2) . ?
O301 C303 1.40(2) . ?
O301 C30B 1.41(2) . ?
O301 C30A 1.424(17) . ?
O302 C305 1.44(2) . ?
O302 C304 1.47(2) . ?
O303 C309 1.37(2) . ?
O303 C308 1.45(3) . ?
O304 C310 1.399(18) . ?
O304 C311 1.44(2) . ?
O305 C314 1.35(2) . ?
O305 C315 1.41(2) . ?
O306 C316 1.42(2) . ?
O306 C317 1.43(2) . ?
C301 C30B 1.46(2) . ?
C301 C30A 1.499(18) . ?
C303 C304 1.34(3) . ?
C305 C306 1.51(3) . ?
C307 C308 1.49(3) . ?
C309 C310 1.50(3) . ?
C311 C312 1.47(3) . ?
C313 C314 1.50(3) . ?
C315 C316 1.47(3) . ?
C317 C318 1.40(3) . ?
N401 C407 1.46(2) . ?
N401 C413 1.466(19) . ?
N401 C401 1.480(18) . ?
N402 C406 1.47(2) . ?
N402 C418 1.48(2) . ?
N402 C412 1.49(2) . ?
O401 C417 1.39(2) . ?
O401 C416 1.415(18) . ?
O402 C411 1.413(19) . ?
O402 C410 1.47(2) . ?
O403 C402 1.405(16) . ?
O403 C403 1.418(18) . ?
O404 C414 1.40(2) . ?
O404 C415 1.427(17) . ?
O405 C405 1.410(17) . ?
O405 C404 1.422(16) . ?
O406 C408 1.39(2) . ?
O406 C409 1.413(19) . ?
C401 C402 1.48(2) . ?
C403 C404 1.49(2) . ?
C405 C406 1.47(2) . ?
C407 C408 1.48(2) . ?
C409 C410 1.46(3) . ?
C411 C412 1.44(2) . ?
C413 C414 1.50(2) . ?
C415 C416 1.46(3) . ?
C417 C418 1.49(2) . ?
N501 C501 1.459(18) . ?
N501 C513 1.471(18) . ?
N501 C507 1.48(2) . ?
N502 C506 1.454(19) . ?
N502 C518 1.467(19) . ?
N502 C512 1.510(17) . ?
O501 C503 1.417(16) . ?
O501 C502 1.426(15) . ?
O502 C505 1.415(16) . ?
O502 C504 1.427(15) . ?
O503 C508 1.437(17) . ?
O503 C509 1.429(16) . ?
O504 C510 1.407(17) . ?
O504 C511 1.411(17) . ?
O505 C514 1.400(17) . ?
O505 C515 1.417(17) . ?
O506 C517 1.414(17) . ?
O506 C516 1.416(16) . ?
C501 C502 1.46(2) . ?
C503 C504 1.47(2) . ?
C505 C506 1.50(2) . ?
C507 C508 1.48(2) . ?
C509 C510 1.49(2) . ?
C511 C512 1.51(2) . ?
C513 C514 1.52(2) . ?
C515 C516 1.47(2) . ?
C517 C518 1.474(19) . ?
N601 C601 1.43(2) . ?
N601 C61A 1.481(18) . ?
N601 C61B 1.478(17) . ?
N601 C612 1.49(2) . ?
N602 C607 1.430(19) . ?
N602 C618 1.45(2) . ?
N602 C606 1.451(19) . ?
O601 C603 1.40(2) . ?
O601 C602 1.413(18) . ?
O602 C604 1.390(17) . ?
O602 C605 1.427(17) . ?
O603 C611 1.42(2) . ?
O603 C610 1.44(2) . ?
O604 C609 1.39(2) . ?
O604 C608 1.41(2) . ?
O605 C615 1.378(19) . ?
O605 C61C 1.407(14) . ?
O605 C61D 1.47(3) . ?
O606 C617 1.374(19) . ?
O606 C616 1.455(19) . ?
C601 C602 1.50(3) . ?
C603 C604 1.47(2) . ?
C605 C606 1.45(2) . ?
C607 C608 1.50(2) . ?
C609 C610 1.48(2) . ?
C611 C612 1.46(3) . ?
C61A C61C 1.457(19) . ?
C61B C61D 1.52(4) . ?
C615 C616 1.41(2) . ?
C617 C618 1.49(2) . ?
C1 N1 1.41(3) 1_545 ?
C1 C1 1.49(4) 2_655 ?
N1 C1 1.41(3) 1_565 ?
C2 N2 1.15(4) . ?
C2 C3 1.38(5) . ?
C3 N3 1.23(5) . ?
N4 C4 1.3127 . ?
C4 C5 1.3611 . ?
C5 N5 1.1233 . ?

loop_
_geom_torsion_atom_site_label_1
_geom_torsion_atom_site_label_2
_geom_torsion_atom_site_label_3
_geom_torsion_atom_site_label_4
_geom_torsion
_geom_torsion_site_symmetry_1
_geom_torsion_site_symmetry_2
_geom_torsion_site_symmetry_3
_geom_torsion_site_symmetry_4
_geom_torsion_publ_flag
Ge7 Ge1 Ge2 Ge4 123.17(8) . . . . ?
Ge5 Ge1 Ge2 Ge4 56.18(6) . . . . ?
Ge3 Ge1 Ge2 Ge4 179.05(9) . . . . ?
Ge7 Ge1 Ge2 Ge3 -55.88(6) . . . . ?
Ge5 Ge1 Ge2 Ge3 -122.87(7) . . . . ?
Ge4 Ge1 Ge2 Ge3 -179.05(9) . . . . ?
Ge7 Ge1 Ge2 Ge6 66.20(6) . . . . ?
Ge5 Ge1 Ge2 Ge6 -0.79(6) . . . . ?
Ge4 Ge1 Ge2 Ge6 -56.96(6) . . . . ?
Ge3 Ge1 Ge2 Ge6 122.08(7) . . . . ?
Ge7 Ge1 Ge2 Ge8 0.52(6) . . . . ?
Ge5 Ge1 Ge2 Ge8 -66.47(6) . . . . ?
Ge4 Ge1 Ge2 Ge8 -122.65(8) . . . . ?
Ge3 Ge1 Ge2 Ge8 56.39(6) . . . . ?
Ge4 Ge2 Ge3 Ge7 55.56(8) . . . . ?
Ge6 Ge2 Ge3 Ge7 -9.79(9) . . . . ?
Ge8 Ge2 Ge3 Ge7 -53.24(6) . . . . ?
Ge1 Ge2 Ge3 Ge7 56.32(6) . . . . ?
Ge4 Ge2 Ge3 Ge1 -0.77(7) . . . . ?
Ge6 Ge2 Ge3 Ge1 -66.11(8) . . . . ?
Ge8 Ge2 Ge3 Ge1 -109.57(7) . . . . ?
Ge4 Ge2 Ge3 Ge8 108.80(7) . . . . ?
Ge6 Ge2 Ge3 Ge8 43.46(7) . . . . ?
Ge1 Ge2 Ge3 Ge8 109.57(7) . . . . ?
Ge6 Ge2 Ge3 Ge4 -65.35(7) . . . . ?
Ge8 Ge2 Ge3 Ge4 -108.80(7) . . . . ?
Ge1 Ge2 Ge3 Ge4 0.77(7) . . . . ?
Ge4 Ge2 Ge3 Ge9 71.41(6) . . . . ?
Ge6 Ge2 Ge3 Ge9 6.06(6) . . . . ?
Ge8 Ge2 Ge3 Ge9 -37.39(4) . . . . ?
Ge1 Ge2 Ge3 Ge9 72.18(5) . . . . ?
Ge7 Ge1 Ge3 Ge2 107.88(7) . . . . ?
Ge5 Ge1 Ge3 Ge2 61.44(8) . . . . ?
Ge4 Ge1 Ge3 Ge2 0.73(7) . . . . ?
Ge5 Ge1 Ge3 Ge7 -46.44(7) . . . . ?
Ge4 Ge1 Ge3 Ge7 -107.15(7) . . . . ?
Ge2 Ge1 Ge3 Ge7 -107.88(7) . . . . ?
Ge7 Ge1 Ge3 Ge8 51.52(6) . . . . ?
Ge5 Ge1 Ge3 Ge8 5.08(9) . . . . ?
Ge4 Ge1 Ge3 Ge8 -55.63(8) . . . . ?
Ge2 Ge1 Ge3 Ge8 -56.36(6) . . . . ?
Ge7 Ge1 Ge3 Ge4 107.15(7) . . . . ?
Ge5 Ge1 Ge3 Ge4 60.71(7) . . . . ?
Ge2 Ge1 Ge3 Ge4 -0.73(7) . . . . ?
Ge7 Ge1 Ge3 Ge9 36.25(5) . . . . ?
Ge5 Ge1 Ge3 Ge9 -10.19(6) . . . . ?
Ge4 Ge1 Ge3 Ge9 -70.90(6) . . . . ?
Ge2 Ge1 Ge3 Ge9 -71.63(5) . . . . ?
Ge3 Ge2 Ge4 Ge5 -55.99(8) . . . . ?
Ge6 Ge2 Ge4 Ge5 52.62(6) . . . . ?
Ge8 Ge2 Ge4 Ge5 8.71(9) . . . . ?
Ge1 Ge2 Ge4 Ge5 -56.76(6) . . . . ?
Ge3 Ge2 Ge4 Ge1 0.77(7) . . . . ?
Ge6 Ge2 Ge4 Ge1 109.38(6) . . . . ?
Ge8 Ge2 Ge4 Ge1 65.47(8) . . . . ?
Ge3 Ge2 Ge4 Ge6 -108.61(7) . . . . ?
Ge8 Ge2 Ge4 Ge6 -43.91(7) . . . . ?
Ge1 Ge2 Ge4 Ge6 -109.38(6) . . . . ?
Ge6 Ge2 Ge4 Ge3 108.61(7) . . . . ?
Ge8 Ge2 Ge4 Ge3 64.70(7) . . . . ?
Ge1 Ge2 Ge4 Ge3 -0.77(7) . . . . ?
Ge3 Ge2 Ge4 Ge9 -71.31(6) . . . . ?
Ge6 Ge2 Ge4 Ge9 37.30(5) . . . . ?
Ge8 Ge2 Ge4 Ge9 -6.61(6) . . . . ?
Ge1 Ge2 Ge4 Ge9 -72.08(5) . . . . ?
Ge7 Ge1 Ge4 Ge2 -61.44(8) . . . . ?
Ge5 Ge1 Ge4 Ge2 -107.41(6) . . . . ?
Ge3 Ge1 Ge4 Ge2 -0.73(7) . . . . ?
Ge7 Ge1 Ge4 Ge5 45.97(7) . . . . ?
Ge3 Ge1 Ge4 Ge5 106.68(7) . . . . ?
Ge2 Ge1 Ge4 Ge5 107.41(6) . . . . ?
Ge7 Ge1 Ge4 Ge6 -5.31(9) . . . . ?
Ge5 Ge1 Ge4 Ge6 -51.28(6) . . . . ?
Ge3 Ge1 Ge4 Ge6 55.40(8) . . . . ?
Ge2 Ge1 Ge4 Ge6 56.13(6) . . . . ?
Ge7 Ge1 Ge4 Ge3 -60.71(7) . . . . ?
Ge5 Ge1 Ge4 Ge3 -106.68(7) . . . . ?
Ge2 Ge1 Ge4 Ge3 0.73(7) . . . . ?
Ge7 Ge1 Ge4 Ge9 10.13(6) . . . . ?
Ge5 Ge1 Ge4 Ge9 -35.84(4) . . . . ?
Ge3 Ge1 Ge4 Ge9 70.84(6) . . . . ?
Ge2 Ge1 Ge4 Ge9 71.57(5) . . . . ?
Ge7 Ge3 Ge4 Ge2 -123.53(9) . . . . ?
Ge1 Ge3 Ge4 Ge2 178.85(11) . . . . ?
Ge8 Ge3 Ge4 Ge2 -57.25(7) . . . . ?
Ge9 Ge3 Ge4 Ge2 -90.80(7) . . . . ?
Ge2 Ge3 Ge4 Ge5 123.06(9) . . . . ?
Ge7 Ge3 Ge4 Ge5 -0.47(6) . . . . ?
Ge1 Ge3 Ge4 Ge5 -58.09(7) . . . . ?
Ge8 Ge3 Ge4 Ge5 65.81(6) . . . . ?
Ge9 Ge3 Ge4 Ge5 32.26(5) . . . . ?
Ge2 Ge3 Ge4 Ge1 -178.85(11) . . . . ?
Ge7 Ge3 Ge4 Ge1 57.63(7) . . . . ?
Ge8 Ge3 Ge4 Ge1 123.90(8) . . . . ?
Ge9 Ge3 Ge4 Ge1 90.36(7) . . . . ?
Ge2 Ge3 Ge4 Ge6 57.12(7) . . . . ?
Ge7 Ge3 Ge4 Ge6 -66.41(6) . . . . ?
Ge1 Ge3 Ge4 Ge6 -124.04(8) . . . . ?
Ge8 Ge3 Ge4 Ge6 -0.13(5) . . . . ?
Ge9 Ge3 Ge4 Ge6 -33.68(5) . . . . ?
Ge2 Ge3 Ge4 Ge9 90.80(7) . . . . ?
Ge7 Ge3 Ge4 Ge9 -32.73(5) . . . . ?
Ge1 Ge3 Ge4 Ge9 -90.36(7) . . . . ?
Ge8 Ge3 Ge4 Ge9 33.55(4) . . . . ?
Ge2 Ge4 Ge5 Ge9 -26.43(10) . . . . ?
Ge1 Ge4 Ge5 Ge9 -98.33(8) . . . . ?
Ge6 Ge4 Ge5 Ge9 23.31(7) . . . . ?
Ge3 Ge4 Ge5 Ge9 -58.44(7) . . . . ?
Ge2 Ge4 Ge5 Ge1 71.90(7) . . . . ?
Ge6 Ge4 Ge5 Ge1 121.64(7) . . . . ?
Ge3 Ge4 Ge5 Ge1 39.89(5) . . . . ?
Ge9 Ge4 Ge5 Ge1 98.33(8) . . . . ?
Ge2 Ge4 Ge5 Ge6 -49.74(6) . . . . ?
Ge1 Ge4 Ge5 Ge6 -121.64(7) . . . . ?
Ge3 Ge4 Ge5 Ge6 -81.75(5) . . . . ?
Ge9 Ge4 Ge5 Ge6 -23.31(7) . . . . ?
Ge2 Ge4 Ge5 Ge7 32.44(8) . . . . ?
Ge1 Ge4 Ge5 Ge7 -39.47(6) . . . . ?
Ge6 Ge4 Ge5 Ge7 82.18(6) . . . . ?
Ge3 Ge4 Ge5 Ge7 0.42(5) . . . . ?
Ge9 Ge4 Ge5 Ge7 58.87(7) . . . . ?
Ge2 Ge4 Ge5 Ge8 -5.38(6) . . . . ?
Ge1 Ge4 Ge5 Ge8 -77.29(5) . . . . ?
Ge6 Ge4 Ge5 Ge8 44.36(4) . . . . ?
Ge3 Ge4 Ge5 Ge8 -37.39(3) . . . . ?
Ge9 Ge4 Ge5 Ge8 21.05(6) . . . . ?
Ge7 Ge1 Ge5 Ge9 -26.16(7) . . . . ?
Ge4 Ge1 Ge5 Ge9 105.95(7) . . . . ?
Ge3 Ge1 Ge5 Ge9 16.88(10) . . . . ?
Ge2 Ge1 Ge5 Ge9 59.19(7) . . . . ?
Ge7 Ge1 Ge5 Ge4 -132.10(7) . . . . ?
Ge3 Ge1 Ge5 Ge4 -89.06(8) . . . . ?
Ge2 Ge1 Ge5 Ge4 -46.75(5) . . . . ?
Ge7 Ge1 Ge5 Ge6 -84.62(6) . . . . ?
Ge4 Ge1 Ge5 Ge6 47.49(6) . . . . ?
Ge3 Ge1 Ge5 Ge6 -41.57(8) . . . . ?
Ge2 Ge1 Ge5 Ge6 0.74(5) . . . . ?
Ge4 Ge1 Ge5 Ge7 132.10(7) . . . . ?
Ge3 Ge1 Ge5 Ge7 43.04(6) . . . . ?
Ge2 Ge1 Ge5 Ge7 85.35(5) . . . . ?
Ge7 Ge1 Ge5 Ge8 -46.51(4) . . . . ?
Ge4 Ge1 Ge5 Ge8 85.59(5) . . . . ?
Ge3 Ge1 Ge5 Ge8 -3.47(6) . . . . ?
Ge2 Ge1 Ge5 Ge8 38.84(4) . . . . ?
Ge4 Ge2 Ge6 Ge9 -103.24(7) . . . . ?
Ge3 Ge2 Ge6 Ge9 -9.76(9) . . . . ?
Ge8 Ge2 Ge6 Ge9 32.04(6) . . . . ?
Ge1 Ge2 Ge6 Ge9 -55.60(6) . . . . ?
Ge3 Ge2 Ge6 Ge4 93.48(8) . . . . ?
Ge8 Ge2 Ge6 Ge4 135.28(7) . . . . ?
Ge1 Ge2 Ge6 Ge4 47.64(5) . . . . ?
Ge4 Ge2 Ge6 Ge5 -46.91(6) . . . . ?
Ge3 Ge2 Ge6 Ge5 46.57(8) . . . . ?
Ge8 Ge2 Ge6 Ge5 88.37(6) . . . . ?
Ge1 Ge2 Ge6 Ge5 0.73(5) . . . . ?
Ge4 Ge2 Ge6 Ge8 -135.28(7) . . . . ?
Ge3 Ge2 Ge6 Ge8 -41.80(6) . . . . ?
Ge1 Ge2 Ge6 Ge8 -87.64(5) . . . . ?
Ge4 Ge2 Ge6 Ge7 -86.78(5) . . . . ?
Ge3 Ge2 Ge6 Ge7 6.70(6) . . . . ?
Ge8 Ge2 Ge6 Ge7 48.50(4) . . . . ?
Ge1 Ge2 Ge6 Ge7 -39.14(4) . . . . ?
Ge2 Ge4 Ge6 Ge9 96.76(8) . . . . ?
Ge5 Ge4 Ge6 Ge9 -22.64(7) . . . . ?
Ge1 Ge4 Ge6 Ge9 25.95(9) . . . . ?
Ge3 Ge4 Ge6 Ge9 59.42(6) . . . . ?
Ge5 Ge4 Ge6 Ge2 -119.39(7) . . . . ?
Ge1 Ge4 Ge6 Ge2 -70.81(7) . . . . ?
Ge3 Ge4 Ge6 Ge2 -37.34(5) . . . . ?
Ge9 Ge4 Ge6 Ge2 -96.76(8) . . . . ?
Ge2 Ge4 Ge6 Ge5 119.39(7) . . . . ?
Ge1 Ge4 Ge6 Ge5 48.59(6) . . . . ?
Ge3 Ge4 Ge6 Ge5 82.06(5) . . . . ?
Ge9 Ge4 Ge6 Ge5 22.64(7) . . . . ?
Ge2 Ge4 Ge6 Ge8 37.46(6) . . . . ?
Ge5 Ge4 Ge6 Ge8 -81.93(6) . . . . ?
Ge1 Ge4 Ge6 Ge8 -33.35(8) . . . . ?
Ge3 Ge4 Ge6 Ge8 0.12(5) . . . . ?
Ge9 Ge4 Ge6 Ge8 -59.30(6) . . . . ?
Ge2 Ge4 Ge6 Ge7 74.17(5) . . . . ?
Ge5 Ge4 Ge6 Ge7 -45.22(5) . . . . ?
Ge1 Ge4 Ge6 Ge7 3.36(6) . . . . ?
Ge3 Ge4 Ge6 Ge7 36.83(3) . . . . ?
Ge9 Ge4 Ge6 Ge7 -22.59(6) . . . . ?
Ge4 Ge5 Ge6 Ge9 154.27(8) . . . . ?
Ge1 Ge5 Ge6 Ge9 105.84(7) . . . . ?
Ge7 Ge5 Ge6 Ge9 49.48(6) . . . . ?
Ge8 Ge5 Ge6 Ge9 49.30(6) . . . . ?
Ge9 Ge5 Ge6 Ge2 -106.76(7) . . . . ?
Ge4 Ge5 Ge6 Ge2 47.51(6) . . . . ?
Ge1 Ge5 Ge6 Ge2 -0.93(7) . . . . ?
Ge7 Ge5 Ge6 Ge2 -57.28(6) . . . . ?
Ge8 Ge5 Ge6 Ge2 -57.46(5) . . . . ?
Ge9 Ge5 Ge6 Ge4 -154.27(8) . . . . ?
Ge1 Ge5 Ge6 Ge4 -48.44(6) . . . . ?
Ge7 Ge5 Ge6 Ge4 -104.79(7) . . . . ?
Ge8 Ge5 Ge6 Ge4 -104.97(7) . . . . ?
Ge9 Ge5 Ge6 Ge8 -49.30(6) . . . . ?
Ge4 Ge5 Ge6 Ge8 104.97(7) . . . . ?
Ge1 Ge5 Ge6 Ge8 56.53(7) . . . . ?
Ge7 Ge5 Ge6 Ge8 0.18(6) . . . . ?
Ge9 Ge5 Ge6 Ge7 -49.48(6) . . . . ?
Ge4 Ge5 Ge6 Ge7 104.79(7) . . . . ?
Ge1 Ge5 Ge6 Ge7 56.35(5) . . . . ?
Ge8 Ge5 Ge6 Ge7 -0.18(6) . . . . ?
Ge5 Ge1 Ge7 Ge9 25.96(7) . . . . ?
Ge4 Ge1 Ge7 Ge9 -16.66(10) . . . . ?
Ge3 Ge1 Ge7 Ge9 -105.49(7) . . . . ?
Ge2 Ge1 Ge7 Ge9 -58.72(7) . . . . ?
Ge5 Ge1 Ge7 Ge3 131.45(7) . . . . ?
Ge4 Ge1 Ge7 Ge3 88.83(8) . . . . ?
Ge2 Ge1 Ge7 Ge3 46.77(5) . . . . ?
Ge5 Ge1 Ge7 Ge8 84.19(7) . . . . ?
Ge4 Ge1 Ge7 Ge8 41.57(9) . . . . ?
Ge3 Ge1 Ge7 Ge8 -47.26(6) . . . . ?
Ge2 Ge1 Ge7 Ge8 -0.49(6) . . . . ?
Ge4 Ge1 Ge7 Ge5 -42.62(6) . . . . ?
Ge3 Ge1 Ge7 Ge5 -131.45(7) . . . . ?
Ge2 Ge1 Ge7 Ge5 -84.67(6) . . . . ?
Ge5 Ge1 Ge7 Ge6 46.26(5) . . . . ?
Ge4 Ge1 Ge7 Ge6 3.64(6) . . . . ?
Ge3 Ge1 Ge7 Ge6 -85.19(5) . . . . ?
Ge2 Ge1 Ge7 Ge6 -38.41(4) . . . . ?
Ge2 Ge3 Ge7 Ge9 27.10(9) . . . . ?
Ge1 Ge3 Ge7 Ge9 98.39(8) . . . . ?
Ge8 Ge3 Ge7 Ge9 -23.25(7) . . . . ?
Ge4 Ge3 Ge7 Ge9 58.75(6) . . . . ?
Ge2 Ge3 Ge7 Ge1 -71.28(7) . . . . ?
Ge8 Ge3 Ge7 Ge1 -121.64(7) . . . . ?
Ge4 Ge3 Ge7 Ge1 -39.64(5) . . . . ?
Ge9 Ge3 Ge7 Ge1 -98.39(8) . . . . ?
Ge2 Ge3 Ge7 Ge8 50.35(6) . . . . ?
Ge1 Ge3 Ge7 Ge8 121.64(7) . . . . ?
Ge4 Ge3 Ge7 Ge8 82.00(5) . . . . ?
Ge9 Ge3 Ge7 Ge8 23.25(7) . . . . ?
Ge2 Ge3 Ge7 Ge5 -31.22(8) . . . . ?
Ge1 Ge3 Ge7 Ge5 40.06(6) . . . . ?
Ge8 Ge3 Ge7 Ge5 -81.57(6) . . . . ?
Ge4 Ge3 Ge7 Ge5 0.42(5) . . . . ?
Ge9 Ge3 Ge7 Ge5 -58.33(6) . . . . ?
Ge2 Ge3 Ge7 Ge6 6.01(5) . . . . ?
Ge1 Ge3 Ge7 Ge6 77.30(5) . . . . ?
Ge8 Ge3 Ge7 Ge6 -44.34(4) . . . . ?
Ge4 Ge3 Ge7 Ge6 37.66(3) . . . . ?
Ge9 Ge3 Ge7 Ge6 -21.09(6) . . . . ?
Ge4 Ge5 Ge7 Ge9 -108.37(7) . . . . ?
Ge1 Ge5 Ge7 Ge9 -149.80(8) . . . . ?
Ge6 Ge5 Ge7 Ge9 -50.21(6) . . . . ?
Ge8 Ge5 Ge7 Ge9 -50.03(6) . . . . ?
Ge9 Ge5 Ge7 Ge1 149.80(8) . . . . ?
Ge4 Ge5 Ge7 Ge1 41.43(7) . . . . ?
Ge6 Ge5 Ge7 Ge1 99.60(7) . . . . ?
Ge8 Ge5 Ge7 Ge1 99.78(7) . . . . ?
Ge9 Ge5 Ge7 Ge3 107.72(7) . . . . ?
Ge4 Ge5 Ge7 Ge3 -0.65(8) . . . . ?
Ge1 Ge5 Ge7 Ge3 -42.08(7) . . . . ?
Ge6 Ge5 Ge7 Ge3 57.51(7) . . . . ?
Ge8 Ge5 Ge7 Ge3 57.70(6) . . . . ?
Ge9 Ge5 Ge7 Ge8 50.03(6) . . . . ?
Ge4 Ge5 Ge7 Ge8 -58.35(7) . . . . ?
Ge1 Ge5 Ge7 Ge8 -99.78(7) . . . . ?
Ge6 Ge5 Ge7 Ge8 -0.18(6) . . . . ?
Ge9 Ge5 Ge7 Ge6 50.21(6) . . . . ?
Ge4 Ge5 Ge7 Ge6 -58.16(6) . . . . ?
Ge1 Ge5 Ge7 Ge6 -99.60(7) . . . . ?
Ge8 Ge5 Ge7 Ge6 0.18(6) . . . . ?
Ge2 Ge6 Ge7 Ge9 -154.61(9) . . . . ?
Ge4 Ge6 Ge7 Ge9 145.27(9) . . . . ?
Ge5 Ge6 Ge7 Ge9 89.01(8) . . . . ?
Ge8 Ge6 Ge7 Ge9 -90.73(8) . . . . ?
Ge9 Ge6 Ge7 Ge1 -148.75(9) . . . . ?
Ge2 Ge6 Ge7 Ge1 56.64(6) . . . . ?
Ge4 Ge6 Ge7 Ge1 -3.48(6) . . . . ?
Ge5 Ge6 Ge7 Ge1 -59.74(7) . . . . ?
Ge8 Ge6 Ge7 Ge1 120.52(8) . . . . ?
Ge9 Ge6 Ge7 Ge3 148.39(8) . . . . ?
Ge2 Ge6 Ge7 Ge3 -6.22(6) . . . . ?
Ge4 Ge6 Ge7 Ge3 -66.34(6) . . . . ?
Ge5 Ge6 Ge7 Ge3 -122.60(7) . . . . ?
Ge8 Ge6 Ge7 Ge3 57.66(6) . . . . ?
Ge9 Ge6 Ge7 Ge8 90.73(8) . . . . ?
Ge2 Ge6 Ge7 Ge8 -63.88(6) . . . . ?
Ge4 Ge6 Ge7 Ge8 -124.00(8) . . . . ?
Ge5 Ge6 Ge7 Ge8 179.74(9) . . . . ?
Ge9 Ge6 Ge7 Ge5 -89.01(8) . . . . ?
Ge2 Ge6 Ge7 Ge5 116.38(7) . . . . ?
Ge4 Ge6 Ge7 Ge5 56.26(6) . . . . ?
Ge8 Ge6 Ge7 Ge5 -179.74(9) . . . . ?
Ge4 Ge2 Ge8 Ge9 10.61(10) . . . . ?
Ge3 Ge2 Ge8 Ge9 103.75(7) . . . . ?
Ge6 Ge2 Ge8 Ge9 -31.91(7) . . . . ?
Ge1 Ge2 Ge8 Ge9 56.07(7) . . . . ?
Ge4 Ge2 Ge8 Ge3 -93.14(8) . . . . ?
Ge6 Ge2 Ge8 Ge3 -135.66(7) . . . . ?
Ge1 Ge2 Ge8 Ge3 -47.68(5) . . . . ?
Ge4 Ge2 Ge8 Ge7 -45.93(8) . . . . ?
Ge3 Ge2 Ge8 Ge7 47.21(6) . . . . ?
Ge6 Ge2 Ge8 Ge7 -88.45(6) . . . . ?
Ge1 Ge2 Ge8 Ge7 -0.48(6) . . . . ?
Ge4 Ge2 Ge8 Ge6 42.52(7) . . . . ?
Ge3 Ge2 Ge8 Ge6 135.66(7) . . . . ?
Ge1 Ge2 Ge8 Ge6 87.98(6) . . . . ?
Ge4 Ge2 Ge8 Ge5 -5.99(6) . . . . ?
Ge3 Ge2 Ge8 Ge5 87.15(5) . . . . ?
Ge6 Ge2 Ge8 Ge5 -48.50(5) . . . . ?
Ge1 Ge2 Ge8 Ge5 39.47(4) . . . . ?
Ge2 Ge3 Ge8 Ge9 -96.08(8) . . . . ?
Ge7 Ge3 Ge8 Ge9 22.80(7) . . . . ?
Ge1 Ge3 Ge8 Ge9 -25.63(8) . . . . ?
Ge4 Ge3 Ge8 Ge9 -59.06(6) . . . . ?
Ge7 Ge3 Ge8 Ge2 118.87(7) . . . . ?
Ge1 Ge3 Ge8 Ge2 70.44(7) . . . . ?
Ge4 Ge3 Ge8 Ge2 37.02(5) . . . . ?
Ge9 Ge3 Ge8 Ge2 96.08(8) . . . . ?
Ge2 Ge3 Ge8 Ge7 -118.87(7) . . . . ?
Ge1 Ge3 Ge8 Ge7 -48.43(6) . . . . ?
Ge4 Ge3 Ge8 Ge7 -81.86(5) . . . . ?
Ge9 Ge3 Ge8 Ge7 -22.80(7) . . . . ?
Ge2 Ge3 Ge8 Ge6 -36.89(6) . . . . ?
Ge7 Ge3 Ge8 Ge6 81.98(6) . . . . ?
Ge1 Ge3 Ge8 Ge6 33.55(8) . . . . ?
Ge4 Ge3 Ge8 Ge6 0.12(5) . . . . ?
Ge9 Ge3 Ge8 Ge6 59.18(6) . . . . ?
Ge2 Ge3 Ge8 Ge5 -73.68(5) . . . . ?
Ge7 Ge3 Ge8 Ge5 45.20(4) . . . . ?
Ge1 Ge3 Ge8 Ge5 -3.23(5) . . . . ?
Ge4 Ge3 Ge8 Ge5 -36.66(3) . . . . ?
Ge9 Ge3 Ge8 Ge5 22.40(6) . . . . ?
Ge1 Ge7 Ge8 Ge9 -105.57(7) . . . . ?
Ge3 Ge7 Ge8 Ge9 -154.17(7) . . . . ?
Ge5 Ge7 Ge8 Ge9 -49.09(6) . . . . ?
Ge6 Ge7 Ge8 Ge9 -49.27(6) . . . . ?
Ge9 Ge7 Ge8 Ge2 106.18(7) . . . . ?
Ge1 Ge7 Ge8 Ge2 0.61(7) . . . . ?
Ge3 Ge7 Ge8 Ge2 -47.99(6) . . . . ?
Ge5 Ge7 Ge8 Ge2 57.10(7) . . . . ?
Ge6 Ge7 Ge8 Ge2 56.92(5) . . . . ?
Ge9 Ge7 Ge8 Ge3 154.17(7) . . . . ?
Ge1 Ge7 Ge8 Ge3 48.60(6) . . . . ?
Ge5 Ge7 Ge8 Ge3 105.09(6) . . . . ?
Ge6 Ge7 Ge8 Ge3 104.91(6) . . . . ?
Ge9 Ge7 Ge8 Ge6 49.27(6) . . . . ?
Ge1 Ge7 Ge8 Ge6 -56.31(7) . . . . ?
Ge3 Ge7 Ge8 Ge6 -104.91(6) . . . . ?
Ge5 Ge7 Ge8 Ge6 0.18(6) . . . . ?
Ge9 Ge7 Ge8 Ge5 49.09(6) . . . . ?
Ge1 Ge7 Ge8 Ge5 -56.49(6) . . . . ?
Ge3 Ge7 Ge8 Ge5 -105.09(6) . . . . ?
Ge6 Ge7 Ge8 Ge5 -0.18(6) . . . . ?
Ge2 Ge6 Ge8 Ge9 142.55(8) . . . . ?
Ge4 Ge6 Ge8 Ge9 105.00(7) . . . . ?
Ge5 Ge6 Ge8 Ge9 49.04(6) . . . . ?
Ge7 Ge6 Ge8 Ge9 49.23(6) . . . . ?
Ge9 Ge6 Ge8 Ge2 -142.55(8) . . . . ?
Ge4 Ge6 Ge8 Ge2 -37.55(6) . . . . ?
Ge5 Ge6 Ge8 Ge2 -93.51(7) . . . . ?
Ge7 Ge6 Ge8 Ge2 -93.33(7) . . . . ?
Ge9 Ge6 Ge8 Ge3 -105.19(7) . . . . ?
Ge2 Ge6 Ge8 Ge3 37.37(6) . . . . ?
Ge4 Ge6 Ge8 Ge3 -0.19(8) . . . . ?
Ge5 Ge6 Ge8 Ge3 -56.15(7) . . . . ?
Ge7 Ge6 Ge8 Ge3 -55.96(5) . . . . ?
Ge9 Ge6 Ge8 Ge7 -49.23(6) . . . . ?
Ge2 Ge6 Ge8 Ge7 93.33(7) . . . . ?
Ge4 Ge6 Ge8 Ge7 55.78(7) . . . . ?
Ge5 Ge6 Ge8 Ge7 -0.18(6) . . . . ?
Ge9 Ge6 Ge8 Ge5 -49.04(6) . . . . ?
Ge2 Ge6 Ge8 Ge5 93.51(7) . . . . ?
Ge4 Ge6 Ge8 Ge5 55.96(6) . . . . ?
Ge7 Ge6 Ge8 Ge5 0.18(6) . . . . ?
Ge4 Ge5 Ge8 Ge9 -148.70(9) . . . . ?
Ge1 Ge5 Ge8 Ge9 148.81(9) . . . . ?
Ge6 Ge5 Ge8 Ge9 -90.85(9) . . . . ?
Ge7 Ge5 Ge8 Ge9 89.41(9) . . . . ?
Ge9 Ge5 Ge8 Ge2 154.21(9) . . . . ?
Ge4 Ge5 Ge8 Ge2 5.51(6) . . . . ?
Ge1 Ge5 Ge8 Ge2 -56.98(6) . . . . ?
Ge6 Ge5 Ge8 Ge2 63.36(7) . . . . ?
Ge7 Ge5 Ge8 Ge2 -116.38(8) . . . . ?
Ge9 Ge5 Ge8 Ge3 -145.46(9) . . . . ?
Ge4 Ge5 Ge8 Ge3 65.84(6) . . . . ?
Ge1 Ge5 Ge8 Ge3 3.35(6) . . . . ?
Ge6 Ge5 Ge8 Ge3 123.69(7) . . . . ?
Ge7 Ge5 Ge8 Ge3 -56.05(6) . . . . ?
Ge9 Ge5 Ge8 Ge7 -89.41(9) . . . . ?
Ge4 Ge5 Ge8 Ge7 121.89(8) . . . . ?
Ge1 Ge5 Ge8 Ge7 59.40(7) . . . . ?
Ge6 Ge5 Ge8 Ge7 179.74(9) . . . . ?
Ge9 Ge5 Ge8 Ge6 90.85(9) . . . . ?
Ge4 Ge5 Ge8 Ge6 -57.85(6) . . . . ?
Ge1 Ge5 Ge8 Ge6 -120.34(7) . . . . ?
Ge7 Ge5 Ge8 Ge6 -179.74(9) . . . . ?
Ge4 Ge5 Ge9 Ge7 90.81(8) . . . . ?
Ge1 Ge5 Ge9 Ge7 26.18(7) . . . . ?
Ge6 Ge5 Ge9 Ge7 114.50(7) . . . . ?
Ge8 Ge5 Ge9 Ge7 57.52(6) . . . . ?
Ge4 Ge5 Ge9 Ge6 -23.69(7) . . . . ?
Ge1 Ge5 Ge9 Ge6 -88.32(7) . . . . ?
Ge7 Ge5 Ge9 Ge6 -114.50(7) . . . . ?
Ge8 Ge5 Ge9 Ge6 -56.98(6) . . . . ?
Ge4 Ge5 Ge9 Ge8 33.29(10) . . . . ?
Ge1 Ge5 Ge9 Ge8 -31.34(9) . . . . ?
Ge6 Ge5 Ge9 Ge8 56.98(6) . . . . ?
Ge7 Ge5 Ge9 Ge8 -57.52(6) . . . . ?
Ge1 Ge5 Ge9 Ge4 -64.63(7) . . . . ?
Ge6 Ge5 Ge9 Ge4 23.69(7) . . . . ?
Ge7 Ge5 Ge9 Ge4 -90.81(8) . . . . ?
Ge8 Ge5 Ge9 Ge4 -33.29(10) . . . . ?
Ge4 Ge5 Ge9 Ge3 54.39(7) . . . . ?
Ge1 Ge5 Ge9 Ge3 -10.24(6) . . . . ?
Ge6 Ge5 Ge9 Ge3 78.08(5) . . . . ?
Ge7 Ge5 Ge9 Ge3 -36.42(4) . . . . ?
Ge8 Ge5 Ge9 Ge3 21.10(5) . . . . ?
Ge1 Ge7 Ge9 Ge5 -26.20(7) . . . . ?
Ge3 Ge7 Ge9 Ge5 -90.95(7) . . . . ?
Ge8 Ge7 Ge9 Ge5 -114.55(6) . . . . ?
Ge6 Ge7 Ge9 Ge5 -57.53(6) . . . . ?
Ge1 Ge7 Ge9 Ge6 31.33(9) . . . . ?
Ge3 Ge7 Ge9 Ge6 -33.42(9) . . . . ?
Ge8 Ge7 Ge9 Ge6 -57.02(6) . . . . ?
Ge5 Ge7 Ge9 Ge6 57.53(6) . . . . ?
Ge1 Ge7 Ge9 Ge8 88.34(7) . . . . ?
Ge3 Ge7 Ge9 Ge8 23.60(7) . . . . ?
Ge5 Ge7 Ge9 Ge8 114.55(6) . . . . ?
Ge6 Ge7 Ge9 Ge8 57.02(6) . . . . ?
Ge1 Ge7 Ge9 Ge4 10.06(6) . . . . ?
Ge3 Ge7 Ge9 Ge4 -54.69(6) . . . . ?
Ge8 Ge7 Ge9 Ge4 -78.29(5) . . . . ?
Ge5 Ge7 Ge9 Ge4 36.26(4) . . . . ?
Ge6 Ge7 Ge9 Ge4 -21.27(5) . . . . ?
Ge1 Ge7 Ge9 Ge3 64.75(7) . . . . ?
Ge8 Ge7 Ge9 Ge3 -23.60(7) . . . . ?
Ge5 Ge7 Ge9 Ge3 90.95(7) . . . . ?
Ge6 Ge7 Ge9 Ge3 33.42(9) . . . . ?
Ge2 Ge6 Ge9 Ge5 83.31(7) . . . . ?
Ge4 Ge6 Ge9 Ge5 22.64(7) . . . . ?
Ge8 Ge6 Ge9 Ge5 115.50(7) . . . . ?
Ge7 Ge6 Ge9 Ge5 58.62(6) . . . . ?
Ge2 Ge6 Ge9 Ge7 24.69(8) . . . . ?
Ge4 Ge6 Ge9 Ge7 -35.98(9) . . . . ?
Ge5 Ge6 Ge9 Ge7 -58.62(6) . . . . ?
Ge8 Ge6 Ge9 Ge7 56.87(6) . . . . ?
Ge2 Ge6 Ge9 Ge8 -32.19(6) . . . . ?
Ge4 Ge6 Ge9 Ge8 -92.85(7) . . . . ?
Ge5 Ge6 Ge9 Ge8 -115.50(7) . . . . ?
Ge7 Ge6 Ge9 Ge8 -56.87(6) . . . . ?
Ge2 Ge6 Ge9 Ge4 60.67(7) . . . . ?
Ge5 Ge6 Ge9 Ge4 -22.64(7) . . . . ?
Ge8 Ge6 Ge9 Ge4 92.85(7) . . . . ?
Ge7 Ge6 Ge9 Ge4 35.98(9) . . . . ?
Ge2 Ge6 Ge9 Ge3 5.63(5) . . . . ?
Ge4 Ge6 Ge9 Ge3 -55.04(6) . . . . ?
Ge5 Ge6 Ge9 Ge3 -77.68(5) . . . . ?
Ge8 Ge6 Ge9 Ge3 37.81(4) . . . . ?
Ge7 Ge6 Ge9 Ge3 -19.06(5) . . . . ?
Ge2 Ge8 Ge9 Ge5 -24.95(9) . . . . ?
Ge3 Ge8 Ge9 Ge5 35.86(9) . . . . ?
Ge7 Ge8 Ge9 Ge5 58.60(6) . . . . ?
Ge6 Ge8 Ge9 Ge5 -56.82(6) . . . . ?
Ge2 Ge8 Ge9 Ge7 -83.56(7) . . . . ?
Ge3 Ge8 Ge9 Ge7 -22.75(6) . . . . ?
Ge6 Ge8 Ge9 Ge7 -115.43(6) . . . . ?
Ge5 Ge8 Ge9 Ge7 -58.60(6) . . . . ?
Ge2 Ge8 Ge9 Ge6 31.87(7) . . . . ?
Ge3 Ge8 Ge9 Ge6 92.68(7) . . . . ?
Ge7 Ge8 Ge9 Ge6 115.43(6) . . . . ?
Ge5 Ge8 Ge9 Ge6 56.82(6) . . . . ?
Ge2 Ge8 Ge9 Ge4 -6.07(6) . . . . ?
Ge3 Ge8 Ge9 Ge4 54.74(6) . . . . ?
Ge7 Ge8 Ge9 Ge4 77.49(5) . . . . ?
Ge6 Ge8 Ge9 Ge4 -37.94(4) . . . . ?
Ge5 Ge8 Ge9 Ge4 18.89(6) . . . . ?
Ge2 Ge8 Ge9 Ge3 -60.81(6) . . . . ?
Ge7 Ge8 Ge9 Ge3 22.75(6) . . . . ?
Ge6 Ge8 Ge9 Ge3 -92.68(7) . . . . ?
Ge5 Ge8 Ge9 Ge3 -35.86(9) . . . . ?
Ge2 Ge4 Ge9 Ge5 151.98(10) . . . . ?
Ge1 Ge4 Ge9 Ge5 65.91(8) . . . . ?
Ge6 Ge4 Ge9 Ge5 -141.37(12) . . . . ?
Ge3 Ge4 Ge9 Ge5 110.09(9) . . . . ?
Ge2 Ge4 Ge9 Ge7 75.92(7) . . . . ?
Ge5 Ge4 Ge9 Ge7 -76.06(9) . . . . ?
Ge1 Ge4 Ge9 Ge7 -10.15(6) . . . . ?
Ge6 Ge4 Ge9 Ge7 142.57(9) . . . . ?
Ge3 Ge4 Ge9 Ge7 34.04(5) . . . . ?
Ge2 Ge4 Ge9 Ge6 -66.65(8) . . . . ?
Ge5 Ge4 Ge9 Ge6 141.37(12) . . . . ?
Ge1 Ge4 Ge9 Ge6 -152.72(9) . . . . ?
Ge3 Ge4 Ge9 Ge6 -108.53(8) . . . . ?
Ge2 Ge4 Ge9 Ge8 6.45(6) . . . . ?
Ge5 Ge4 Ge9 Ge8 -145.53(10) . . . . ?
Ge1 Ge4 Ge9 Ge8 -79.62(7) . . . . ?
Ge6 Ge4 Ge9 Ge8 73.10(8) . . . . ?
Ge3 Ge4 Ge9 Ge8 -35.44(5) . . . . ?
Ge2 Ge4 Ge9 Ge3 41.88(5) . . . . ?
Ge5 Ge4 Ge9 Ge3 -110.09(9) . . . . ?
Ge1 Ge4 Ge9 Ge3 -44.19(5) . . . . ?
Ge6 Ge4 Ge9 Ge3 108.53(8) . . . . ?
Ge2 Ge3 Ge9 Ge5 -75.36(7) . . . . ?
Ge7 Ge3 Ge9 Ge5 75.89(8) . . . . ?
Ge1 Ge3 Ge9 Ge5 10.32(6) . . . . ?
Ge8 Ge3 Ge9 Ge5 -142.74(9) . . . . ?
Ge4 Ge3 Ge9 Ge5 -33.72(5) . . . . ?
Ge2 Ge3 Ge9 Ge7 -151.25(9) . . . . ?
Ge1 Ge3 Ge9 Ge7 -65.57(8) . . . . ?
Ge8 Ge3 Ge9 Ge7 141.37(11) . . . . ?
Ge4 Ge3 Ge9 Ge7 -109.61(8) . . . . ?
Ge2 Ge3 Ge9 Ge6 -5.90(6) . . . . ?
Ge7 Ge3 Ge9 Ge6 145.35(9) . . . . ?
Ge1 Ge3 Ge9 Ge6 79.78(6) . . . . ?
Ge8 Ge3 Ge9 Ge6 -73.28(7) . . . . ?
Ge4 Ge3 Ge9 Ge6 35.74(5) . . . . ?
Ge2 Ge3 Ge9 Ge8 67.38(7) . . . . ?
Ge7 Ge3 Ge9 Ge8 -141.37(11) . . . . ?
Ge1 Ge3 Ge9 Ge8 153.06(9) . . . . ?
Ge4 Ge3 Ge9 Ge8 109.02(7) . . . . ?
Ge2 Ge3 Ge9 Ge4 -41.64(5) . . . . ?
Ge7 Ge3 Ge9 Ge4 109.61(8) . . . . ?
Ge1 Ge3 Ge9 Ge4 44.04(5) . . . . ?
Ge8 Ge3 Ge9 Ge4 -109.02(7) . . . . ?
Ge13 Ge10 Ge11 Ge16 -28.92(10) . . . . ?
Ge12 Ge10 Ge11 Ge16 28.12(7) . . . . ?
Ge14 Ge10 Ge11 Ge16 -86.61(8) . . . . ?
Ge18 Ge10 Ge11 Ge16 -49.91(7) . . . . ?
Ge13 Ge10 Ge11 Ge15 34.92(10) . . . . ?
Ge12 Ge10 Ge11 Ge15 91.96(8) . . . . ?
Ge14 Ge10 Ge11 Ge15 -22.78(8) . . . . ?
Ge18 Ge10 Ge11 Ge15 13.92(7) . . . . ?
Ge16 Ge10 Ge11 Ge15 63.83(8) . . . . ?
Ge13 Ge10 Ge11 Ge12 -57.04(7) . . . . ?
Ge14 Ge10 Ge11 Ge12 -114.73(7) . . . . ?
Ge18 Ge10 Ge11 Ge12 -78.03(5) . . . . ?
Ge16 Ge10 Ge11 Ge12 -28.12(7) . . . . ?
Ge13 Ge10 Ge11 Ge14 57.70(7) . . . . ?
Ge12 Ge10 Ge11 Ge14 114.73(7) . . . . ?
Ge18 Ge10 Ge11 Ge14 36.70(5) . . . . ?
Ge16 Ge10 Ge11 Ge14 86.61(8) . . . . ?
Ge12 Ge10 Ge11 Ge13 57.04(7) . . . . ?
Ge14 Ge10 Ge11 Ge13 -57.70(7) . . . . ?
Ge18 Ge10 Ge11 Ge13 -21.00(6) . . . . ?
Ge16 Ge10 Ge11 Ge13 28.92(10) . . . . ?
Ge11 Ge10 Ge12 Ge17 -88.62(8) . . . . ?
Ge13 Ge10 Ge12 Ge17 27.25(8) . . . . ?
Ge14 Ge10 Ge12 Ge17 -29.30(10) . . . . ?
Ge18 Ge10 Ge12 Ge17 -11.09(7) . . . . ?
Ge16 Ge10 Ge12 Ge17 -61.75(7) . . . . ?
Ge11 Ge10 Ge12 Ge16 -26.87(7) . . . . ?
Ge13 Ge10 Ge12 Ge16 89.00(8) . . . . ?
Ge14 Ge10 Ge12 Ge16 32.45(10) . . . . ?
Ge18 Ge10 Ge12 Ge16 50.66(7) . . . . ?
Ge13 Ge10 Ge12 Ge11 115.86(7) . . . . ?
Ge14 Ge10 Ge12 Ge11 59.31(7) . . . . ?
Ge18 Ge10 Ge12 Ge11 77.53(5) . . . . ?
Ge16 Ge10 Ge12 Ge11 26.87(7) . . . . ?
Ge11 Ge10 Ge12 Ge13 -115.86(7) . . . . ?
Ge14 Ge10 Ge12 Ge13 -56.55(7) . . . . ?
Ge18 Ge10 Ge12 Ge13 -38.34(5) . . . . ?
Ge16 Ge10 Ge12 Ge13 -89.00(8) . . . . ?
Ge11 Ge10 Ge12 Ge14 -59.31(7) . . . . ?
Ge13 Ge10 Ge12 Ge14 56.55(7) . . . . ?
Ge18 Ge10 Ge12 Ge14 18.22(6) . . . . ?
Ge16 Ge10 Ge12 Ge14 -32.45(10) . . . . ?
Ge16 Ge11 Ge12 Ge10 -149.62(8) . . . . ?
Ge15 Ge11 Ge12 Ge10 -104.04(8) . . . . ?
Ge14 Ge11 Ge12 Ge10 -48.86(6) . . . . ?
Ge13 Ge11 Ge12 Ge10 -48.72(6) . . . . ?
Ge10 Ge11 Ge12 Ge17 105.09(8) . . . . ?
Ge16 Ge11 Ge12 Ge17 -44.52(7) . . . . ?
Ge15 Ge11 Ge12 Ge17 1.05(9) . . . . ?
Ge14 Ge11 Ge12 Ge17 56.24(7) . . . . ?
Ge13 Ge11 Ge12 Ge17 56.38(6) . . . . ?
Ge10 Ge11 Ge12 Ge16 149.62(8) . . . . ?
Ge15 Ge11 Ge12 Ge16 45.57(7) . . . . ?
Ge14 Ge11 Ge12 Ge16 100.76(7) . . . . ?
Ge13 Ge11 Ge12 Ge16 100.90(7) . . . . ?
Ge10 Ge11 Ge12 Ge13 48.72(6) . . . . ?
Ge16 Ge11 Ge12 Ge13 -100.90(7) . . . . ?
Ge15 Ge11 Ge12 Ge13 -55.33(8) . . . . ?
Ge14 Ge11 Ge12 Ge13 -0.14(6) . . . . ?
Ge10 Ge11 Ge12 Ge14 48.86(6) . . . . ?
Ge16 Ge11 Ge12 Ge14 -100.76(7) . . . . ?
Ge15 Ge11 Ge12 Ge14 -55.19(6) . . . . ?
Ge13 Ge11 Ge12 Ge14 0.14(6) . . . . ?
Ge11 Ge10 Ge13 Ge17 27.45(10) . . . . ?
Ge12 Ge10 Ge13 Ge17 -27.62(8) . . . . ?
Ge14 Ge10 Ge13 Ge17 87.63(8) . . . . ?
Ge18 Ge10 Ge13 Ge17 62.66(8) . . . . ?
Ge16 Ge10 Ge13 Ge17 10.73(6) . . . . ?
Ge11 Ge10 Ge13 Ge18 -35.21(10) . . . . ?
Ge12 Ge10 Ge13 Ge18 -90.27(8) . . . . ?
Ge14 Ge10 Ge13 Ge18 24.97(8) . . . . ?
Ge16 Ge10 Ge13 Ge18 -51.93(7) . . . . ?
Ge11 Ge10 Ge13 Ge14 -60.18(7) . . . . ?
Ge12 Ge10 Ge13 Ge14 -115.24(7) . . . . ?
Ge18 Ge10 Ge13 Ge14 -24.97(8) . . . . ?
Ge16 Ge10 Ge13 Ge14 -76.90(6) . . . . ?
Ge11 Ge10 Ge13 Ge12 55.07(7) . . . . ?
Ge14 Ge10 Ge13 Ge12 115.24(7) . . . . ?
Ge18 Ge10 Ge13 Ge12 90.27(8) . . . . ?
Ge16 Ge10 Ge13 Ge12 38.35(5) . . . . ?
Ge12 Ge10 Ge13 Ge11 -55.07(7) . . . . ?
Ge14 Ge10 Ge13 Ge11 60.18(7) . . . . ?
Ge18 Ge10 Ge13 Ge11 35.21(10) . . . . ?
Ge16 Ge10 Ge13 Ge11 -16.72(6) . . . . ?
Ge17 Ge12 Ge13 Ge10 -148.33(9) . . . . ?
Ge16 Ge12 Ge13 Ge10 -106.85(8) . . . . ?
Ge11 Ge12 Ge13 Ge10 -49.72(7) . . . . ?
Ge14 Ge12 Ge13 Ge10 -49.87(7) . . . . ?
Ge10 Ge12 Ge13 Ge17 148.33(9) . . . . ?
Ge16 Ge12 Ge13 Ge17 41.48(7) . . . . ?
Ge11 Ge12 Ge13 Ge17 98.61(8) . . . . ?
Ge14 Ge12 Ge13 Ge17 98.46(7) . . . . ?
Ge10 Ge12 Ge13 Ge18 106.12(8) . . . . ?
Ge17 Ge12 Ge13 Ge18 -42.20(7) . . . . ?
Ge16 Ge12 Ge13 Ge18 -0.72(8) . . . . ?
Ge11 Ge12 Ge13 Ge18 56.40(8) . . . . ?
Ge14 Ge12 Ge13 Ge18 56.25(6) . . . . ?
Ge10 Ge12 Ge13 Ge14 49.87(7) . . . . ?
Ge17 Ge12 Ge13 Ge14 -98.46(7) . . . . ?
Ge16 Ge12 Ge13 Ge14 -56.98(7) . . . . ?
Ge11 Ge12 Ge13 Ge14 0.15(7) . . . . ?
Ge10 Ge12 Ge13 Ge11 49.72(7) . . . . ?
Ge17 Ge12 Ge13 Ge11 -98.61(8) . . . . ?
Ge16 Ge12 Ge13 Ge11 -57.12(6) . . . . ?
Ge14 Ge12 Ge13 Ge11 -0.15(7) . . . . ?
Ge16 Ge11 Ge13 Ge10 152.51(10) . . . . ?
Ge15 Ge11 Ge13 Ge10 -145.45(10) . . . . ?
Ge12 Ge11 Ge13 Ge10 91.64(9) . . . . ?
Ge14 Ge11 Ge13 Ge10 -88.56(9) . . . . ?
Ge10 Ge11 Ge13 Ge17 -152.53(10) . . . . ?
Ge16 Ge11 Ge13 Ge17 -0.02(6) . . . . ?
Ge15 Ge11 Ge13 Ge17 62.03(7) . . . . ?
Ge12 Ge11 Ge13 Ge17 -60.89(7) . . . . ?
Ge14 Ge11 Ge13 Ge17 118.91(8) . . . . ?
Ge10 Ge11 Ge13 Ge18 145.88(10) . . . . ?
Ge16 Ge11 Ge13 Ge18 -61.61(7) . . . . ?
Ge15 Ge11 Ge13 Ge18 0.43(7) . . . . ?
Ge12 Ge11 Ge13 Ge18 -122.48(8) . . . . ?
Ge14 Ge11 Ge13 Ge18 57.32(7) . . . . ?
Ge10 Ge11 Ge13 Ge14 88.56(9) . . . . ?
Ge16 Ge11 Ge13 Ge14 -118.93(8) . . . . ?
Ge15 Ge11 Ge13 Ge14 -56.88(7) . . . . ?
Ge12 Ge11 Ge13 Ge14 -179.80(9) . . . . ?
Ge10 Ge11 Ge13 Ge12 -91.64(9) . . . . ?
Ge16 Ge11 Ge13 Ge12 60.87(7) . . . . ?
Ge15 Ge11 Ge13 Ge12 122.91(9) . . . . ?
Ge14 Ge11 Ge13 Ge12 179.80(9) . . . . ?
Ge11 Ge10 Ge14 Ge18 87.49(9) . . . . ?
Ge13 Ge10 Ge14 Ge18 -26.01(8) . . . . ?
Ge12 Ge10 Ge14 Ge18 31.57(11) . . . . ?
Ge16 Ge10 Ge14 Ge18 51.03(8) . . . . ?
Ge11 Ge10 Ge14 Ge15 22.93(8) . . . . ?
Ge13 Ge10 Ge14 Ge15 -90.57(8) . . . . ?
Ge12 Ge10 Ge14 Ge15 -32.99(10) . . . . ?
Ge18 Ge10 Ge14 Ge15 -64.56(8) . . . . ?
Ge16 Ge10 Ge14 Ge15 -13.53(7) . . . . ?
Ge11 Ge10 Ge14 Ge13 113.50(7) . . . . ?
Ge12 Ge10 Ge14 Ge13 57.58(7) . . . . ?
Ge18 Ge10 Ge14 Ge13 26.01(8) . . . . ?
Ge16 Ge10 Ge14 Ge13 77.04(5) . . . . ?
Ge13 Ge10 Ge14 Ge11 -113.50(7) . . . . ?
Ge12 Ge10 Ge14 Ge11 -55.92(7) . . . . ?
Ge18 Ge10 Ge14 Ge11 -87.49(9) . . . . ?
Ge16 Ge10 Ge14 Ge11 -36.46(5) . . . . ?
Ge11 Ge10 Ge14 Ge12 55.92(7) . . . . ?
Ge13 Ge10 Ge14 Ge12 -57.58(7) . . . . ?
Ge18 Ge10 Ge14 Ge12 -31.57(11) . . . . ?
Ge16 Ge10 Ge14 Ge12 19.46(6) . . . . ?
Ge10 Ge13 Ge14 Ge18 151.54(9) . . . . ?
Ge17 Ge13 Ge14 Ge18 45.25(7) . . . . ?
Ge12 Ge13 Ge14 Ge18 102.28(8) . . . . ?
Ge11 Ge13 Ge14 Ge18 102.41(8) . . . . ?
Ge17 Ge13 Ge14 Ge10 -106.29(8) . . . . ?
Ge18 Ge13 Ge14 Ge10 -151.54(9) . . . . ?
Ge12 Ge13 Ge14 Ge10 -49.26(7) . . . . ?
Ge11 Ge13 Ge14 Ge10 -49.13(7) . . . . ?
Ge10 Ge13 Ge14 Ge15 104.55(8) . . . . ?
Ge17 Ge13 Ge14 Ge15 -1.75(8) . . . . ?
Ge18 Ge13 Ge14 Ge15 -46.99(7) . . . . ?
Ge12 Ge13 Ge14 Ge15 55.28(7) . . . . ?
Ge11 Ge13 Ge14 Ge15 55.42(6) . . . . ?
Ge10 Ge13 Ge14 Ge11 49.13(7) . . . . ?
Ge17 Ge13 Ge14 Ge11 -57.17(7) . . . . ?
Ge18 Ge13 Ge14 Ge11 -102.41(8) . . . . ?
Ge12 Ge13 Ge14 Ge11 -0.14(6) . . . . ?
Ge10 Ge13 Ge14 Ge12 49.26(7) . . . . ?
Ge17 Ge13 Ge14 Ge12 -57.03(6) . . . . ?
Ge18 Ge13 Ge14 Ge12 -102.28(8) . . . . ?
Ge11 Ge13 Ge14 Ge12 0.14(6) . . . . ?
Ge10 Ge11 Ge14 Ge18 -108.87(8) . . . . ?
Ge16 Ge11 Ge14 Ge18 1.25(8) . . . . ?
Ge15 Ge11 Ge14 Ge18 44.62(7) . . . . ?
Ge12 Ge11 Ge14 Ge18 -58.20(8) . . . . ?
Ge13 Ge11 Ge14 Ge18 -58.34(6) . . . . ?
Ge16 Ge11 Ge14 Ge10 110.12(8) . . . . ?
Ge15 Ge11 Ge14 Ge10 153.49(9) . . . . ?
Ge12 Ge11 Ge14 Ge10 50.68(7) . . . . ?
Ge13 Ge11 Ge14 Ge10 50.53(7) . . . . ?
Ge10 Ge11 Ge14 Ge15 -153.49(9) . . . . ?
Ge16 Ge11 Ge14 Ge15 -43.37(7) . . . . ?
Ge12 Ge11 Ge14 Ge15 -102.81(8) . . . . ?
Ge13 Ge11 Ge14 Ge15 -102.96(7) . . . . ?
Ge10 Ge11 Ge14 Ge13 -50.53(7) . . . . ?
Ge16 Ge11 Ge14 Ge13 59.59(7) . . . . ?
Ge15 Ge11 Ge14 Ge13 102.96(7) . . . . ?
Ge12 Ge11 Ge14 Ge13 0.14(6) . . . . ?
Ge10 Ge11 Ge14 Ge12 -50.68(7) . . . . ?
Ge16 Ge11 Ge14 Ge12 59.45(6) . . . . ?
Ge15 Ge11 Ge14 Ge12 102.81(8) . . . . ?
Ge13 Ge11 Ge14 Ge12 -0.14(6) . . . . ?
Ge10 Ge12 Ge14 Ge18 -149.85(11) . . . . ?
Ge17 Ge12 Ge14 Ge18 0.64(7) . . . . ?
Ge16 Ge12 Ge14 Ge18 61.70(7) . . . . ?
Ge11 Ge12 Ge14 Ge18 120.59(9) . . . . ?
Ge13 Ge12 Ge14 Ge18 -59.61(7) . . . . ?
Ge17 Ge12 Ge14 Ge10 150.49(10) . . . . ?
Ge16 Ge12 Ge14 Ge10 -148.45(10) . . . . ?
Ge11 Ge12 Ge14 Ge10 -89.56(10) . . . . ?
Ge13 Ge12 Ge14 Ge10 90.24(10) . . . . ?
Ge10 Ge12 Ge14 Ge15 147.26(10) . . . . ?
Ge17 Ge12 Ge14 Ge15 -62.25(7) . . . . ?
Ge16 Ge12 Ge14 Ge15 -1.18(7) . . . . ?
Ge11 Ge12 Ge14 Ge15 57.70(7) . . . . ?
Ge13 Ge12 Ge14 Ge15 -122.50(8) . . . . ?
Ge10 Ge12 Ge14 Ge13 -90.24(10) . . . . ?
Ge17 Ge12 Ge14 Ge13 60.25(7) . . . . ?
Ge16 Ge12 Ge14 Ge13 121.31(8) . . . . ?
Ge11 Ge12 Ge14 Ge13 -179.80(9) . . . . ?
Ge10 Ge12 Ge14 Ge11 89.56(10) . . . . ?
Ge17 Ge12 Ge14 Ge11 -119.96(8) . . . . ?
Ge16 Ge12 Ge14 Ge11 -58.89(7) . . . . ?
Ge13 Ge12 Ge14 Ge11 179.80(9) . . . . ?
Ge18 Ge14 Ge15 Ge16 -82.32(9) . . . . ?
Ge10 Ge14 Ge15 Ge16 22.42(11) . . . . ?
Ge13 Ge14 Ge15 Ge16 -36.21(9) . . . . ?
Ge11 Ge14 Ge15 Ge16 45.10(7) . . . . ?
Ge12 Ge14 Ge15 Ge16 1.23(7) . . . . ?
Ge18 Ge14 Ge15 Ge11 -127.43(8) . . . . ?
Ge10 Ge14 Ge15 Ge11 -22.68(8) . . . . ?
Ge13 Ge14 Ge15 Ge11 -81.32(7) . . . . ?
Ge12 Ge14 Ge15 Ge11 -43.88(5) . . . . ?
Ge10 Ge14 Ge15 Ge18 104.74(8) . . . . ?
Ge13 Ge14 Ge15 Ge18 46.11(7) . . . . ?
Ge11 Ge14 Ge15 Ge18 127.43(8) . . . . ?
Ge12 Ge14 Ge15 Ge18 83.55(6) . . . . ?
Ge18 Ge14 Ge15 Ge17 -44.83(6) . . . . ?
Ge10 Ge14 Ge15 Ge17 59.91(7) . . . . ?
Ge13 Ge14 Ge15 Ge17 1.28(6) . . . . ?
Ge11 Ge14 Ge15 Ge17 82.59(6) . . . . ?
Ge12 Ge14 Ge15 Ge17 38.72(4) . . . . ?
Ge10 Ge11 Ge15 Ge16 -105.59(8) . . . . ?
Ge12 Ge11 Ge15 Ge16 -45.58(7) . . . . ?
Ge14 Ge11 Ge15 Ge16 -128.42(8) . . . . ?
Ge13 Ge11 Ge15 Ge16 -83.22(6) . . . . ?
Ge10 Ge11 Ge15 Ge14 22.83(8) . . . . ?
Ge16 Ge11 Ge15 Ge14 128.42(8) . . . . ?
Ge12 Ge11 Ge15 Ge14 82.84(8) . . . . ?
Ge13 Ge11 Ge15 Ge14 45.20(5) . . . . ?
Ge10 Ge11 Ge15 Ge18 -22.82(11) . . . . ?
Ge16 Ge11 Ge15 Ge18 82.77(9) . . . . ?
Ge12 Ge11 Ge15 Ge18 37.19(10) . . . . ?
Ge14 Ge11 Ge15 Ge18 -45.65(7) . . . . ?
Ge13 Ge11 Ge15 Ge18 -0.44(7) . . . . ?
Ge10 Ge11 Ge15 Ge17 -60.79(7) . . . . ?
Ge16 Ge11 Ge15 Ge17 44.80(6) . . . . ?
Ge12 Ge11 Ge15 Ge17 -0.77(7) . . . . ?
Ge14 Ge11 Ge15 Ge17 -83.62(6) . . . . ?
Ge13 Ge11 Ge15 Ge17 -38.41(4) . . . . ?
Ge10 Ge11 Ge16 Ge17 18.58(10) . . . . ?
Ge15 Ge11 Ge16 Ge17 -79.51(8) . . . . ?
Ge12 Ge11 Ge16 Ge17 46.24(7) . . . . ?
Ge14 Ge11 Ge16 Ge17 -38.44(8) . . . . ?
Ge13 Ge11 Ge16 Ge17 0.01(6) . . . . ?
Ge10 Ge11 Ge16 Ge15 98.10(9) . . . . ?
Ge12 Ge11 Ge16 Ge15 125.75(8) . . . . ?
Ge14 Ge11 Ge16 Ge15 41.07(7) . . . . ?
Ge13 Ge11 Ge16 Ge15 79.53(6) . . . . ?
Ge10 Ge11 Ge16 Ge12 -27.66(8) . . . . ?
Ge15 Ge11 Ge16 Ge12 -125.75(8) . . . . ?
Ge14 Ge11 Ge16 Ge12 -84.68(7) . . . . ?
Ge13 Ge11 Ge16 Ge12 -46.23(5) . . . . ?
Ge10 Ge11 Ge16 Ge18 56.17(8) . . . . ?
Ge15 Ge11 Ge16 Ge18 -41.93(6) . . . . ?
Ge12 Ge11 Ge16 Ge18 83.82(6) . . . . ?
Ge14 Ge11 Ge16 Ge18 -0.86(6) . . . . ?
Ge13 Ge11 Ge16 Ge18 37.60(4) . . . . ?
Ge15 Ge11 Ge16 Ge10 -98.10(9) . . . . ?
Ge12 Ge11 Ge16 Ge10 27.66(8) . . . . ?
Ge14 Ge11 Ge16 Ge10 -57.02(7) . . . . ?
Ge13 Ge11 Ge16 Ge10 -18.57(7) . . . . ?
Ge14 Ge15 Ge16 Ge17 56.34(9) . . . . ?
Ge11 Ge15 Ge16 Ge17 105.92(8) . . . . ?
Ge18 Ge15 Ge16 Ge17 -2.34(7) . . . . ?
Ge14 Ge15 Ge16 Ge11 -49.59(8) . . . . ?
Ge18 Ge15 Ge16 Ge11 -108.26(8) . . . . ?
Ge17 Ge15 Ge16 Ge11 -105.92(8) . . . . ?
Ge14 Ge15 Ge16 Ge12 -1.82(10) . . . . ?
Ge11 Ge15 Ge16 Ge12 47.76(7) . . . . ?
Ge18 Ge15 Ge16 Ge12 -60.50(8) . . . . ?
Ge17 Ge15 Ge16 Ge12 -58.16(6) . . . . ?
Ge14 Ge15 Ge16 Ge18 58.67(7) . . . . ?
Ge11 Ge15 Ge16 Ge18 108.26(8) . . . . ?
Ge17 Ge15 Ge16 Ge18 2.34(7) . . . . ?
Ge14 Ge15 Ge16 Ge10 -13.55(7) . . . . ?
Ge11 Ge15 Ge16 Ge10 36.03(6) . . . . ?
Ge18 Ge15 Ge16 Ge10 -72.22(6) . . . . ?
Ge17 Ge15 Ge16 Ge10 -69.89(6) . . . . ?
Ge10 Ge12 Ge16 Ge17 -98.33(8) . . . . ?
Ge11 Ge12 Ge16 Ge17 -125.36(8) . . . . ?
Ge13 Ge12 Ge16 Ge17 -40.45(7) . . . . ?
Ge14 Ge12 Ge16 Ge17 -77.60(6) . . . . ?
Ge10 Ge12 Ge16 Ge11 27.03(8) . . . . ?
Ge17 Ge12 Ge16 Ge11 125.36(8) . . . . ?
Ge13 Ge12 Ge16 Ge11 84.91(7) . . . . ?
Ge14 Ge12 Ge16 Ge11 47.77(5) . . . . ?
Ge10 Ge12 Ge16 Ge15 -19.57(10) . . . . ?
Ge17 Ge12 Ge16 Ge15 78.77(8) . . . . ?
Ge11 Ge12 Ge16 Ge15 -46.60(7) . . . . ?
Ge13 Ge12 Ge16 Ge15 38.32(9) . . . . ?
Ge14 Ge12 Ge16 Ge15 1.17(6) . . . . ?
Ge10 Ge12 Ge16 Ge18 -57.38(7) . . . . ?
Ge17 Ge12 Ge16 Ge18 40.96(6) . . . . ?
Ge11 Ge12 Ge16 Ge18 -84.40(6) . . . . ?
Ge13 Ge12 Ge16 Ge18 0.51(6) . . . . ?
Ge14 Ge12 Ge16 Ge18 -36.64(4) . . . . ?
Ge17 Ge12 Ge16 Ge10 98.33(8) . . . . ?
Ge11 Ge12 Ge16 Ge10 -27.03(8) . . . . ?
Ge13 Ge12 Ge16 Ge10 57.88(7) . . . . ?
Ge14 Ge12 Ge16 Ge10 20.74(6) . . . . ?
Ge11 Ge10 Ge16 Ge17 -160.67(11) . . . . ?
Ge13 Ge10 Ge16 Ge17 -10.95(7) . . . . ?
Ge12 Ge10 Ge16 Ge17 65.53(8) . . . . ?
Ge14 Ge10 Ge16 Ge17 -80.46(7) . . . . ?
Ge18 Ge10 Ge16 Ge17 -46.71(6) . . . . ?
Ge13 Ge10 Ge16 Ge11 149.72(11) . . . . ?
Ge12 Ge10 Ge16 Ge11 -133.80(12) . . . . ?
Ge14 Ge10 Ge16 Ge11 80.21(9) . . . . ?
Ge18 Ge10 Ge16 Ge11 113.96(9) . . . . ?
Ge11 Ge10 Ge16 Ge15 -66.47(9) . . . . ?
Ge13 Ge10 Ge16 Ge15 83.25(7) . . . . ?
Ge12 Ge10 Ge16 Ge15 159.73(10) . . . . ?
Ge14 Ge10 Ge16 Ge15 13.74(7) . . . . ?
Ge18 Ge10 Ge16 Ge15 47.49(6) . . . . ?
Ge11 Ge10 Ge16 Ge12 133.80(12) . . . . ?
Ge13 Ge10 Ge16 Ge12 -76.48(9) . . . . ?
Ge14 Ge10 Ge16 Ge12 -145.99(10) . . . . ?
Ge18 Ge10 Ge16 Ge12 -112.24(9) . . . . ?
Ge11 Ge10 Ge16 Ge18 -113.96(9) . . . . ?
Ge13 Ge10 Ge16 Ge18 35.76(5) . . . . ?
Ge12 Ge10 Ge16 Ge18 112.24(9) . . . . ?
Ge14 Ge10 Ge16 Ge18 -33.75(5) . . . . ?
Ge11 Ge16 Ge17 Ge13 -0.02(10) . . . . ?
Ge15 Ge16 Ge17 Ge13 -59.14(9) . . . . ?
Ge12 Ge16 Ge17 Ge13 47.85(7) . . . . ?
Ge18 Ge16 Ge17 Ge13 -61.51(7) . . . . ?
Ge10 Ge16 Ge17 Ge13 10.90(6) . . . . ?
Ge11 Ge16 Ge17 Ge18 61.49(8) . . . . ?
Ge15 Ge16 Ge17 Ge18 2.37(7) . . . . ?
Ge12 Ge16 Ge17 Ge18 109.37(8) . . . . ?
Ge10 Ge16 Ge17 Ge18 72.41(6) . . . . ?
Ge11 Ge16 Ge17 Ge12 -47.88(7) . . . . ?
Ge15 Ge16 Ge17 Ge12 -107.00(7) . . . . ?
Ge18 Ge16 Ge17 Ge12 -109.37(8) . . . . ?
Ge10 Ge16 Ge17 Ge12 -36.95(5) . . . . ?
Ge11 Ge16 Ge17 Ge15 59.12(7) . . . . ?
Ge12 Ge16 Ge17 Ge15 107.00(7) . . . . ?
Ge18 Ge16 Ge17 Ge15 -2.37(7) . . . . ?
Ge10 Ge16 Ge17 Ge15 70.05(6) . . . . ?
Ge10 Ge13 Ge17 Ge16 -18.02(11) . . . . ?
Ge18 Ge13 Ge17 Ge16 84.18(9) . . . . ?
Ge14 Ge13 Ge17 Ge16 40.37(9) . . . . ?
Ge12 Ge13 Ge17 Ge16 -45.52(7) . . . . ?
Ge11 Ge13 Ge17 Ge16 0.02(7) . . . . ?
Ge10 Ge13 Ge17 Ge18 -102.20(8) . . . . ?
Ge14 Ge13 Ge17 Ge18 -43.80(7) . . . . ?
Ge12 Ge13 Ge17 Ge18 -129.70(8) . . . . ?
Ge11 Ge13 Ge17 Ge18 -84.16(6) . . . . ?
Ge10 Ge13 Ge17 Ge12 27.50(8) . . . . ?
Ge18 Ge13 Ge17 Ge12 129.70(8) . . . . ?
Ge14 Ge13 Ge17 Ge12 85.89(7) . . . . ?
Ge11 Ge13 Ge17 Ge12 45.53(5) . . . . ?
Ge10 Ge13 Ge17 Ge15 -57.13(7) . . . . ?
Ge18 Ge13 Ge17 Ge15 45.07(6) . . . . ?
Ge14 Ge13 Ge17 Ge15 1.27(6) . . . . ?
Ge12 Ge13 Ge17 Ge15 -84.62(6) . . . . ?
Ge11 Ge13 Ge17 Ge15 -39.09(4) . . . . ?
Ge10 Ge12 Ge17 Ge16 102.72(8) . . . . ?
Ge11 Ge12 Ge17 Ge16 43.93(7) . . . . ?
Ge13 Ge12 Ge17 Ge16 129.98(8) . . . . ?
Ge14 Ge12 Ge17 Ge16 83.53(6) . . . . ?
Ge10 Ge12 Ge17 Ge13 -27.26(8) . . . . ?
Ge16 Ge12 Ge17 Ge13 -129.98(8) . . . . ?
Ge11 Ge12 Ge17 Ge13 -86.05(7) . . . . ?
Ge14 Ge12 Ge17 Ge13 -46.45(5) . . . . ?
Ge10 Ge12 Ge17 Ge18 18.53(11) . . . . ?
Ge16 Ge12 Ge17 Ge18 -84.19(9) . . . . ?
Ge11 Ge12 Ge17 Ge18 -40.25(10) . . . . ?
Ge13 Ge12 Ge17 Ge18 45.79(7) . . . . ?
Ge14 Ge12 Ge17 Ge18 -0.65(7) . . . . ?
Ge10 Ge12 Ge17 Ge15 58.02(8) . . . . ?
Ge16 Ge12 Ge17 Ge15 -44.70(5) . . . . ?
Ge11 Ge12 Ge17 Ge15 -0.77(7) . . . . ?
Ge13 Ge12 Ge17 Ge15 85.28(6) . . . . ?
Ge14 Ge12 Ge17 Ge15 38.83(4) . . . . ?
Ge14 Ge15 Ge17 Ge16 -126.42(8) . . . . ?
Ge11 Ge15 Ge17 Ge16 -57.40(7) . . . . ?
Ge18 Ge15 Ge17 Ge16 176.78(10) . . . . ?
Ge16 Ge15 Ge17 Ge13 125.06(8) . . . . ?
Ge14 Ge15 Ge17 Ge13 -1.36(6) . . . . ?
Ge11 Ge15 Ge17 Ge13 67.66(7) . . . . ?
Ge18 Ge15 Ge17 Ge13 -58.16(7) . . . . ?
Ge16 Ge15 Ge17 Ge18 -176.78(10) . . . . ?
Ge14 Ge15 Ge17 Ge18 56.79(7) . . . . ?
Ge11 Ge15 Ge17 Ge18 125.82(9) . . . . ?
Ge16 Ge15 Ge17 Ge12 58.20(7) . . . . ?
Ge14 Ge15 Ge17 Ge12 -68.22(7) . . . . ?
Ge11 Ge15 Ge17 Ge12 0.80(7) . . . . ?
Ge18 Ge15 Ge17 Ge12 -125.01(9) . . . . ?
Ge10 Ge14 Ge18 Ge17 -20.69(11) . . . . ?
Ge15 Ge14 Ge18 Ge17 78.11(8) . . . . ?
Ge13 Ge14 Ge18 Ge17 -46.13(7) . . . . ?
Ge11 Ge14 Ge18 Ge17 35.98(9) . . . . ?
Ge12 Ge14 Ge18 Ge17 -0.62(7) . . . . ?
Ge10 Ge14 Ge18 Ge15 -98.79(9) . . . . ?
Ge13 Ge14 Ge18 Ge15 -124.23(8) . . . . ?
Ge11 Ge14 Ge18 Ge15 -42.13(7) . . . . ?
Ge12 Ge14 Ge18 Ge15 -78.73(6) . . . . ?
Ge10 Ge14 Ge18 Ge13 25.44(8) . . . . ?
Ge15 Ge14 Ge18 Ge13 124.23(8) . . . . ?
Ge11 Ge14 Ge18 Ge13 82.10(7) . . . . ?
Ge12 Ge14 Ge18 Ge13 45.50(5) . . . . ?
Ge10 Ge14 Ge18 Ge16 -57.52(8) . . . . ?
Ge15 Ge14 Ge18 Ge16 41.28(5) . . . . ?
Ge13 Ge14 Ge18 Ge16 -82.96(6) . . . . ?
Ge11 Ge14 Ge18 Ge16 -0.86(6) . . . . ?
Ge12 Ge14 Ge18 Ge16 -37.46(4) . . . . ?
Ge15 Ge14 Ge18 Ge10 98.79(9) . . . . ?
Ge13 Ge14 Ge18 Ge10 -25.44(8) . . . . ?
Ge11 Ge14 Ge18 Ge10 56.66(7) . . . . ?
Ge12 Ge14 Ge18 Ge10 20.06(7) . . . . ?
Ge16 Ge17 Ge18 Ge14 -60.41(9) . . . . ?
Ge13 Ge17 Ge18 Ge14 49.06(7) . . . . ?
Ge12 Ge17 Ge18 Ge14 0.98(11) . . . . ?
Ge15 Ge17 Ge18 Ge14 -58.06(7) . . . . ?
Ge16 Ge17 Ge18 Ge15 -2.35(7) . . . . ?
Ge13 Ge17 Ge18 Ge15 107.12(7) . . . . ?
Ge12 Ge17 Ge18 Ge15 59.04(9) . . . . ?
Ge16 Ge17 Ge18 Ge13 -109.47(8) . . . . ?
Ge12 Ge17 Ge18 Ge13 -48.08(8) . . . . ?
Ge15 Ge17 Ge18 Ge13 -107.12(7) . . . . ?
Ge13 Ge17 Ge18 Ge16 109.47(8) . . . . ?
Ge12 Ge17 Ge18 Ge16 61.39(7) . . . . ?
Ge15 Ge17 Ge18 Ge16 2.35(7) . . . . ?
Ge16 Ge17 Ge18 Ge10 -72.70(6) . . . . ?
Ge13 Ge17 Ge18 Ge10 36.77(5) . . . . ?
Ge12 Ge17 Ge18 Ge10 -11.31(7) . . . . ?
Ge15 Ge17 Ge18 Ge10 -70.35(6) . . . . ?
Ge16 Ge15 Ge18 Ge14 109.07(8) . . . . ?
Ge11 Ge15 Ge18 Ge14 50.25(8) . . . . ?
Ge17 Ge15 Ge18 Ge14 106.75(7) . . . . ?
Ge16 Ge15 Ge18 Ge17 2.32(7) . . . . ?
Ge14 Ge15 Ge18 Ge17 -106.75(7) . . . . ?
Ge11 Ge15 Ge18 Ge17 -56.49(9) . . . . ?
Ge16 Ge15 Ge18 Ge13 59.47(9) . . . . ?
Ge14 Ge15 Ge18 Ge13 -49.60(7) . . . . ?
Ge11 Ge15 Ge18 Ge13 0.65(10) . . . . ?
Ge17 Ge15 Ge18 Ge13 57.15(7) . . . . ?
Ge14 Ge15 Ge18 Ge16 -109.07(8) . . . . ?
Ge11 Ge15 Ge18 Ge16 -58.81(7) . . . . ?
Ge17 Ge15 Ge18 Ge16 -2.32(7) . . . . ?
Ge16 Ge15 Ge18 Ge10 72.54(6) . . . . ?
Ge14 Ge15 Ge18 Ge10 -36.53(5) . . . . ?
Ge11 Ge15 Ge18 Ge10 13.73(7) . . . . ?
Ge17 Ge15 Ge18 Ge10 70.22(6) . . . . ?
Ge10 Ge13 Ge18 Ge14 -25.25(8) . . . . ?
Ge17 Ge13 Ge18 Ge14 -124.86(8) . . . . ?
Ge12 Ge13 Ge18 Ge14 -83.69(7) . . . . ?
Ge11 Ge13 Ge18 Ge14 -47.57(5) . . . . ?
Ge10 Ge13 Ge18 Ge17 99.61(9) . . . . ?
Ge14 Ge13 Ge18 Ge17 124.86(8) . . . . ?
Ge12 Ge13 Ge18 Ge17 41.17(7) . . . . ?
Ge11 Ge13 Ge18 Ge17 77.30(6) . . . . ?
Ge10 Ge13 Ge18 Ge15 21.89(10) . . . . ?
Ge17 Ge13 Ge18 Ge15 -77.72(9) . . . . ?
Ge14 Ge13 Ge18 Ge15 47.14(7) . . . . ?
Ge12 Ge13 Ge18 Ge15 -36.55(9) . . . . ?
Ge11 Ge13 Ge18 Ge15 -0.43(7) . . . . ?
Ge10 Ge13 Ge18 Ge16 58.95(7) . . . . ?
Ge17 Ge13 Ge18 Ge16 -40.66(6) . . . . ?
Ge14 Ge13 Ge18 Ge16 84.20(6) . . . . ?
Ge12 Ge13 Ge18 Ge16 0.51(6) . . . . ?
Ge11 Ge13 Ge18 Ge16 36.63(4) . . . . ?
Ge17 Ge13 Ge18 Ge10 -99.61(9) . . . . ?
Ge14 Ge13 Ge18 Ge10 25.25(8) . . . . ?
Ge12 Ge13 Ge18 Ge10 -58.44(7) . . . . ?
Ge11 Ge13 Ge18 Ge10 -22.32(7) . . . . ?
Ge17 Ge16 Ge18 Ge14 120.51(9) . . . . ?
Ge11 Ge16 Ge18 Ge14 0.96(6) . . . . ?
Ge15 Ge16 Ge18 Ge14 -56.08(8) . . . . ?
Ge12 Ge16 Ge18 Ge14 64.62(6) . . . . ?
Ge10 Ge16 Ge18 Ge14 32.17(5) . . . . ?
Ge11 Ge16 Ge18 Ge17 -119.55(9) . . . . ?
Ge15 Ge16 Ge18 Ge17 -176.59(11) . . . . ?
Ge12 Ge16 Ge18 Ge17 -55.90(7) . . . . ?
Ge10 Ge16 Ge18 Ge17 -88.35(7) . . . . ?
Ge17 Ge16 Ge18 Ge15 176.59(11) . . . . ?
Ge11 Ge16 Ge18 Ge15 57.04(8) . . . . ?
Ge12 Ge16 Ge18 Ge15 120.70(9) . . . . ?
Ge10 Ge16 Ge18 Ge15 88.25(8) . . . . ?
Ge17 Ge16 Ge18 Ge13 55.35(7) . . . . ?
Ge11 Ge16 Ge18 Ge13 -64.20(7) . . . . ?
Ge15 Ge16 Ge18 Ge13 -121.24(9) . . . . ?
Ge12 Ge16 Ge18 Ge13 -0.54(6) . . . . ?
Ge10 Ge16 Ge18 Ge13 -32.99(5) . . . . ?
Ge17 Ge16 Ge18 Ge10 88.35(7) . . . . ?
Ge11 Ge16 Ge18 Ge10 -31.20(5) . . . . ?
Ge15 Ge16 Ge18 Ge10 -88.25(8) . . . . ?
Ge12 Ge16 Ge18 Ge10 32.45(5) . . . . ?
Ge11 Ge10 Ge18 Ge14 -79.41(10) . . . . ?
Ge13 Ge10 Ge18 Ge14 137.44(13) . . . . ?
Ge12 Ge10 Ge18 Ge14 -147.11(12) . . . . ?
Ge16 Ge10 Ge18 Ge14 -112.24(10) . . . . ?
Ge11 Ge10 Ge18 Ge17 79.07(8) . . . . ?
Ge13 Ge10 Ge18 Ge17 -64.08(9) . . . . ?
Ge12 Ge10 Ge18 Ge17 11.37(7) . . . . ?
Ge14 Ge10 Ge18 Ge17 158.48(12) . . . . ?
Ge16 Ge10 Ge18 Ge17 46.24(6) . . . . ?
Ge11 Ge10 Ge18 Ge15 -14.10(7) . . . . ?
Ge13 Ge10 Ge18 Ge15 -157.25(11) . . . . ?
Ge12 Ge10 Ge18 Ge15 -81.80(8) . . . . ?
Ge14 Ge10 Ge18 Ge15 65.31(9) . . . . ?
Ge16 Ge10 Ge18 Ge15 -46.93(6) . . . . ?
Ge11 Ge10 Ge18 Ge13 143.16(11) . . . . ?
Ge12 Ge10 Ge18 Ge13 75.45(9) . . . . ?
Ge14 Ge10 Ge18 Ge13 -137.44(13) . . . . ?
Ge16 Ge10 Ge18 Ge13 110.32(9) . . . . ?
Ge11 Ge10 Ge18 Ge16 32.83(5) . . . . ?
Ge13 Ge10 Ge18 Ge16 -110.32(9) . . . . ?
Ge12 Ge10 Ge18 Ge16 -34.87(5) . . . . ?
Ge14 Ge10 Ge18 Ge16 112.24(10) . . . . ?
O105 K1 N101 C107 99.9(10) . . . . ?
O104 K1 N101 C107 -29.8(10) . . . . ?
O101 K1 N101 C107 -136.0(10) . . . . ?
O103 K1 N101 C107 -15.8(9) . . . . ?
O102 K1 N101 C107 -149.3(9) . . . . ?
O106 K1 N101 C107 87.0(10) . . . . ?
N102 K1 N101 C107 -141(100) . . . . ?
O105 K1 N101 C101 -138.8(10) . . . . ?
O104 K1 N101 C101 91.6(9) . . . . ?
O101 K1 N101 C101 -14.6(8) . . . . ?
O103 K1 N101 C101 105.6(9) . . . . ?
O102 K1 N101 C101 -27.9(10) . . . . ?
O106 K1 N101 C101 -151.6(8) . . . . ?
N102 K1 N101 C101 -20(100) . . . . ?
O105 K1 N101 C113 -18.9(9) . . . . ?
O104 K1 N101 C113 -148.6(9) . . . . ?
O101 K1 N101 C113 105.2(10) . . . . ?
O103 K1 N101 C113 -134.6(10) . . . . ?
O102 K1 N101 C113 91.9(9) . . . . ?
O106 K1 N101 C113 -31.8(10) . . . . ?
N102 K1 N101 C113 100(100) . . . . ?
O105 K1 N102 C106 94.8(10) . . . . ?
O104 K1 N102 C106 -135.5(10) . . . . ?
O101 K1 N102 C106 -29.3(10) . . . . ?
O103 K1 N102 C106 -149.4(9) . . . . ?
O102 K1 N102 C106 -16.0(9) . . . . ?
O106 K1 N102 C106 107.8(10) . . . . ?
N101 K1 N102 C106 -24(100) . . . . ?
O105 K1 N102 C112 -145.6(9) . . . . ?
O104 K1 N102 C112 -15.9(9) . . . . ?
O101 K1 N102 C112 90.4(10) . . . . ?
O103 K1 N102 C112 -29.8(11) . . . . ?
O102 K1 N102 C112 103.6(10) . . . . ?
O106 K1 N102 C112 -132.6(11) . . . . ?
N101 K1 N102 C112 95(100) . . . . ?
O105 K1 N102 C118 -23.9(11) . . . . ?
O104 K1 N102 C118 105.7(10) . . . . ?
O101 K1 N102 C118 -148.0(9) . . . . ?
O103 K1 N102 C118 91.9(10) . . . . ?
O102 K1 N102 C118 -134.7(11) . . . . ?
O106 K1 N102 C118 -10.9(9) . . . . ?
N101 K1 N102 C118 -143(100) . . . . ?
O105 K1 O101 C103 -101.3(9) . . . . ?
O104 K1 O101 C103 100.6(9) . . . . ?
O103 K1 O101 C103 162.0(9) . . . . ?
O102 K1 O101 C103 17.9(9) . . . . ?
O106 K1 O101 C103 -46.8(11) . . . . ?
N101 K1 O101 C103 -148.9(10) . . . . ?
N102 K1 O101 C103 31.1(10) . . . . ?
O105 K1 O101 C102 31.0(10) . . . . ?
O104 K1 O101 C102 -127.1(9) . . . . ?
O103 K1 O101 C102 -65.6(10) . . . . ?
O102 K1 O101 C102 150.2(10) . . . . ?
O106 K1 O101 C102 85.5(10) . . . . ?
N101 K1 O101 C102 -16.5(9) . . . . ?
N102 K1 O101 C102 163.5(9) . . . . ?
O105 K1 O102 C105 -123.5(9) . . . . ?
O104 K1 O102 C105 33.8(10) . . . . ?
O101 K1 O102 C105 151.2(10) . . . . ?
O103 K1 O102 C105 86.7(10) . . . . ?
O106 K1 O102 C105 -62.2(10) . . . . ?
N101 K1 O102 C105 164.4(9) . . . . ?
N102 K1 O102 C105 -15.6(9) . . . . ?
O105 K1 O102 C104 102.4(9) . . . . ?
O104 K1 O102 C104 -100.2(9) . . . . ?
O101 K1 O102 C104 17.2(9) . . . . ?
O103 K1 O102 C104 -47.3(11) . . . . ?
O106 K1 O102 C104 163.8(9) . . . . ?
N101 K1 O102 C104 30.3(10) . . . . ?
N102 K1 O102 C104 -149.6(10) . . . . ?
O105 K1 O103 C108 -69.2(9) . . . . ?
O104 K1 O103 C108 149.5(10) . . . . ?
O101 K1 O103 C108 32.4(10) . . . . ?
O102 K1 O103 C108 85.0(10) . . . . ?
O106 K1 O103 C108 -129.1(9) . . . . ?
N101 K1 O103 C108 -16.7(9) . . . . ?
N102 K1 O103 C108 163.2(9) . . . . ?
O105 K1 O103 C109 156.8(9) . . . . ?
O104 K1 O103 C109 15.5(8) . . . . ?
O101 K1 O103 C109 -101.6(9) . . . . ?
O102 K1 O103 C109 -49.0(10) . . . . ?
O106 K1 O103 C109 96.9(9) . . . . ?
N101 K1 O103 C109 -150.7(9) . . . . ?
N102 K1 O103 C109 29.2(10) . . . . ?
O105 K1 O104 C110 -47.0(11) . . . . ?
O101 K1 O104 C110 100.8(9) . . . . ?
O103 K1 O104 C110 17.6(9) . . . . ?
O102 K1 O104 C110 161.7(9) . . . . ?
O106 K1 O104 C110 -98.1(9) . . . . ?
N101 K1 O104 C110 31.4(10) . . . . ?
N102 K1 O104 C110 -148.8(10) . . . . ?
O105 K1 O104 C111 86.4(11) . . . . ?
O101 K1 O104 C111 -125.7(10) . . . . ?
O103 K1 O104 C111 151.0(11) . . . . ?
O102 K1 O104 C111 -64.9(10) . . . . ?
O106 K1 O104 C111 35.3(10) . . . . ?
N101 K1 O104 C111 164.8(10) . . . . ?
N102 K1 O104 C111 -15.3(10) . . . . ?
O104 K1 O105 C115 -41.1(12) . . . . ?
O101 K1 O105 C115 167.7(10) . . . . ?
O103 K1 O105 C115 -93.8(11) . . . . ?
O102 K1 O105 C115 105.3(10) . . . . ?
O106 K1 O105 C115 21.8(10) . . . . ?
N101 K1 O105 C115 -145.5(11) . . . . ?
N102 K1 O105 C115 34.6(11) . . . . ?
O104 K1 O105 C114 93.2(12) . . . . ?
O101 K1 O105 C114 -58.0(12) . . . . ?
O103 K1 O105 C114 40.5(12) . . . . ?
O102 K1 O105 C114 -120.4(11) . . . . ?
O106 K1 O105 C114 156.1(12) . . . . ?
N101 K1 O105 C114 -11.2(11) . . . . ?
N102 K1 O105 C114 169.0(11) . . . . ?
O105 K1 O106 C117 147.0(12) . . . . ?
O104 K1 O106 C117 -71.0(11) . . . . ?
O101 K1 O106 C117 80.3(12) . . . . ?
O103 K1 O106 C117 -131.5(11) . . . . ?
O102 K1 O106 C117 27.1(11) . . . . ?
N101 K1 O106 C117 159.9(11) . . . . ?
N102 K1 O106 C117 -20.0(11) . . . . ?
O105 K1 O106 C116 10.1(9) . . . . ?
O104 K1 O106 C116 152.1(9) . . . . ?
O101 K1 O106 C116 -56.6(11) . . . . ?
O103 K1 O106 C116 91.7(9) . . . . ?
O102 K1 O106 C116 -109.8(9) . . . . ?
N101 K1 O106 C116 23.1(10) . . . . ?
N102 K1 O106 C116 -156.8(10) . . . . ?
C107 N101 C101 C102 164.4(12) . . . . ?
C113 N101 C101 C102 -71.8(15) . . . . ?
K1 N101 C101 C102 45.0(14) . . . . ?
C103 O101 C102 C101 180.0(12) . . . . ?
K1 O101 C102 C101 46.2(14) . . . . ?
N101 C101 C102 O101 -62.0(16) . . . . ?
C102 O101 C103 C104 173.4(12) . . . . ?
K1 O101 C103 C104 -50.1(13) . . . . ?
C105 O102 C104 C103 172.6(12) . . . . ?
K1 O102 C104 C103 -49.9(14) . . . . ?
O101 C103 C104 O102 68.0(15) . . . . ?
C104 O102 C105 C106 179.6(13) . . . . ?
K1 O102 C105 C106 45.1(15) . . . . ?
C112 N102 C106 C105 -70.3(16) . . . . ?
C118 N102 C106 C105 166.0(13) . . . . ?
K1 N102 C106 C105 46.9(14) . . . . ?
O102 C105 C106 N102 -64.1(17) . . . . ?
C101 N101 C107 C108 -72.7(16) . . . . ?
C113 N101 C107 C108 163.5(13) . . . . ?
K1 N101 C107 C108 47.7(15) . . . . ?
C109 O103 C108 C107 -178.8(13) . . . . ?
K1 O103 C108 C107 46.7(14) . . . . ?
N101 C107 C108 O103 -65.3(17) . . . . ?
C108 O103 C109 C110 177.1(12) . . . . ?
K1 O103 C109 C110 -46.0(14) . . . . ?
C111 O104 C110 C109 174.1(13) . . . . ?
K1 O104 C110 C109 -48.7(15) . . . . ?
O103 C109 C110 O104 64.7(17) . . . . ?
C110 O104 C111 C112 -178.8(14) . . . . ?
K1 O104 C111 C112 46.3(17) . . . . ?
O104 C111 C112 N102 -64.3(19) . . . . ?
C106 N102 C112 C111 163.7(13) . . . . ?
C118 N102 C112 C111 -73.9(17) . . . . ?
K1 N102 C112 C111 46.7(15) . . . . ?
C107 N101 C113 C114 -67.3(17) . . . . ?
C101 N101 C113 C114 168.7(13) . . . . ?
K1 N101 C113 C114 49.7(15) . . . . ?
C115 O105 C114 C113 175.1(14) . . . . ?
K1 O105 C114 C113 39.7(19) . . . . ?
N101 C113 C114 O105 -63(2) . . . . ?
C114 O105 C115 C116 168.1(14) . . . . ?
K1 O105 C115 C116 -53.4(15) . . . . ?
C117 O106 C116 C115 180.0(13) . . . . ?
K1 O106 C116 C115 -40.6(14) . . . . ?
O105 C115 C116 O106 63.8(17) . . . . ?
C116 O106 C117 C118 -173.3(12) . . . . ?
K1 O106 C117 C118 49.5(16) . . . . ?
O106 C117 C118 N102 -60.8(19) . . . . ?
C106 N102 C118 C117 -77.2(17) . . . . ?
C112 N102 C118 C117 159.4(14) . . . . ?
K1 N102 C118 C117 40.2(16) . . . . ?
O204 K2 N201 C207 21.0(12) . . . . ?
O201 K2 N201 C207 130.3(12) . . . . ?
O205 K2 N201 C207 -106.4(12) . . . . ?
O202 K2 N201 C207 139.7(11) . . . . ?
O206 K2 N201 C207 -96.4(11) . . . . ?
O203 K2 N201 C207 11.1(11) . . . . ?
N202 K2 N201 C207 -44(20) . . . . ?
O204 K2 N201 C201 141.7(10) . . . . ?
O201 K2 N201 C201 -109.0(11) . . . . ?
O205 K2 N201 C201 14.2(10) . . . . ?
O202 K2 N201 C201 -99.6(11) . . . . ?
O206 K2 N201 C201 24.2(12) . . . . ?
O203 K2 N201 C201 131.8(11) . . . . ?
N202 K2 N201 C201 77(20) . . . . ?
O204 K2 N201 C21A -98(4) . . . . ?
O201 K2 N201 C21A 11(4) . . . . ?
O205 K2 N201 C21A 134(4) . . . . ?
O202 K2 N201 C21A 20(4) . . . . ?
O206 K2 N201 C21A 144(4) . . . . ?
O203 K2 N201 C21A -108(4) . . . . ?
N202 K2 N201 C21A -164(19) . . . . ?
O204 K2 N201 C21B -102(2) . . . . ?
O201 K2 N201 C21B 7(2) . . . . ?
O205 K2 N201 C21B 131(2) . . . . ?
O202 K2 N201 C21B 17(2) . . . . ?
O206 K2 N201 C21B 141(2) . . . . ?
O203 K2 N201 C21B -112(2) . . . . ?
N202 K2 N201 C21B -167(19) . . . . ?
O204 K2 N202 C212 11.4(9) . . . . ?
O201 K2 N202 C212 -97.5(10) . . . . ?
O205 K2 N202 C212 138.8(9) . . . . ?
O202 K2 N202 C212 -106.9(10) . . . . ?
O206 K2 N202 C212 129.7(10) . . . . ?
O203 K2 N202 C212 22.2(11) . . . . ?
N201 K2 N202 C212 77(20) . . . . ?
O204 K2 N202 C218 131.1(9) . . . . ?
O201 K2 N202 C218 22.2(9) . . . . ?
O205 K2 N202 C218 -101.5(8) . . . . ?
O202 K2 N202 C218 12.8(8) . . . . ?
O206 K2 N202 C218 -110.6(9) . . . . ?
O203 K2 N202 C218 141.9(8) . . . . ?
N201 K2 N202 C218 -163(19) . . . . ?
O204 K2 N202 C206 -109.1(10) . . . . ?
O201 K2 N202 C206 142.1(9) . . . . ?
O205 K2 N202 C206 18.3(10) . . . . ?
O202 K2 N202 C206 132.6(10) . . . . ?
O206 K2 N202 C206 9.2(9) . . . . ?
O203 K2 N202 C206 -98.3(9) . . . . ?
N201 K2 N202 C206 -44(20) . . . . ?
O204 K2 O201 C215 -94.3(12) . . . . ?
O205 K2 O201 C215 107.6(12) . . . . ?
O202 K2 O201 C215 -14.6(12) . . . . ?
O206 K2 O201 C215 52.0(14) . . . . ?
O203 K2 O201 C215 -154.1(12) . . . . ?
N201 K2 O201 C215 156.1(13) . . . . ?
N202 K2 O201 C215 -24.0(13) . . . . ?
O204 K2 O201 C213 134.7(9) . . . . ?
O205 K2 O201 C213 -23.5(10) . . . . ?
O202 K2 O201 C213 -145.6(10) . . . . ?
O206 K2 O201 C213 -79.0(11) . . . . ?
O203 K2 O201 C213 74.8(10) . . . . ?
N201 K2 O201 C213 25.0(9) . . . . ?
N202 K2 O201 C213 -155.1(9) . . . . ?
O204 K2 O202 C217 -29.5(10) . . . . ?
O201 K2 O202 C217 -149.5(11) . . . . ?
O205 K2 O202 C217 126.7(10) . . . . ?
O206 K2 O202 C217 67.8(10) . . . . ?
O203 K2 O202 C217 -81.4(11) . . . . ?
N201 K2 O202 C217 -159.1(10) . . . . ?
N202 K2 O202 C217 20.9(10) . . . . ?
O204 K2 O202 C216 102.0(12) . . . . ?
O201 K2 O202 C216 -18.0(11) . . . . ?
O205 K2 O202 C216 -101.8(12) . . . . ?
O206 K2 O202 C216 -160.6(11) . . . . ?
O203 K2 O202 C216 50.1(13) . . . . ?
N201 K2 O202 C216 -27.6(12) . . . . ?
N202 K2 O202 C216 152.5(12) . . . . ?
O204 K2 O203 C208 -147.0(11) . . . . ?
O201 K2 O203 C208 -28.2(11) . . . . ?
O205 K2 O203 C208 74.5(11) . . . . ?
O202 K2 O203 C208 -82.3(11) . . . . ?
O206 K2 O203 C208 132.7(10) . . . . ?
N201 K2 O203 C208 22.9(10) . . . . ?
N202 K2 O203 C208 -158.0(10) . . . . ?
O204 K2 O203 C209 -20.6(10) . . . . ?
O201 K2 O203 C209 98.2(11) . . . . ?
O205 K2 O203 C209 -159.1(10) . . . . ?
O202 K2 O203 C209 44.1(12) . . . . ?
O206 K2 O203 C209 -100.8(10) . . . . ?
N201 K2 O203 C209 149.3(11) . . . . ?
N202 K2 O203 C209 -31.6(11) . . . . ?
O201 K2 O204 C210 -96.8(10) . . . . ?
O205 K2 O204 C210 52.5(11) . . . . ?
O202 K2 O204 C210 -155.5(10) . . . . ?
O206 K2 O204 C210 104.6(10) . . . . ?
O203 K2 O204 C210 -14.6(9) . . . . ?
N201 K2 O204 C210 -24.5(11) . . . . ?
N202 K2 O204 C210 154.5(11) . . . . ?
O201 K2 O204 C211 130.9(10) . . . . ?
O205 K2 O204 C211 -79.9(10) . . . . ?
O202 K2 O204 C211 72.1(10) . . . . ?
O206 K2 O204 C211 -27.8(10) . . . . ?
O203 K2 O204 C211 -147.0(10) . . . . ?
N201 K2 O204 C211 -156.9(10) . . . . ?
N202 K2 O204 C211 22.1(10) . . . . ?
O204 K2 O205 C203 45.5(10) . . . . ?
O201 K2 O205 C203 -161.6(9) . . . . ?
O202 K2 O205 C203 -100.4(9) . . . . ?
O206 K2 O205 C203 -20.5(8) . . . . ?
O203 K2 O205 C203 98.8(9) . . . . ?
N201 K2 O205 C203 149.4(9) . . . . ?
N202 K2 O205 C203 -29.6(9) . . . . ?
O204 K2 O205 C202 -86.5(11) . . . . ?
O201 K2 O205 C202 66.3(10) . . . . ?
O202 K2 O205 C202 127.6(10) . . . . ?
O206 K2 O205 C202 -152.5(11) . . . . ?
O203 K2 O205 C202 -33.3(10) . . . . ?
N201 K2 O205 C202 17.4(10) . . . . ?
N202 K2 O205 C202 -161.7(10) . . . . ?
O204 K2 O206 C205 73.5(9) . . . . ?
O201 K2 O206 C205 -77.2(11) . . . . ?
O205 K2 O206 C205 -147.5(10) . . . . ?
O202 K2 O206 C205 -23.8(10) . . . . ?
O203 K2 O206 C205 132.5(9) . . . . ?
N201 K2 O206 C205 -157.8(9) . . . . ?
N202 K2 O206 C205 23.1(9) . . . . ?
O204 K2 O206 C204 -151.1(9) . . . . ?
O201 K2 O206 C204 58.1(11) . . . . ?
O205 K2 O206 C204 -12.2(9) . . . . ?
O202 K2 O206 C204 111.5(9) . . . . ?
O203 K2 O206 C204 -92.2(9) . . . . ?
N201 K2 O206 C204 -22.4(10) . . . . ?
N202 K2 O206 C204 158.5(10) . . . . ?
C207 N201 C201 C202 75.7(18) . . . . ?
C21A N201 C201 C202 -162(2) . . . . ?
C21B N201 C201 C202 -163.0(18) . . . . ?
K2 N201 C201 C202 -45.4(17) . . . . ?
C203 O205 C202 C201 179.0(12) . . . . ?
K2 O205 C202 C201 -48.5(16) . . . . ?
N201 C201 C202 O205 66.3(19) . . . . ?
C202 O205 C203 C204 -174.6(12) . . . . ?
K2 O205 C203 C204 52.3(12) . . . . ?
C205 O206 C204 C203 179.8(12) . . . . ?
K2 O206 C204 C203 41.5(13) . . . . ?
O205 C203 C204 O206 -62.7(14) . . . . ?
C204 O206 C205 C206 169.0(13) . . . . ?
K2 O206 C205 C206 -53.0(15) . . . . ?
O206 C205 C206 N202 63.5(18) . . . . ?
C212 N202 C206 C205 -159.6(13) . . . . ?
C218 N202 C206 C205 79.4(16) . . . . ?
K2 N202 C206 C205 -40.9(16) . . . . ?
C201 N201 C207 C208 -161.7(16) . . . . ?
C21A N201 C207 C208 75(6) . . . . ?
C21B N201 C207 C208 80(3) . . . . ?
K2 N201 C207 C208 -42.2(19) . . . . ?
C209 O203 C208 C207 179.0(15) . . . . ?
K2 O203 C208 C207 -52.9(17) . . . . ?
N201 C207 C208 O203 65(2) . . . . ?
C208 O203 C209 C210 -177.4(13) . . . . ?
K2 O203 C209 C210 52.4(14) . . . . ?
C211 O204 C210 C209 -178.2(12) . . . . ?
K2 O204 C210 C209 47.8(14) . . . . ?
O203 C209 C210 O204 -68.0(16) . . . . ?
C210 O204 C211 C212 171.2(12) . . . . ?
K2 O204 C211 C212 -54.9(14) . . . . ?
O204 C211 C212 N202 69.2(18) . . . . ?
C218 N202 C212 C211 -164.7(15) . . . . ?
C206 N202 C212 C211 74.9(18) . . . . ?
K2 N202 C212 C211 -45.1(17) . . . . ?
C215 O201 C213 C21B 170.8(17) . . . . ?
K2 O201 C213 C21B -56.6(18) . . . . ?
C215 O201 C213 C21A 169(2) . . . . ?
K2 O201 C213 C21A -58(2) . . . . ?
C207 N201 C21A C213 -169(7) . . . . ?
C201 N201 C21A C213 68(9) . . . . ?
C21B N201 C21A C213 85(18) . . . . ?
K2 N201 C21A C213 -50(10) . . . . ?
C21B C213 C21A N201 -87(20) . . . . ?
O201 C213 C21A N201 76(9) . . . . ?
C21A C213 C21B N201 86(16) . . . . ?
O201 C213 C21B N201 68(5) . . . . ?
C207 N201 C21B C213 -164(3) . . . . ?
C201 N201 C21B C213 76(5) . . . . ?
C21A N201 C21B C213 -87(16) . . . . ?
K2 N201 C21B C213 -41(5) . . . . ?
C213 O201 C215 C216 176.7(15) . . . . ?
K2 O201 C215 C216 45.7(18) . . . . ?
C217 O202 C216 C215 -175.8(14) . . . . ?
K2 O202 C216 C215 48.2(17) . . . . ?
O201 C215 C216 O202 -63.2(19) . . . . ?
C216 O202 C217 C218 175.9(12) . . . . ?
K2 O202 C217 C218 -50.6(14) . . . . ?
C212 N202 C218 C217 75.2(16) . . . . ?
C206 N202 C218 C217 -163.5(13) . . . . ?
K2 N202 C218 C217 -43.2(13) . . . . ?
O202 C217 C218 N202 63.6(16) . . . . ?
O304 K3 N301 C307 -29.9(16) . . . . ?
O305 K3 N301 C307 102.3(15) . . . . ?
O301 K3 N301 C307 -136.5(16) . . . . ?
O303 K3 N301 C307 -16.1(14) . . . . ?
O302 K3 N301 C307 -153.8(14) . . . . ?
O306 K3 N301 C307 85.2(15) . . . . ?
N302 K3 N301 C307 -11(23) . . . . ?
O304 K3 N301 C313 -150.7(14) . . . . ?
O305 K3 N301 C313 -18.6(14) . . . . ?
O301 K3 N301 C313 102.6(15) . . . . ?
O303 K3 N301 C313 -137.0(15) . . . . ?
O302 K3 N301 C313 85.3(15) . . . . ?
O306 K3 N301 C313 -35.7(15) . . . . ?
N302 K3 N301 C313 -132(22) . . . . ?
O304 K3 N301 C301 87.2(15) . . . . ?
O305 K3 N301 C301 -140.7(16) . . . . ?
O301 K3 N301 C301 -19.5(14) . . . . ?
O303 K3 N301 C301 100.9(15) . . . . ?
O302 K3 N301 C301 -36.8(16) . . . . ?
O306 K3 N301 C301 -157.8(14) . . . . ?
N302 K3 N301 C301 106(22) . . . . ?
O304 K3 N302 C312 -19.5(10) . . . . ?
O305 K3 N302 C312 -151.2(10) . . . . ?
O301 K3 N302 C312 86.4(11) . . . . ?
O303 K3 N302 C312 -33.5(12) . . . . ?
O302 K3 N302 C312 104.7(12) . . . . ?
O306 K3 N302 C312 -135.4(12) . . . . ?
N301 K3 N302 C312 -38(22) . . . . ?
O304 K3 N302 C306 -137.1(12) . . . . ?
O305 K3 N302 C306 91.1(12) . . . . ?
O301 K3 N302 C306 -31.2(13) . . . . ?
O303 K3 N302 C306 -151.2(11) . . . . ?
O302 K3 N302 C306 -13.0(11) . . . . ?
O306 K3 N302 C306 106.9(12) . . . . ?
N301 K3 N302 C306 -156(21) . . . . ?
O304 K3 N302 C318 102.2(14) . . . . ?
O305 K3 N302 C318 -29.6(15) . . . . ?
O301 K3 N302 C318 -151.9(13) . . . . ?
O303 K3 N302 C318 88.2(14) . . . . ?
O302 K3 N302 C318 -133.7(15) . . . . ?
O306 K3 N302 C318 -13.8(13) . . . . ?
N301 K3 N302 C318 83(22) . . . . ?
O304 K3 O301 C303 102.3(15) . . . . ?
O305 K3 O301 C303 -96.6(15) . . . . ?
O303 K3 O301 C303 162.2(14) . . . . ?
O302 K3 O301 C303 15.1(14) . . . . ?
O306 K3 O301 C303 -44.0(16) . . . . ?
N301 K3 O301 C303 -147.6(16) . . . . ?
N302 K3 O301 C303 33.6(15) . . . . ?
O304 K3 O301 C30B -89(4) . . . . ?
O305 K3 O301 C30B 72(4) . . . . ?
O303 K3 O301 C30B -29(4) . . . . ?
O302 K3 O301 C30B -176(4) . . . . ?
O306 K3 O301 C30B 125(4) . . . . ?
N301 K3 O301 C30B 21(4) . . . . ?
N302 K3 O301 C30B -157(4) . . . . ?
O304 K3 O301 C30A -125.3(15) . . . . ?
O305 K3 O301 C30A 35.8(15) . . . . ?
O303 K3 O301 C30A -65.5(15) . . . . ?
O302 K3 O301 C30A 147.5(16) . . . . ?
O306 K3 O301 C30A 88.4(16) . . . . ?
N301 K3 O301 C30A -15.2(15) . . . . ?
N302 K3 O301 C30A 165.9(15) . . . . ?
O304 K3 O302 C305 29.3(13) . . . . ?
O305 K3 O302 C305 -126.8(12) . . . . ?
O301 K3 O302 C305 143.8(13) . . . . ?
O303 K3 O302 C305 80.0(14) . . . . ?
O306 K3 O302 C305 -67.1(13) . . . . ?
N301 K3 O302 C305 161.5(12) . . . . ?
N302 K3 O302 C305 -17.6(12) . . . . ?
O304 K3 O302 C304 -99.3(13) . . . . ?
O305 K3 O302 C304 104.6(13) . . . . ?
O301 K3 O302 C304 15.2(12) . . . . ?
O303 K3 O302 C304 -48.6(15) . . . . ?
O306 K3 O302 C304 164.3(12) . . . . ?
N301 K3 O302 C304 32.9(14) . . . . ?
N302 K3 O302 C304 -146.2(14) . . . . ?
O304 K3 O303 C309 20.6(13) . . . . ?
O305 K3 O303 C309 162.2(14) . . . . ?
O301 K3 O303 C309 -94.5(14) . . . . ?
O302 K3 O303 C309 -42.4(17) . . . . ?
O306 K3 O303 C309 102.0(14) . . . . ?
N301 K3 O303 C309 -145.3(15) . . . . ?
N302 K3 O303 C309 34.8(15) . . . . ?
O304 K3 O303 C308 154.8(14) . . . . ?
O305 K3 O303 C308 -63.6(13) . . . . ?
O301 K3 O303 C308 39.8(13) . . . . ?
O302 K3 O303 C308 91.9(14) . . . . ?
O306 K3 O303 C308 -123.8(13) . . . . ?
N301 K3 O303 C308 -11.1(13) . . . . ?
N302 K3 O303 C308 169.1(13) . . . . ?
O305 K3 O304 C310 -51.9(14) . . . . ?
O301 K3 O304 C310 99.8(12) . . . . ?
O303 K3 O304 C310 14.3(11) . . . . ?
O302 K3 O304 C310 161.5(12) . . . . ?
O306 K3 O304 C310 -99.5(12) . . . . ?
N301 K3 O304 C310 28.4(13) . . . . ?
N302 K3 O304 C310 -151.1(13) . . . . ?
O305 K3 O304 C311 86.9(13) . . . . ?
O301 K3 O304 C311 -121.3(12) . . . . ?
O303 K3 O304 C311 153.2(13) . . . . ?
O302 K3 O304 C311 -59.6(12) . . . . ?
O306 K3 O304 C311 39.4(12) . . . . ?
N301 K3 O304 C311 167.3(12) . . . . ?
N302 K3 O304 C311 -12.2(12) . . . . ?
O304 K3 O305 C314 92.4(15) . . . . ?
O301 K3 O305 C314 -62.0(15) . . . . ?
O303 K3 O305 C314 40.1(15) . . . . ?
O302 K3 O305 C314 -124.1(14) . . . . ?
O306 K3 O305 C314 151.3(15) . . . . ?
N301 K3 O305 C314 -11.4(14) . . . . ?
N302 K3 O305 C314 167.3(14) . . . . ?
O304 K3 O305 C315 -41.0(15) . . . . ?
O301 K3 O305 C315 164.6(12) . . . . ?
O303 K3 O305 C315 -93.3(12) . . . . ?
O302 K3 O305 C315 102.5(12) . . . . ?
O306 K3 O305 C315 17.9(11) . . . . ?
N301 K3 O305 C315 -144.8(13) . . . . ?
N302 K3 O305 C315 33.9(13) . . . . ?
O304 K3 O306 C316 160.1(10) . . . . ?
O305 K3 O306 C316 15.3(10) . . . . ?
O301 K3 O306 C316 -49.8(13) . . . . ?
O303 K3 O306 C316 102.1(11) . . . . ?
O302 K3 O306 C316 -98.5(11) . . . . ?
N301 K3 O306 C316 33.0(12) . . . . ?
N302 K3 O306 C316 -148.4(11) . . . . ?
O304 K3 O306 C317 -66.7(12) . . . . ?
O305 K3 O306 C317 148.5(13) . . . . ?
O301 K3 O306 C317 83.4(13) . . . . ?
O303 K3 O306 C317 -124.7(12) . . . . ?
O302 K3 O306 C317 34.7(12) . . . . ?
N301 K3 O306 C317 166.2(12) . . . . ?
N302 K3 O306 C317 -15.2(12) . . . . ?
C307 N301 C301 C30B 143(5) . . . . ?
C313 N301 C301 C30B -95(5) . . . . ?
K3 N301 C301 C30B 24(5) . . . . ?
C307 N301 C301 C30A 170.8(18) . . . . ?
C313 N301 C301 C30A -67(2) . . . . ?
K3 N301 C301 C30A 51.9(19) . . . . ?
C303 O301 C30A C301 -176(2) . . . . ?
C30B O301 C30A C301 -62(3) . . . . ?
K3 O301 C30A C301 51(3) . . . . ?
C30B C301 C30A O301 63(3) . . . . ?
N301 C301 C30A O301 -70(3) . . . . ?
C303 O301 C30B C301 151(4) . . . . ?
C30A O301 C30B C301 68(4) . . . . ?
K3 O301 C30B C301 -17(8) . . . . ?
C30A C301 C30B O301 -67(4) . . . . ?
N301 C301 C30B O301 -7(8) . . . . ?
C30B O301 C303 C304 141(4) . . . . ?
C30A O301 C303 C304 177(2) . . . . ?
K3 O301 C303 C304 -49(3) . . . . ?
O301 C303 C304 O302 67(3) . . . . ?
C305 O302 C304 C303 -179.5(18) . . . . ?
K3 O302 C304 C303 -47(2) . . . . ?
C304 O302 C305 C306 174.0(16) . . . . ?
K3 O302 C305 C306 45.4(19) . . . . ?
C312 N302 C306 C305 -73(2) . . . . ?
C318 N302 C306 C305 163.8(19) . . . . ?
K3 N302 C306 C305 44(2) . . . . ?
O302 C305 C306 N302 -61(2) . . . . ?
C313 N301 C307 C308 164(2) . . . . ?
C301 N301 C307 C308 -72(2) . . . . ?
K3 N301 C307 C308 45(2) . . . . ?
C309 O303 C308 C307 172.4(18) . . . . ?
K3 O303 C308 C307 35(2) . . . . ?
N301 C307 C308 O303 -56(3) . . . . ?
C308 O303 C309 C310 171.7(15) . . . . ?
K3 O303 C309 C310 -50.1(18) . . . . ?
C311 O304 C310 C309 172.8(15) . . . . ?
K3 O304 C310 C309 -45.1(17) . . . . ?
O303 C309 C310 O304 62.6(19) . . . . ?
C310 O304 C311 C312 -177.2(15) . . . . ?
K3 O304 C311 C312 41.8(19) . . . . ?
C306 N302 C312 C311 170.7(15) . . . . ?
C318 N302 C312 C311 -68(2) . . . . ?
K3 N302 C312 C311 52.1(18) . . . . ?
O304 C311 C312 N302 -65(2) . . . . ?
C307 N301 C313 C314 -74(2) . . . . ?
C301 N301 C313 C314 165.9(19) . . . . ?
K3 N301 C313 C314 47(2) . . . . ?
C315 O305 C314 C313 177.7(19) . . . . ?
K3 O305 C314 C313 42(3) . . . . ?
N301 C313 C314 O305 -64(3) . . . . ?
C314 O305 C315 C316 175.6(17) . . . . ?
K3 O305 C315 C316 -49.5(17) . . . . ?
C317 O306 C316 C315 -179.4(15) . . . . ?
K3 O306 C316 C315 -45.5(16) . . . . ?
O305 C315 C316 O306 63.3(18) . . . . ?
C316 O306 C317 C318 -179.2(17) . . . . ?
K3 O306 C317 C318 47(2) . . . . ?
O306 C317 C318 N302 -64(2) . . . . ?
C312 N302 C318 C317 163.5(18) . . . . ?
C306 N302 C318 C317 -76(2) . . . . ?
K3 N302 C318 C317 45(2) . . . . ?
O401 K4 N401 C407 -95.4(10) . . . . ?
O405 K4 N401 C407 147.6(9) . . . . ?
O403 K4 N401 C407 136.9(10) . . . . ?
O404 K4 N401 C407 -105.3(10) . . . . ?
O406 K4 N401 C407 13.1(9) . . . . ?
O402 K4 N401 C407 25.4(10) . . . . ?
N402 K4 N401 C407 -30(69) . . . . ?
O401 K4 N401 C413 23.3(11) . . . . ?
O405 K4 N401 C413 -93.7(11) . . . . ?
O403 K4 N401 C413 -104.4(11) . . . . ?
O404 K4 N401 C413 13.4(10) . . . . ?
O406 K4 N401 C413 131.8(11) . . . . ?
O402 K4 N401 C413 144.1(10) . . . . ?
N402 K4 N401 C413 89(68) . . . . ?
O401 K4 N401 C401 142.9(9) . . . . ?
O405 K4 N401 C401 25.8(10) . . . . ?
O403 K4 N401 C401 15.2(8) . . . . ?
O404 K4 N401 C401 133.0(10) . . . . ?
O406 K4 N401 C401 -108.6(10) . . . . ?
O402 K4 N401 C401 -96.3(9) . . . . ?
N402 K4 N401 C401 -151(68) . . . . ?
O401 K4 N402 C406 -106.3(12) . . . . ?
O405 K4 N402 C406 10.6(11) . . . . ?
O403 K4 N402 C406 21.3(13) . . . . ?
O404 K4 N402 C406 -96.7(12) . . . . ?
O406 K4 N402 C406 145.2(11) . . . . ?
O402 K4 N402 C406 132.6(12) . . . . ?
N401 K4 N402 C406 -172(100) . . . . ?
O401 K4 N402 C418 14.5(9) . . . . ?
O405 K4 N402 C418 131.4(11) . . . . ?
O403 K4 N402 C418 142.1(9) . . . . ?
O404 K4 N402 C418 24.1(11) . . . . ?
O406 K4 N402 C418 -94.0(10) . . . . ?
O402 K4 N402 C418 -106.6(10) . . . . ?
N401 K4 N402 C418 -52(69) . . . . ?
O401 K4 N402 C412 134.5(10) . . . . ?
O405 K4 N402 C412 -108.6(10) . . . . ?
O403 K4 N402 C412 -97.9(10) . . . . ?
O404 K4 N402 C412 144.0(9) . . . . ?
O406 K4 N402 C412 25.9(10) . . . . ?
O402 K4 N402 C412 13.3(9) . . . . ?
N401 K4 N402 C412 68(69) . . . . ?
O405 K4 O401 C417 -35.4(12) . . . . ?
O403 K4 O401 C417 -88.4(12) . . . . ?
O404 K4 O401 C417 -154.5(12) . . . . ?
O406 K4 O401 C417 125.3(12) . . . . ?
O402 K4 O401 C417 65.2(12) . . . . ?
N402 K4 O401 C417 16.0(11) . . . . ?
N401 K4 O401 C417 -164.3(11) . . . . ?
O405 K4 O401 C416 103.8(12) . . . . ?
O403 K4 O401 C416 50.8(13) . . . . ?
O404 K4 O401 C416 -15.3(12) . . . . ?
O406 K4 O401 C416 -95.5(12) . . . . ?
O402 K4 O401 C416 -155.6(12) . . . . ?
N402 K4 O401 C416 155.2(13) . . . . ?
N401 K4 O401 C416 -25.1(13) . . . . ?
O401 K4 O402 C411 -31.3(11) . . . . ?
O405 K4 O402 C411 66.6(10) . . . . ?
O403 K4 O402 C411 126.9(10) . . . . ?
O404 K4 O402 C411 -86.6(11) . . . . ?
O406 K4 O402 C411 -149.2(11) . . . . ?
N402 K4 O402 C411 18.1(10) . . . . ?
N401 K4 O402 C411 -161.6(10) . . . . ?
O401 K4 O402 C410 97.3(10) . . . . ?
O405 K4 O402 C410 -164.8(10) . . . . ?
O403 K4 O402 C410 -104.5(10) . . . . ?
O404 K4 O402 C410 42.0(12) . . . . ?
O406 K4 O402 C410 -20.5(9) . . . . ?
N402 K4 O402 C410 146.7(11) . . . . ?
N401 K4 O402 C410 -33.0(11) . . . . ?
O401 K4 O403 C402 -86.7(10) . . . . ?
O405 K4 O403 C402 -153.3(10) . . . . ?
O404 K4 O403 C402 -33.8(9) . . . . ?
O406 K4 O403 C402 63.6(9) . . . . ?
O402 K4 O403 C402 124.2(9) . . . . ?
N402 K4 O403 C402 -164.1(9) . . . . ?
N401 K4 O403 C402 16.0(9) . . . . ?
O401 K4 O403 C403 45.9(10) . . . . ?
O405 K4 O403 C403 -20.6(9) . . . . ?
O404 K4 O403 C403 98.9(9) . . . . ?
O406 K4 O403 C403 -163.8(9) . . . . ?
O402 K4 O403 C403 -103.1(9) . . . . ?
N402 K4 O403 C403 -31.4(10) . . . . ?
N401 K4 O403 C403 148.7(10) . . . . ?
O401 K4 O404 C414 -151.4(12) . . . . ?
O405 K4 O404 C414 128.1(11) . . . . ?
O403 K4 O404 C414 69.4(11) . . . . ?
O406 K4 O404 C414 -31.9(11) . . . . ?
O402 K4 O404 C414 -82.2(12) . . . . ?
N402 K4 O404 C414 -161.0(11) . . . . ?
N401 K4 O404 C414 18.6(11) . . . . ?
O401 K4 O404 C415 -19.2(10) . . . . ?
O405 K4 O404 C415 -99.7(11) . . . . ?
O403 K4 O404 C415 -158.4(11) . . . . ?
O406 K4 O404 C415 100.3(11) . . . . ?
O402 K4 O404 C415 50.0(12) . . . . ?
N402 K4 O404 C415 -28.8(12) . . . . ?
N401 K4 O404 C415 150.8(11) . . . . ?
O401 K4 O405 C405 72.7(12) . . . . ?
O403 K4 O405 C405 -148.3(12) . . . . ?
O404 K4 O405 C405 132.2(12) . . . . ?
O406 K4 O405 C405 -80.2(13) . . . . ?
O402 K4 O405 C405 -27.6(12) . . . . ?
N402 K4 O405 C405 20.9(11) . . . . ?
N401 K4 O405 C405 -159.1(11) . . . . ?
O401 K4 O405 C404 -152.4(10) . . . . ?
O403 K4 O405 C404 -13.4(10) . . . . ?
O404 K4 O405 C404 -92.9(11) . . . . ?
O406 K4 O405 C404 54.7(12) . . . . ?
O402 K4 O405 C404 107.2(10) . . . . ?
N402 K4 O405 C404 155.8(11) . . . . ?
N401 K4 O405 C404 -24.2(11) . . . . ?
O401 K4 O406 C408 127.8(10) . . . . ?
O405 K4 O406 C408 -83.2(12) . . . . ?
O403 K4 O406 C408 -28.5(11) . . . . ?
O404 K4 O406 C408 68.5(11) . . . . ?
O402 K4 O406 C408 -148.5(11) . . . . ?
N402 K4 O406 C408 -161.2(10) . . . . ?
N401 K4 O406 C408 19.0(10) . . . . ?
O401 K4 O406 C409 -96.1(11) . . . . ?
O405 K4 O406 C409 52.9(13) . . . . ?
O403 K4 O406 C409 107.6(11) . . . . ?
O404 K4 O406 C409 -155.4(11) . . . . ?
O402 K4 O406 C409 -12.4(10) . . . . ?
N402 K4 O406 C409 -25.1(12) . . . . ?
N401 K4 O406 C409 155.1(12) . . . . ?
C407 N401 C401 C402 -165.2(13) . . . . ?
C413 N401 C401 C402 74.0(16) . . . . ?
K4 N401 C401 C402 -46.4(14) . . . . ?
C403 O403 C402 C401 179.7(12) . . . . ?
K4 O403 C402 C401 -46.3(14) . . . . ?
N401 C401 C402 O403 64.7(16) . . . . ?
C402 O403 C403 C404 -172.2(12) . . . . ?
K4 O403 C403 C404 51.9(14) . . . . ?
C405 O405 C404 C403 -179.1(14) . . . . ?
K4 O405 C404 C403 44.1(16) . . . . ?
O403 C403 C404 O405 -63.8(17) . . . . ?
C404 O405 C405 C406 171.8(15) . . . . ?
K4 O405 C405 C406 -51.3(19) . . . . ?
C418 N402 C406 C405 -160.0(15) . . . . ?
C412 N402 C406 C405 77.1(18) . . . . ?
K4 N402 C406 C405 -41.4(19) . . . . ?
O405 C405 C406 N402 64(2) . . . . ?
C413 N401 C407 C408 -164.7(15) . . . . ?
C401 N401 C407 C408 73.8(18) . . . . ?
K4 N401 C407 C408 -44.4(16) . . . . ?
C409 O406 C408 C407 172.2(16) . . . . ?
K4 O406 C408 C407 -51.1(17) . . . . ?
N401 C407 C408 O406 68(2) . . . . ?
C408 O406 C409 C410 -179.0(16) . . . . ?
K4 O406 C409 C410 45.0(19) . . . . ?
O406 C409 C410 O402 -65(2) . . . . ?
C411 O402 C410 C409 -177.8(14) . . . . ?
K4 O402 C410 C409 51.8(16) . . . . ?
C410 O402 C411 C412 -179.5(14) . . . . ?
K4 O402 C411 C412 -50.0(15) . . . . ?
O402 C411 C412 N402 67.4(18) . . . . ?
C406 N402 C412 C411 -165.5(14) . . . . ?
C418 N402 C412 C411 71.6(18) . . . . ?
K4 N402 C412 C411 -46.1(16) . . . . ?
C407 N401 C413 C414 75.3(17) . . . . ?
C401 N401 C413 C414 -161.2(13) . . . . ?
K4 N401 C413 C414 -43.2(16) . . . . ?
C415 O404 C414 C413 179.6(14) . . . . ?
K4 O404 C414 C413 -48.3(18) . . . . ?
N401 C413 C414 O404 61.8(19) . . . . ?
C414 O404 C415 C416 -172.6(14) . . . . ?
K4 O404 C415 C416 51.7(15) . . . . ?
C417 O401 C416 C415 -169.2(14) . . . . ?
K4 O401 C416 C415 48.3(16) . . . . ?
O404 C415 C416 O401 -67.7(17) . . . . ?
C416 O401 C417 C418 175.1(14) . . . . ?
K4 O401 C417 C418 -44.4(18) . . . . ?
C406 N402 C418 C417 75.7(19) . . . . ?
C412 N402 C418 C417 -162.4(16) . . . . ?
K4 N402 C418 C417 -44.3(18) . . . . ?
O401 C417 C418 N402 61(2) . . . . ?
O503 K5 N501 C501 107.3(9) . . . . ?
O505 K5 N501 C501 -138.4(9) . . . . ?
O502 K5 N501 C501 -28.9(9) . . . . ?
O504 K5 N501 C501 94.6(9) . . . . ?
O506 K5 N501 C501 -149.9(8) . . . . ?
O501 K5 N501 C501 -17.3(8) . . . . ?
N502 K5 N501 C501 -65(12) . . . . ?
O503 K5 N501 C513 -132.1(10) . . . . ?
O505 K5 N501 C513 -17.8(9) . . . . ?
O502 K5 N501 C513 91.7(10) . . . . ?
O504 K5 N501 C513 -144.8(9) . . . . ?
O506 K5 N501 C513 -29.3(10) . . . . ?
O501 K5 N501 C513 103.3(10) . . . . ?
N502 K5 N501 C513 56(12) . . . . ?
O503 K5 N501 C507 -12.3(9) . . . . ?
O505 K5 N501 C507 102.0(10) . . . . ?
O502 K5 N501 C507 -148.5(9) . . . . ?
O504 K5 N501 C507 -25.0(11) . . . . ?
O506 K5 N501 C507 90.5(10) . . . . ?
O501 K5 N501 C507 -136.9(10) . . . . ?
N502 K5 N501 C507 175(100) . . . . ?
O503 K5 N502 C506 -146.5(9) . . . . ?
O505 K5 N502 C506 98.2(9) . . . . ?
O502 K5 N502 C506 -11.0(9) . . . . ?
O504 K5 N502 C506 -134.2(10) . . . . ?
O506 K5 N502 C506 111.5(10) . . . . ?
O501 K5 N502 C506 -21.4(10) . . . . ?
N501 K5 N502 C506 26(12) . . . . ?
O503 K5 N502 C518 93.9(9) . . . . ?
O505 K5 N502 C518 -21.4(10) . . . . ?
O502 K5 N502 C518 -130.6(10) . . . . ?
O504 K5 N502 C518 106.2(9) . . . . ?
O506 K5 N502 C518 -8.1(8) . . . . ?
O501 K5 N502 C518 -141.0(9) . . . . ?
N501 K5 N502 C518 -94(12) . . . . ?
O503 K5 N502 C512 -27.8(10) . . . . ?
O505 K5 N502 C512 -143.1(8) . . . . ?
O502 K5 N502 C512 107.7(9) . . . . ?
O504 K5 N502 C512 -15.5(8) . . . . ?
O506 K5 N502 C512 -129.8(9) . . . . ?
O501 K5 N502 C512 97.4(9) . . . . ?
N501 K5 N502 C512 144(12) . . . . ?
O503 K5 O501 C503 164.3(8) . . . . ?
O505 K5 O501 C503 -99.9(9) . . . . ?
O502 K5 O501 C503 19.2(8) . . . . ?
O504 K5 O501 C503 102.8(9) . . . . ?
O506 K5 O501 C503 -45.4(10) . . . . ?
N501 K5 O501 C503 -148.9(9) . . . . ?
N502 K5 O501 C503 29.8(9) . . . . ?
O503 K5 O501 C502 -59.4(9) . . . . ?
O505 K5 O501 C502 36.5(9) . . . . ?
O502 K5 O501 C502 155.6(10) . . . . ?
O504 K5 O501 C502 -120.9(9) . . . . ?
O506 K5 O501 C502 91.0(10) . . . . ?
N501 K5 O501 C502 -12.5(9) . . . . ?
N502 K5 O501 C502 166.2(9) . . . . ?
O503 K5 O502 C505 83.2(10) . . . . ?
O505 K5 O502 C505 -129.3(9) . . . . ?
O504 K5 O502 C505 28.1(10) . . . . ?
O506 K5 O502 C505 -67.8(9) . . . . ?
O501 K5 O502 C505 148.8(10) . . . . ?
N501 K5 O502 C505 160.5(9) . . . . ?
N502 K5 O502 C505 -20.6(9) . . . . ?
O503 K5 O502 C504 -52.3(10) . . . . ?
O505 K5 O502 C504 95.3(9) . . . . ?
O504 K5 O502 C504 -107.4(9) . . . . ?
O506 K5 O502 C504 156.7(9) . . . . ?
O501 K5 O502 C504 13.3(8) . . . . ?
N501 K5 O502 C504 25.0(10) . . . . ?
N502 K5 O502 C504 -156.1(10) . . . . ?
O505 K5 O503 C508 -72.5(10) . . . . ?
O502 K5 O503 C508 79.5(11) . . . . ?
O504 K5 O503 C508 147.5(11) . . . . ?
O506 K5 O503 C508 -132.3(10) . . . . ?
O501 K5 O503 C508 26.9(10) . . . . ?
N501 K5 O503 C508 -19.8(10) . . . . ?
N502 K5 O503 C508 160.0(10) . . . . ?
O505 K5 O503 C509 150.2(10) . . . . ?
O502 K5 O503 C509 -57.8(11) . . . . ?
O504 K5 O503 C509 10.2(9) . . . . ?
O506 K5 O503 C509 90.4(10) . . . . ?
O501 K5 O503 C509 -110.4(10) . . . . ?
N501 K5 O503 C509 -157.1(10) . . . . ?
N502 K5 O503 C509 22.7(10) . . . . ?
O503 K5 O504 C510 23.9(8) . . . . ?
O505 K5 O504 C510 -39.8(10) . . . . ?
O502 K5 O504 C510 168.2(8) . . . . ?
O506 K5 O504 C510 -92.2(8) . . . . ?
O501 K5 O504 C510 108.0(8) . . . . ?
N501 K5 O504 C510 36.6(9) . . . . ?
N502 K5 O504 C510 -144.0(9) . . . . ?
O503 K5 O504 C511 149.6(11) . . . . ?
O505 K5 O504 C511 85.9(11) . . . . ?
O502 K5 O504 C511 -66.1(10) . . . . ?
O506 K5 O504 C511 33.5(10) . . . . ?
O501 K5 O504 C511 -126.3(10) . . . . ?
N501 K5 O504 C511 162.4(10) . . . . ?
N502 K5 O504 C511 -18.3(10) . . . . ?
O503 K5 O505 C514 40.0(10) . . . . ?
O502 K5 O505 C514 -120.5(10) . . . . ?
O504 K5 O505 C514 91.3(11) . . . . ?
O506 K5 O505 C514 156.0(11) . . . . ?
O501 K5 O505 C514 -61.4(10) . . . . ?
N501 K5 O505 C514 -12.7(10) . . . . ?
N502 K5 O505 C514 169.0(10) . . . . ?
O503 K5 O505 C515 -93.4(10) . . . . ?
O502 K5 O505 C515 106.0(10) . . . . ?
O504 K5 O505 C515 -42.2(11) . . . . ?
O506 K5 O505 C515 22.5(10) . . . . ?
O501 K5 O505 C515 165.1(10) . . . . ?
N501 K5 O505 C515 -146.1(11) . . . . ?
N502 K5 O505 C515 35.6(11) . . . . ?
O503 K5 O506 C517 -135.1(8) . . . . ?
O505 K5 O506 C517 144.3(9) . . . . ?
O502 K5 O506 C517 25.6(9) . . . . ?
O504 K5 O506 C517 -76.1(9) . . . . ?
O501 K5 O506 C517 77.2(9) . . . . ?
N501 K5 O506 C517 155.8(8) . . . . ?
N502 K5 O506 C517 -22.4(8) . . . . ?
O503 K5 O506 C516 91.5(9) . . . . ?
O505 K5 O506 C516 11.0(9) . . . . ?
O502 K5 O506 C516 -107.7(9) . . . . ?
O504 K5 O506 C516 150.6(9) . . . . ?
O501 K5 O506 C516 -56.1(11) . . . . ?
N501 K5 O506 C516 22.5(10) . . . . ?
N502 K5 O506 C516 -155.7(10) . . . . ?
C513 N501 C501 C502 -69.6(16) . . . . ?
C507 N501 C501 C502 167.9(12) . . . . ?
K5 N501 C501 C502 49.4(13) . . . . ?
C503 O501 C502 C501 178.1(11) . . . . ?
K5 O501 C502 C501 40.9(14) . . . . ?
N501 C501 C502 O501 -62.7(16) . . . . ?
C502 O501 C503 C504 170.7(11) . . . . ?
K5 O501 C503 C504 -50.0(12) . . . . ?
C505 O502 C504 C503 179.2(12) . . . . ?
K5 O502 C504 C503 -43.0(13) . . . . ?
O501 C503 C504 O502 61.4(14) . . . . ?
C504 O502 C505 C506 -171.0(12) . . . . ?
K5 O502 C505 C506 50.5(15) . . . . ?
C518 N502 C506 C505 163.6(12) . . . . ?
C512 N502 C506 C505 -76.8(16) . . . . ?
K5 N502 C506 C505 40.7(15) . . . . ?
O502 C505 C506 N502 -62.5(18) . . . . ?
C501 N501 C507 C508 -73.7(17) . . . . ?
C513 N501 C507 C508 163.2(14) . . . . ?
K5 N501 C507 C508 44.2(17) . . . . ?
C509 O503 C508 C507 -171.1(13) . . . . ?
K5 O503 C508 C507 49.2(16) . . . . ?
N501 C507 C508 O503 -63.3(19) . . . . ?
C508 O503 C509 C510 178.2(13) . . . . ?
K5 O503 C509 C510 -41.2(14) . . . . ?
C511 O504 C510 C509 175.4(12) . . . . ?
K5 O504 C510 C509 -56.0(13) . . . . ?
O503 C509 C510 O504 65.6(15) . . . . ?
C510 O504 C511 C512 177.5(11) . . . . ?
K5 O504 C511 C512 51.1(14) . . . . ?
O504 C511 C512 N502 -69.4(16) . . . . ?
C506 N502 C512 C511 167.6(12) . . . . ?
C518 N502 C512 C511 -75.1(15) . . . . ?
K5 N502 C512 C511 47.8(13) . . . . ?
C501 N501 C513 C514 165.0(14) . . . . ?
C507 N501 C513 C514 -72.4(17) . . . . ?
K5 N501 C513 C514 46.6(16) . . . . ?
C515 O505 C514 C513 174.6(13) . . . . ?
K5 O505 C514 C513 40.8(16) . . . . ?
N501 C513 C514 O505 -59.8(19) . . . . ?
C514 O505 C515 C516 167.0(12) . . . . ?
K5 O505 C515 C516 -54.9(14) . . . . ?
C517 O506 C516 C515 -178.3(12) . . . . ?
K5 O506 C516 C515 -42.6(14) . . . . ?
O505 C515 C516 O506 67.0(16) . . . . ?
C516 O506 C517 C518 -174.7(12) . . . . ?
K5 O506 C517 C518 51.4(14) . . . . ?
C506 N502 C518 C517 -84.7(16) . . . . ?
C512 N502 C518 C517 156.7(14) . . . . ?
K5 N502 C518 C517 37.1(16) . . . . ?
O506 C517 C518 N502 -59.4(18) . . . . ?
O603 K6 N601 C601 -96.7(12) . . . . ?
O602 K6 N601 C601 21.8(13) . . . . ?
O606 K6 N601 C601 139.9(11) . . . . ?
O604 K6 N601 C601 -84.7(12) . . . . ?
O605 K6 N601 C601 129.6(13) . . . . ?
O601 K6 N601 C601 10.8(11) . . . . ?
N602 K6 N601 C601 67(8) . . . . ?
N5 K6 N601 C601 -154.4(12) . . . . ?
C610 K6 N601 C601 -85.4(12) . . . . ?
O603 K6 N601 C61A 121.3(19) . . . . ?
O602 K6 N601 C61A -120.2(19) . . . . ?
O606 K6 N601 C61A -2(2) . . . . ?
O604 K6 N601 C61A 133.4(19) . . . . ?
O605 K6 N601 C61A -12.3(18) . . . . ?
O601 K6 N601 C61A -131.2(19) . . . . ?
N602 K6 N601 C61A -75(8) . . . . ?
N5 K6 N601 C61A 63.6(19) . . . . ?
C610 K6 N601 C61A 132.6(19) . . . . ?
O603 K6 N601 C61B 147.1(16) . . . . ?
O602 K6 N601 C61B -94.4(16) . . . . ?
O606 K6 N601 C61B 23.7(16) . . . . ?
O604 K6 N601 C61B 159.1(15) . . . . ?
O605 K6 N601 C61B 13.4(15) . . . . ?
O601 K6 N601 C61B -105.4(16) . . . . ?
N602 K6 N601 C61B -49(8) . . . . ?
N5 K6 N601 C61B 89.4(16) . . . . ?
C610 K6 N601 C61B 158.4(16) . . . . ?
O603 K6 N601 C612 21.7(9) . . . . ?
O602 K6 N601 C612 140.1(9) . . . . ?
O606 K6 N601 C612 -101.7(9) . . . . ?
O604 K6 N601 C612 33.7(11) . . . . ?
O605 K6 N601 C612 -112.0(10) . . . . ?
O601 K6 N601 C612 129.2(10) . . . . ?
N602 K6 N601 C612 -174(7) . . . . ?
N5 K6 N601 C612 -36.1(10) . . . . ?
C610 K6 N601 C612 33.0(10) . . . . ?
O603 K6 N602 C607 13.6(12) . . . . ?
O602 K6 N602 C607 -103.4(12) . . . . ?
O606 K6 N602 C607 135.8(12) . . . . ?
O604 K6 N602 C607 2.8(11) . . . . ?
O605 K6 N602 C607 149.1(11) . . . . ?
O601 K6 N602 C607 -94.9(11) . . . . ?
N601 K6 N602 C607 -150(7) . . . . ?
N5 K6 N602 C607 71.6(11) . . . . ?
C610 K6 N602 C607 2.5(12) . . . . ?
O603 K6 N602 C618 -106.9(10) . . . . ?
O602 K6 N602 C618 136.1(10) . . . . ?
O606 K6 N602 C618 15.4(9) . . . . ?
O604 K6 N602 C618 -117.7(10) . . . . ?
O605 K6 N602 C618 28.6(10) . . . . ?
O601 K6 N602 C618 144.6(9) . . . . ?
N601 K6 N602 C618 90(7) . . . . ?
N5 K6 N602 C618 -48.9(10) . . . . ?
C610 K6 N602 C618 -118.0(10) . . . . ?
O603 K6 N602 C606 136.1(10) . . . . ?
O602 K6 N602 C606 19.2(9) . . . . ?
O606 K6 N602 C606 -101.6(10) . . . . ?
O604 K6 N602 C606 125.4(11) . . . . ?
O605 K6 N602 C606 -88.4(10) . . . . ?
O601 K6 N602 C606 27.6(11) . . . . ?
N601 K6 N602 C606 -27(8) . . . . ?
N5 K6 N602 C606 -165.8(10) . . . . ?
C610 K6 N602 C606 125.0(10) . . . . ?
O603 K6 O601 C603 -141.9(10) . . . . ?
O602 K6 O601 C603 -8.4(10) . . . . ?
O606 K6 O601 C603 59.4(12) . . . . ?
O604 K6 O601 C603 -82.8(10) . . . . ?
O605 K6 O601 C603 110.1(10) . . . . ?
N601 K6 O601 C603 160.3(11) . . . . ?
N602 K6 O601 C603 -16.9(11) . . . . ?
N5 K6 O601 C603 -169.7(10) . . . . ?
C610 K6 O601 C603 -119.9(11) . . . . ?
O603 K6 O601 C602 81.3(10) . . . . ?
O602 K6 O601 C602 -145.2(11) . . . . ?
O606 K6 O601 C602 -77.4(11) . . . . ?
O604 K6 O601 C602 140.4(9) . . . . ?
O605 K6 O601 C602 -26.8(10) . . . . ?
N601 K6 O601 C602 23.4(9) . . . . ?
N602 K6 O601 C602 -153.8(9) . . . . ?
N5 K6 O601 C602 53.5(13) . . . . ?
C610 K6 O601 C602 103.2(10) . . . . ?
O603 K6 O602 C604 40.6(11) . . . . ?
O606 K6 O602 C604 -162.9(9) . . . . ?
O604 K6 O602 C604 93.0(10) . . . . ?
O605 K6 O602 C604 -102.9(10) . . . . ?
O601 K6 O602 C604 -22.9(9) . . . . ?
N601 K6 O602 C604 -33.6(10) . . . . ?
N602 K6 O602 C604 148.7(10) . . . . ?
N5 K6 O602 C604 139.1(10) . . . . ?
C610 K6 O602 C604 56.6(10) . . . . ?
O603 K6 O602 C605 -96.1(10) . . . . ?
O606 K6 O602 C605 60.4(10) . . . . ?
O604 K6 O602 C605 -43.7(10) . . . . ?
O605 K6 O602 C605 120.4(10) . . . . ?
O601 K6 O602 C605 -159.6(11) . . . . ?
N601 K6 O602 C605 -170.3(9) . . . . ?
N602 K6 O602 C605 12.0(10) . . . . ?
N5 K6 O602 C605 2.4(14) . . . . ?
C610 K6 O602 C605 -80.1(10) . . . . ?
O602 K6 O603 C611 -96.5(14) . . . . ?
O606 K6 O603 C611 114.9(13) . . . . ?
O604 K6 O603 C611 -160.5(14) . . . . ?
O605 K6 O603 C611 49.7(14) . . . . ?
O601 K6 O603 C611 -45.9(13) . . . . ?
N601 K6 O603 C611 8.1(13) . . . . ?
N602 K6 O603 C611 -171.0(13) . . . . ?
N5 K6 O603 C611 118.9(14) . . . . ?
C610 K6 O603 C611 -140.7(19) . . . . ?
O602 K6 O603 C610 44.2(12) . . . . ?
O606 K6 O603 C610 -104.4(11) . . . . ?
O604 K6 O603 C610 -19.8(10) . . . . ?
O605 K6 O603 C610 -169.6(10) . . . . ?
O601 K6 O603 C610 94.8(11) . . . . ?
N601 K6 O603 C610 148.8(12) . . . . ?
N602 K6 O603 C610 -30.3(12) . . . . ?
N5 K6 O603 C610 -100.4(11) . . . . ?
O603 K6 O604 C609 -14.9(11) . . . . ?
O602 K6 O604 C609 -148.1(12) . . . . ?
O606 K6 O604 C609 114.1(12) . . . . ?
O605 K6 O604 C609 61.6(14) . . . . ?
O601 K6 O604 C609 -91.7(12) . . . . ?
N601 K6 O604 C609 -27.0(13) . . . . ?
N602 K6 O604 C609 154.6(13) . . . . ?
N5 K6 O604 C609 55.7(12) . . . . ?
C610 K6 O604 C609 -25.9(12) . . . . ?
O603 K6 O604 C608 -139.7(11) . . . . ?
O602 K6 O604 C608 87.1(10) . . . . ?
O606 K6 O604 C608 -10.8(10) . . . . ?
O605 K6 O604 C608 -63.3(12) . . . . ?
O601 K6 O604 C608 143.4(9) . . . . ?
N601 K6 O604 C608 -151.8(9) . . . . ?
N602 K6 O604 C608 29.7(9) . . . . ?
N5 K6 O604 C608 -69.1(10) . . . . ?
C610 K6 O604 C608 -150.8(12) . . . . ?
O603 K6 O605 C615 102.9(10) . . . . ?
O602 K6 O605 C615 -107.6(10) . . . . ?
O606 K6 O605 C615 -24.3(9) . . . . ?
O604 K6 O605 C615 38.6(13) . . . . ?
O601 K6 O605 C615 -166.4(10) . . . . ?
N601 K6 O605 C615 145.3(11) . . . . ?
N602 K6 O605 C615 -37.5(11) . . . . ?
N5 K6 O605 C615 44.2(10) . . . . ?
C610 K6 O605 C615 97.8(10) . . . . ?
O603 K6 O605 C61C -46(3) . . . . ?
O602 K6 O605 C61C 104(3) . . . . ?
O606 K6 O605 C61C -173(3) . . . . ?
O604 K6 O605 C61C -110(3) . . . . ?
O601 K6 O605 C61C 45(3) . . . . ?
N601 K6 O605 C61C -3(3) . . . . ?
N602 K6 O605 C61C 174(3) . . . . ?
N5 K6 O605 C61C -105(3) . . . . ?
C610 K6 O605 C61C -51(3) . . . . ?
O603 K6 O605 C61D -17.5(14) . . . . ?
O602 K6 O605 C61D 132.0(13) . . . . ?
O606 K6 O605 C61D -144.7(14) . . . . ?
O604 K6 O605 C61D -81.8(15) . . . . ?
O601 K6 O605 C61D 73.2(13) . . . . ?
N601 K6 O605 C61D 24.9(13) . . . . ?
N602 K6 O605 C61D -157.9(13) . . . . ?
N5 K6 O605 C61D -76.2(14) . . . . ?
C610 K6 O605 C61D -22.6(15) . . . . ?
O603 K6 O606 C617 118.3(12) . . . . ?
O602 K6 O606 C617 -36.5(12) . . . . ?
O604 K6 O606 C617 53.4(12) . . . . ?
O605 K6 O606 C617 -153.4(13) . . . . ?
O601 K6 O606 C617 -90.3(12) . . . . ?
N601 K6 O606 C617 -163.8(12) . . . . ?
N602 K6 O606 C617 13.0(12) . . . . ?
N5 K6 O606 C617 114.4(12) . . . . ?
C610 K6 O606 C617 88.8(13) . . . . ?
O603 K6 O606 C616 -94.5(11) . . . . ?
O602 K6 O606 C616 110.8(10) . . . . ?
O604 K6 O606 C616 -159.3(10) . . . . ?
O605 K6 O606 C616 -6.2(10) . . . . ?
O601 K6 O606 C616 56.9(12) . . . . ?
N601 K6 O606 C616 -16.5(12) . . . . ?
N602 K6 O606 C616 160.3(11) . . . . ?
N5 K6 O606 C616 -98.3(11) . . . . ?
C610 K6 O606 C616 -124.0(11) . . . . ?
C61A N601 C601 C602 93(2) . . . . ?
C61B N601 C601 C602 77(2) . . . . ?
C612 N601 C601 C602 -155.5(14) . . . . ?
K6 N601 C601 C602 -41.9(18) . . . . ?
C603 O601 C602 C601 167.8(14) . . . . ?
K6 O601 C602 C601 -54.0(16) . . . . ?
N601 C601 C602 O601 63.5(19) . . . . ?
C602 O601 C603 C604 175.5(13) . . . . ?
K6 O601 C603 C604 36.5(15) . . . . ?
C605 O602 C604 C603 -168.9(12) . . . . ?
K6 O602 C604 C603 52.9(14) . . . . ?
O601 C603 C604 O602 -59.9(17) . . . . ?
C604 O602 C605 C606 178.6(13) . . . . ?
K6 O602 C605 C606 -44.2(16) . . . . ?
O602 C605 C606 N602 67.6(17) . . . . ?
C607 N602 C606 C605 71.0(17) . . . . ?
C618 N602 C606 C605 -167.1(13) . . . . ?
K6 N602 C606 C605 -50.6(14) . . . . ?
C618 N602 C607 C608 86.7(18) . . . . ?
C606 N602 C607 C608 -151.4(15) . . . . ?
K6 N602 C607 C608 -33.4(18) . . . . ?
C609 O604 C608 C607 173.9(15) . . . . ?
K6 O604 C608 C607 -60.2(15) . . . . ?
N602 C607 C608 O604 64(2) . . . . ?
C608 O604 C609 C610 173.9(16) . . . . ?
K6 O604 C609 C610 46.9(19) . . . . ?
C611 O603 C610 C609 -164.8(15) . . . . ?
K6 O603 C610 C609 52.4(17) . . . . ?
C611 O603 C610 K6 142.9(16) . . . . ?
O604 C609 C610 O603 -68(2) . . . . ?
O604 C609 C610 K6 -33.6(14) . . . . ?
O602 K6 C610 O603 -143.3(10) . . . . ?
O606 K6 C610 O603 95.4(11) . . . . ?
O604 K6 C610 O603 153.2(14) . . . . ?
O605 K6 C610 O603 12.9(13) . . . . ?
O601 K6 C610 O603 -85.2(11) . . . . ?
N601 K6 C610 O603 -27.7(11) . . . . ?
N602 K6 C610 O603 153.7(10) . . . . ?
N5 K6 C610 O603 70.5(11) . . . . ?
O603 K6 C610 C609 -130.6(19) . . . . ?
O602 K6 C610 C609 86.1(12) . . . . ?
O606 K6 C610 C609 -35.1(15) . . . . ?
O604 K6 C610 C609 22.6(11) . . . . ?
O605 K6 C610 C609 -117.7(12) . . . . ?
O601 K6 C610 C609 144.3(12) . . . . ?
N601 K6 C610 C609 -158.3(13) . . . . ?
N602 K6 C610 C609 23.1(13) . . . . ?
N5 K6 C610 C609 -60.1(12) . . . . ?
C610 O603 C611 C612 -178.9(16) . . . . ?
K6 O603 C611 C612 -39(2) . . . . ?
O603 C611 C612 N601 66(2) . . . . ?
C601 N601 C612 C611 67.4(19) . . . . ?
C61A N601 C612 C611 -163(2) . . . . ?
C61B N601 C612 C611 -173.2(17) . . . . ?
K6 N601 C612 C611 -53.7(17) . . . . ?
C601 N601 C61A C61C -103(5) . . . . ?
C61B N601 C61A C61C -65(4) . . . . ?
C612 N601 C61A C61C 138(4) . . . . ?
K6 N601 C61A C61C 34(5) . . . . ?
C601 N601 C61B C61D -172(2) . . . . ?
C61A N601 C61B C61D 40(3) . . . . ?
C612 N601 C61B C61D 66(3) . . . . ?
K6 N601 C61B C61D -50(2) . . . . ?
C615 O605 C61C C61A -129(3) . . . . ?
C61D O605 C61C C61A -49(3) . . . . ?
K6 O605 C61C C61A 19(5) . . . . ?
N601 C61A C61C O605 -37(6) . . . . ?
C615 O605 C61D C61B 175.7(17) . . . . ?
C61C O605 C61D C61B 64(3) . . . . ?
K6 O605 C61D C61B -62(2) . . . . ?
N601 C61B C61D O605 77(3) . . . . ?
C61C O605 C615 C616 -152(2) . . . . ?
C61D O605 C615 C616 177.8(17) . . . . ?
K6 O605 C615 C616 55.7(15) . . . . ?
O605 C615 C616 O606 -62.8(19) . . . . ?
C617 O606 C616 C615 -174.0(15) . . . . ?
K6 O606 C616 C615 36.1(18) . . . . ?
C616 O606 C617 C618 172.8(15) . . . . ?
K6 O606 C617 C618 -39(2) . . . . ?
C607 N602 C618 C617 -164.5(15) . . . . ?
C606 N602 C618 C617 71.5(18) . . . . ?
K6 N602 C618 C617 -42.7(17) . . . . ?
O606 C617 C618 N602 56(2) . . . . ?
N2 C2 C3 N3 131(7) . . . . ?
N4 C4 C5 N5 -171.0 . . . . ?
C4 C5 N5 K6 -130.8(4) . . . . ?
O603 K6 N5 C5 -88.7(4) . . . . ?
O602 K6 N5 C5 154.2(5) . . . . ?
O606 K6 N5 C5 88.1(3) . . . . ?
O604 K6 N5 C5 -156.0(4) . . . . ?
O605 K6 N5 C5 26.9(3) . . . . ?
O601 K6 N5 C5 -57.5(8) . . . . ?
N601 K6 N5 C5 -32.3(3) . . . . ?
N602 K6 N5 C5 145.8(3) . . . . ?
C610 K6 N5 C5 -111.8(5) . . . . ?
